data_1571057
loop_
_publ_author_name
'An, Dongyue'
'Zhang, Rong'
'Zhu, Jiangyu'
'Wang, Teng'
'Zhao, Yan'
'Lu, Xuefeng'
'Liu, Yunqi'

_publ_section_title
;
 From &#x3c0;-conjugated macrocycles to heterocycloarenes based on
 benzo[2,1-<i>b</i>:3,4-<i>b</i>']dithiophene (BDTh): size- and
 geometry-dependent host-guest properties.
;
_journal_issue 12
_journal_name_full 'Chemical science'
_journal_page_first 4590
_journal_page_last 4601
_journal_paper_doi 10.1039/d3sc05074b
_journal_volume 15
_journal_year 2024
_chemical_formula_moiety 'C120 H132 O12 S6, 2.5(C60), 0.5(C7 H8), 0.25(C S2)'
_chemical_formula_sum 'C273.75 H136 O12 S6.5'
_chemical_formula_weight 3825.21
_chemical_name_systematic MS6T@C60
_space_group_crystal_system triclinic
_space_group_IT_number 2
_space_group_name_Hall '-P 1'
_space_group_name_H-M_alt 'P -1'
_atom_sites_solution_hydrogens mixed
_atom_sites_solution_primary dual
_audit_creation_date 2024-01-15
_audit_creation_method
;
Olex2 1.5
(compiled 2022.04.07 svn.rca3783a0 for OlexSys, GUI svn.r6498)
;
_audit_update_record
;
2024-01-22 deposited with the CCDC.	2024-02-20 downloaded from the CCDC.
;
_cell_angle_alpha 78.0030(10)
_cell_angle_beta 84.786(2)
_cell_angle_gamma 86.057(2)
_cell_formula_units_Z 2
_cell_length_a 19.7811(6)
_cell_length_b 21.1752(6)
_cell_length_c 22.0693(6)
_cell_measurement_reflns_used 9455
_cell_measurement_temperature 173.00
_cell_measurement_theta_max 68.059
_cell_measurement_theta_min 2.246
_cell_volume 8993.0(4)
_computing_cell_refinement 'SAINT V8.40B (Bruker, 2016)'
_computing_data_collection 'SAINT V8.40B (Bruker, 2016)'
_computing_data_reduction 'SAINT V8.40B (Bruker, 2016)'
_computing_molecular_graphics 'Olex2 1.5 (Dolomanov et al., 2009)'
_computing_publication_material 'Olex2 1.5 (Dolomanov et al., 2009)'
_computing_structure_refinement 'SHELXL 2019/2 (Sheldrick, 2015)'
_computing_structure_solution 'SHELXT  (Sheldrick, 2015)'
_diffrn_ambient_temperature 173.00
_diffrn_measured_fraction_theta_full 0.994
_diffrn_measured_fraction_theta_max 0.994
_diffrn_measurement_device_type 'Bruker APEX-II CCD'
_diffrn_measurement_method '\w scans'
_diffrn_radiation_monochromator graphite
_diffrn_radiation_type CuK\a
_diffrn_radiation_wavelength 1.54178
_diffrn_reflns_av_R_equivalents 0.0616
_diffrn_reflns_av_unetI/netI 0.0404
_diffrn_reflns_Laue_measured_fraction_full 0.994
_diffrn_reflns_Laue_measured_fraction_max 0.994
_diffrn_reflns_limit_h_max 23
_diffrn_reflns_limit_h_min -23
_diffrn_reflns_limit_k_max 25
_diffrn_reflns_limit_k_min -25
_diffrn_reflns_limit_l_max 26
_diffrn_reflns_limit_l_min -26
_diffrn_reflns_number 187981
_diffrn_reflns_point_group_measured_fraction_full 0.994
_diffrn_reflns_point_group_measured_fraction_max 0.994
_diffrn_reflns_theta_full 66.596
_diffrn_reflns_theta_max 66.596
_diffrn_reflns_theta_min 3.160
_diffrn_standards_number 0
_exptl_absorpt_coefficient_mu 1.349
_exptl_absorpt_correction_T_max 0.7531
_exptl_absorpt_correction_T_min 0.6272
_exptl_absorpt_correction_type multi-scan
_exptl_absorpt_process_details
;
SADABS-2016/2 (Bruker,2016/2) was used for absorption correction.
wR2(int) was 0.0826 before and 0.0630 after correction.
The Ratio of minimum to maximum transmission is 0.8328.
The \l/2 correction factor is Not present.
;
_exptl_crystal_colour colourless
_exptl_crystal_colour_primary colourless
_exptl_crystal_density_diffrn 1.413
_exptl_crystal_density_meas 1.413
_exptl_crystal_description block
_exptl_crystal_F_000 3957
_exptl_crystal_recrystallization_method 'Re-crystallisation from solvent: Toluene, methanol, CS2'
_exptl_crystal_size_max 0.18
_exptl_crystal_size_mid 0.16
_exptl_crystal_size_min 0.12
_refine_diff_density_max 1.525
_refine_diff_density_min -1.049
_refine_diff_density_rms 0.147
_refine_ls_extinction_method none
_refine_ls_goodness_of_fit_ref 2.202
_refine_ls_hydrogen_treatment constr
_refine_ls_matrix_type full
_refine_ls_number_parameters 3199
_refine_ls_number_reflns 31617
_refine_ls_number_restraints 5593
_refine_ls_restrained_S_all 2.270
_refine_ls_R_factor_all 0.2120
_refine_ls_R_factor_gt 0.1787
_refine_ls_shift/su_max 0.001
_refine_ls_shift/su_mean 0.000
_refine_ls_structure_factor_coef Fsqd
_refine_ls_weighting_details 'w=1/[\s^2^(Fo^2^)+(0.2000P)^2^] where P=(Fo^2^+2Fc^2^)/3'
_refine_ls_weighting_scheme calc
_refine_ls_wR_factor_gt 0.4833
_refine_ls_wR_factor_ref 0.5162
_reflns_Friedel_coverage 0.000
_reflns_number_gt 21474
_reflns_number_total 31617
_reflns_threshold_expression 'I > 2\s(I)'
_cod_data_source_file d3sc05074b2.cif
_cod_data_source_block a
_cod_depositor_comments 'Adding full bibliography for 1571054--1571057.cif.'
_cod_original_formula_sum 'C273.75 H136 O12 S6.50'
_cod_database_code 1571057
_shelx_shelxl_version_number 2019/2
_shelx_space_group_comment
;
The symmetry employed for this shelxl refinement is uniquely defined
by the following loop, which should always be used as a source of
symmetry information in preference to the above space-group names.
They are only intended as comments.
;
_shelx_estimated_absorpt_t_max 0.855
_shelx_estimated_absorpt_t_min 0.793
_olex2_refinement_description
;
1. Fixed Uiso
 At 1.2 times of:
  All C(H) groups, All C(H,H) groups, All C(H,H,H,H) groups
 At 1.5 times of:
  All C(H,H,H) groups
2. Restrained distances
 C252-C253 = C253-C254
 1.54 with sigma of 0.02
 C306-C307 = C307-C308
 1.54 with sigma of 0.02
 C1J-C1K = C1K-C1P
 1.54 with sigma of 0.02
 C247-C248 = C248-C249
 1.54 with sigma of 0.02
 C274-C2E = C2E-C2F
 1.54 with sigma of 0.02
 C1B-C1C = C1C-C1D
 1.54 with sigma of 0.02
 S8-C235 = C235-S7
 1.56 with sigma of 0.02
 C85-C86 = C86-C108
 1.39 with sigma of 0.02
 C310-C311
 1.5 with sigma of 0.01
 C98-C120 = C120-C119
 1.39 with sigma of 0.02
 C120-C114
 1.39 with sigma of 0.01
 C95-C96 = C96-C97
 1.39 with sigma of 0.02
 C73-C92 = C92-C93
 1.39 with sigma of 0.02
 C1X-C1W = C1W-C1V
 1.54 with sigma of 0.02
 C93-C94 = C94-C95
 1.39 with sigma of 0.02
 C91-C92 = C92-C73
 1.39 with sigma of 0.02
 O1-C292
 1.43 with sigma of 0.02
 C90-C87 = C87-C86
 1.39 with sigma of 0.02
 C68-C89 = C89-C88
 1.39 with sigma of 0.02
 C293-C294 = C294-C295
 1.54 with sigma of 0.02
 C103-C118 = C118-C117
 1.39 with sigma of 0.02
 C107-C106 = C106-C117
 1.39 with sigma of 0.02
 C110-C109 = C109-C90
 1.39 with sigma of 0.02
 C73-C74 = C74-C95
 1.39 with sigma of 0.02
 C74-C95 = C95-C96
 1.39 with sigma of 0.02
 C1O-C1N = C1N-C1M
 1.54 with sigma of 0.02
 C86-C87 = C87-C88
 1.39 with sigma of 0.02
 C89-C88 = C88-C70
 1.39 with sigma of 0.02
 C98-C97 = C97-C113
 1.39 with sigma of 0.02
 C1L-O1
 1.43 with sigma of 0.02
 C69-C68
 1.39 with sigma of 0.01
 C81-C80 = C82-C81 = C82-C67 = C67-C66 = C80-C66
 1.47 with sigma of 0.01
 C64-C63 = C63-C62 = C62-C61 = C65-C61 = C65-C64
 1.47 with sigma of 0.01
 C85-C84 = C84-C83 = C83-C104 = C105-C104 = C85-C105
 1.47 with sigma of 0.01
 C114-C113
 1.47 with sigma of 0.01
 C102-C81
 1.38 with sigma of 0.01
 C77-C76
 1.38 with sigma of 0.01
 C1M-C1L
 1.54 with sigma of 0.02
 C76-C75
 1.47 with sigma of 0.01
 C76-C63
 2.408 with sigma of 0.01
 C1I-C1J
 1.54 with sigma of 0.02
 O12-C1Y
 1.43 with sigma of 0.02
 C196-C195 = C195-C194
 1.54 with sigma of 0.02
 O12-C193
 1.43 with sigma of 0.02
 O7-C2A
 1.43 with sigma of 0.02
 C193-C194
 1.54 with sigma of 0.02
 C1Y-C1X
 1.54 with sigma of 0.02
 O2-C287
 1.43 with sigma of 0.02
 C287-C288
 1.54 with sigma of 0.02
 C2A-C2B
 1.54 with sigma of 0.02
 O2-C1I
 1.43 with sigma of 0.02
 C307-C306
 1.54 with sigma of 0.02
 C211-C212
 1.54 with sigma of 0.02
 C2B-C2C
 1.54 with sigma of 0.01
 O4-C211
 1.43 with sigma of 0.02
 C292-C293
 1.54 with sigma of 0.02
 O4-C1A
 1.43 with sigma of 0.02
 C1A-C1B
 1.54 with sigma of 0.02
 C212-C213 = C213-C214
 1.54 with sigma of 0.02
 C1A-C1B = C1B-C1C
 1.54 with sigma of 0.02
 C252-C1G = C1G-C1H
 1.54 with sigma of 0.02
 C211-C212 = C212-C213
 1.54 with sigma of 0.02
 C247-C1E = C1E-C1F
 1.54 with sigma of 0.02
 C292-C293 = C293-C294
 1.54 with sigma of 0.02
 C2B-C2C = C2C-C2D
 1.54 with sigma of 0.02
 C233-C306 = C306-C307
 1.54 with sigma of 0.02
 C2A-C2B = C2B-C2C
 1.54 with sigma of 0.02
 O7-C307
 2.78 with sigma of 0.01
 C274-C275 = C275-C276
 1.54 with sigma of 0.02
 C230-C231 = C231-C232
 1.54 with sigma of 0.02
 C229-C1Q = C1Q-C1R
 1.54 with sigma of 0.02
 C229-C230 = C230-C231
 1.54 with sigma of 0.02
 C1Q-C1R = C1R-C1S
 1.54 with sigma of 0.02
 C288-C289 = C289-C290
 1.54 with sigma of 0.02
 C3-C15 = C15-C16
 1.39 with sigma of 0.02
 C5-C4 = C4-C17
 1.39 with sigma of 0.02
 C17-C4 = C4-C3
 1.39 with sigma of 0.02
 C5-C4 = C4-C3
 1.39 with sigma of 0.02
 C34-C16 = C16-C15
 1.39 with sigma of 0.02
 C59-C49 = C49-C48
 1.39 with sigma of 0.02
 C20-C19
 1.39 with sigma of 0.01
 C40-C41
 1.39 with sigma of 0.01
 C44-C43
 1.39 with sigma of 0.01
 C161-C176 = C176-C175
 1.47 with sigma of 0.02
 C161-C160 = C160-C159
 1.47 with sigma of 0.02
 C171-C170
 1.47 with sigma of 0.01
 C178-C169 = C178-C177 = C177-C164 = C165-C164 = C169-C165
 1.47 with sigma of 0.01
 C177-C176
 1.38 with sigma of 0.01
 C178-C173
 1.38 with sigma of 0.01
 C170-C169
 1.38 with sigma of 0.01
 C177-C178 = C178-C169
 1.47 with sigma of 0.02
 C162-C161 = C164-C163 = C177-C176
 1.38 with sigma of 0.01
 C176-C161 = C163-C162
 1.47 with sigma of 0.01
 C172-C155 = C156-C155 = C174-C156 = C174-C173 = C173-C172
 1.47 with sigma of 0.01
 C157-C137
 1.38 with sigma of 0.01
 C157-C156 = C159-C158 = C175-C174
 1.47 with sigma of 0.01
 C172-C155 = C155-C156
 1.47 with sigma of 0.02
 C173-C174 = C174-C156
 1.47 with sigma of 0.02
 C180-C148 = C148-C147
 1.47 with sigma of 0.02
 C166-C167 = C167-C147
 1.47 with sigma of 0.02
 C147-C146 = C145-C144 = C168-C167
 1.38 with sigma of 0.01
 C146-C144
 2.3 with sigma of 0.01
 C167-C146
 2.3 with sigma of 0.01
 C147-C130
 2.3 with sigma of 0.01
 C140-C139 = C138-C124 = C126-C125
 1.38 with sigma of 0.01
 C139-C138 = C140-C126 = C125-C124
 1.47 with sigma of 0.01
 C129-C128 = C125-C121
 1.47 with sigma of 0.01
 C128-C127 = C129-C121 = C126-C125
 1.38 with sigma of 0.01
 C145-C128 = C128-C129
 1.47 with sigma of 0.02
 C145-C146 = C146-C130
 1.47 with sigma of 0.02
 C157-C158 = C158-C139
 1.47 with sigma of 0.02
 C132-C131
 1.47 with sigma of 0.01
 C128-C129 = C129-C130
 1.47 with sigma of 0.02
 C121-C122
 1.47 with sigma of 0.01
 C133-C132
 1.47 with sigma of 0.01
 C121-C122 = C122-C123
 1.47 with sigma of 0.02
 C122-C123
 1.47 with sigma of 0.001
 C153-C154
 1.47 with sigma of 0.001
 C126-C124
 2.3 with sigma of 0.01
 C142-C128
 2.3 with sigma of 0.01
 C125-C127
 2.3 with sigma of 0.01
 C129-C125
 2.3 with sigma of 0.01
 C126-C121
 2.3 with sigma of 0.01
 C127-C129
 2.3 with sigma of 0.01
 C146-C131
 2.3 with sigma of 0.01
 C150-C131
 2.37 with sigma of 0.01
 C123-C136
 2.37 with sigma of 0.01
 C135-C124
 2.37 with sigma of 0.01
 C123-C138
 2.37 with sigma of 0.01
 C122-C133
 2.37 with sigma of 0.01
 C132-C122
 1.38 with sigma of 0.01
 C135-C122
 2.37 with sigma of 0.01
 C135-C123
 1.38 with sigma of 0.01
 C135-C133
 2.37 with sigma of 0.01
 C135-C134
 1.47 with sigma of 0.01
 C149-C148
 1.38 with sigma of 0.01
 C147-C149
 2.37 with sigma of 0.01
 C179-C151
 1.47 with sigma of 0.01
 C178-C170
 2.37 with sigma of 0.01
 C176-C164
 2.37 with sigma of 0.01
 C165-C170
 2.37 with sigma of 0.01
 C166-C169
 2.37 with sigma of 0.01
 C144-C128
 2.37 with sigma of 0.01
 C127-C143
 2.37 with sigma of 0.01
 C139-C158 = C158-C157
 1.47 with sigma of 0.02
 C138-C137 = C137-C157
 1.47 with sigma of 0.02
 C139-C138 = C138-C137
 1.47 with sigma of 0.02
 C155-C154
 1.38 with sigma of 0.01
 C154-C156
 2.37 with sigma of 0.01
 C137-C154
 2.37 with sigma of 0.01
 C157-C155
 2.37 with sigma of 0.01
 C136-C155
 2.37 with sigma of 0.01
 C157-C156
 1.38 with sigma of 0.01
 C158-C156
 2.37 with sigma of 0.01
 C159-C174
 2.37 with sigma of 0.01
 C157-C174
 2.37 with sigma of 0.01
 C130-C131
 1.38 with sigma of 0.01
 C148-C179
 2.37 with sigma of 0.01
 C151-C149
 2.37 with sigma of 0.01
 C148-C150
 2.37 with sigma of 0.01
 C179-C150
 2.37 with sigma of 0.01
 C151-C153
 2.37 with sigma of 0.01
 C152-C150
 2.37 with sigma of 0.01
 C180-C151
 2.37 with sigma of 0.01
 C132-C150
 2.37 with sigma of 0.01
 C133-C149
 2.37 with sigma of 0.01
 C134-C133
 1.38 with sigma of 0.01
 C125-C121 = C121-C122
 1.47 with sigma of 0.02
 C123-C124 = C124-C125
 1.47 with sigma of 0.02
 C123-C122 = C122-C121
 1.47 with sigma of 0.02
 C125-C124 = C124-C123
 1.47 with sigma of 0.02
 C159-C157
 2.37 with sigma of 0.01
 C175-C158
 2.37 with sigma of 0.01
 C152-C172
 2.37 with sigma of 0.01
 C153-C155
 2.37 with sigma of 0.01
 C154-C152
 2.37 with sigma of 0.01
 C132-C121
 2.37 with sigma of 0.01
 C131-C122
 2.37 with sigma of 0.01
 C136-C157
 2.37 with sigma of 0.01
 C144-C143 = C143-C162
 1.47 with sigma of 0.02
 C143-C145
 2.37 with sigma of 0.01
 C143-C141
 2.37 with sigma of 0.01
 C127-C145
 2.37 with sigma of 0.01
 C142-C144
 2.37 with sigma of 0.01
 C145-C168
 2.37 with sigma of 0.01
 C147-C145
 2.37 with sigma of 0.01
 C162-C176
 2.37 with sigma of 0.01
 C175-C177
 2.37 with sigma of 0.01
 C173-C177
 2.37 with sigma of 0.01
 C176-C178
 2.37 with sigma of 0.01
 C148-C146 = C149-C147
 2.37 with sigma of 0.01
 C151-C170
 2.37 with sigma of 0.01
 C32-C31 = C31-C30 = C30-C13 = C14-C13 = C32-C14
 1.47 with sigma of 0.01
 C46-C45 = C45-C27 = C28-C27 = C29-C28 = C46-C29
 1.47 with sigma of 0.01
 C38-C37 = C37-C36 = C36-C18 = C19-C18 = C38-C19
 1.47 with sigma of 0.01
 C16-C15 = C3-C15 = C4-C3 = C4-C17 = C17-C16
 1.47 with sigma of 0.01
 C51-C50 = C50-C33 = C34-C33 = C35-C34 = C51-C35
 1.47 with sigma of 0.01
 C55-C54 = C60-C55 = C60-C52 = C53-C52 = C54-C53
 1.47 with sigma of 0.01
 C7-C21 = C21-C20 = C5-C20 = C6-C5 = C7-C6
 1.47 with sigma of 0.01
 C142-C127 = C127-C126
 1.47 with sigma of 0.02
 C142-C160
 2.37 with sigma of 0.01
 C143-C161
 2.37 with sigma of 0.01
 C136-C135 = C135-C134
 1.47 with sigma of 0.02
 C171-C152
 1.47 with sigma of 0.01
 C153-C171
 2.37 with sigma of 0.01
 C162-C168
 2.37 with sigma of 0.01
 C143-C163
 2.37 with sigma of 0.01
 C144-C163
 2.37 with sigma of 0.01
 O12-C1W
 2.5 with sigma of 0.01
 C145-C129
 2.37 with sigma of 0.01
 C33-C49
 2.37 with sigma of 0.01
 C50-C49
 1.38 with sigma of 0.01
 C49-C58
 2.37 with sigma of 0.01
 C6-C20
 2.37 with sigma of 0.01
 C134-C153
 1.47 with sigma of 0.01
 C192-C191
 1.5 with sigma of 0.01
 C189-C190
 1.5 with sigma of 0.01
 C111-C116
 1.38 with sigma of 0.01
 C131-C129
 2.37 with sigma of 0.01
 C7-C8
 1.38 with sigma of 0.01
 C1J-C1P
 2.515 with sigma of 0.04
 C247-C249
 2.515 with sigma of 0.04
 C306-C308
 2.515 with sigma of 0.04
 C274-C2F
 2.515 with sigma of 0.04
 C1B-C1D
 2.515 with sigma of 0.04
 C85-C108
 2.408 with sigma of 0.04
 C98-C119
 2.408 with sigma of 0.04
 C95-C97
 2.408 with sigma of 0.04
 C73-C93
 2.408 with sigma of 0.04
 C93-C95
 2.408 with sigma of 0.04
 C91-C73
 2.408 with sigma of 0.04
 C90-C86
 2.408 with sigma of 0.04
 C68-C88
 2.408 with sigma of 0.04
 O1-C293
 2.426 with sigma of 0.04
 C103-C117
 2.408 with sigma of 0.04
 C107-C117
 2.408 with sigma of 0.04
 C1O-C1M
 2.515 with sigma of 0.04
 C110-C90
 2.408 with sigma of 0.04
 C73-C95
 2.408 with sigma of 0.04
 C74-C96
 2.408 with sigma of 0.04
 C293-C295
 2.515 with sigma of 0.04
 C86-C88
 2.408 with sigma of 0.04
 C89-C70
 2.408 with sigma of 0.04
 O12-C194
 2.426 with sigma of 0.04
 C98-C113
 2.408 with sigma of 0.04
 C1M-O1
 2.426 with sigma of 0.04
 O12-C1X
 2.426 with sigma of 0.04
 O2-C1J
 2.426 with sigma of 0.04
 O7-C2B
 2.426 with sigma of 0.04
 C1X-C1V
 2.515 with sigma of 0.04
 C196-C194
 2.515 with sigma of 0.04
 O7-C307
 2.426 with sigma of 0.04
 O2-C288
 2.426 with sigma of 0.04
 O7-C306
 2.426 with sigma of 0.04
 O4-C212
 2.426 with sigma of 0.04
 O4-C1B
 2.426 with sigma of 0.04
 C1A-C1C
 2.515 with sigma of 0.04
 C252-C1H
 2.515 with sigma of 0.04
 C211-C213
 2.515 with sigma of 0.04
 C212-C214
 2.515 with sigma of 0.04
 C252-C254
 2.515 with sigma of 0.04
 C247-C1F
 2.515 with sigma of 0.04
 C292-C294
 2.515 with sigma of 0.04
 C2A-C2C
 2.515 with sigma of 0.04
 C2B-C2D
 2.515 with sigma of 0.04
 C233-C307
 2.515 with sigma of 0.04
 C274-C276
 2.515 with sigma of 0.04
 C229-C1R
 2.515 with sigma of 0.04
 C229-C231
 2.515 with sigma of 0.04
 C1Q-C1S
 2.515 with sigma of 0.04
 C230-C232
 2.515 with sigma of 0.04
 C288-C290
 2.515 with sigma of 0.04
 C3-C16
 2.408 with sigma of 0.04
 C5-C17
 2.408 with sigma of 0.04
 C17-C3
 2.408 with sigma of 0.04
 C5-C3
 2.408 with sigma of 0.04
 C34-C15
 2.408 with sigma of 0.04
 C59-C48
 2.408 with sigma of 0.04
 C161-C159
 2.379 with sigma of 0.04
 C161-C175
 2.379 with sigma of 0.04
 C177-C169
 2.379 with sigma of 0.04
 C172-C156
 2.379 with sigma of 0.04
 C173-C156
 2.379 with sigma of 0.04
 C166-C147
 2.379 with sigma of 0.04
 C180-C147
 2.379 with sigma of 0.04
 C145-C129
 2.379 with sigma of 0.04
 C145-C130
 2.379 with sigma of 0.04
 C157-C139
 2.379 with sigma of 0.04
 C128-C130
 2.379 with sigma of 0.04
 C121-C123
 2.379 with sigma of 0.04
 C139-C157
 2.379 with sigma of 0.04
 C138-C157
 2.379 with sigma of 0.04
 C139-C137
 2.379 with sigma of 0.04
 C123-C125
 2.379 with sigma of 0.04
 C125-C122
 2.379 with sigma of 0.04
 C125-C123
 2.379 with sigma of 0.04
 C123-C121
 2.379 with sigma of 0.04
 C144-C162
 2.379 with sigma of 0.04
 C142-C126
 2.379 with sigma of 0.04
 C136-C134
 2.379 with sigma of 0.04
 S8-S7
 3.12 with sigma of 0.04
 C316-C310 \\sim C312-C310
 with sigma of 0.02
3. Restrained planarity
 C312, C315, C316, C314, C311, C313, C310
 with sigma of 0.1
4. Uiso/Uaniso restraints and constraints
C1P \\sim C288 \\sim C290 \\sim C287 \\sim C1J \\sim C289 \\sim C1K \\sim C1I:
within 2A with sigma of 0.01 and sigma for terminal atoms of 0.02 within 2A
C307 \\sim C2B \\sim C233 \\sim C2A \\sim C2C \\sim C2D \\sim C308 \\sim C306:
within 2A with sigma of 0.01 and sigma for terminal atoms of 0.02 within 2A
C248 \\sim C1E \\sim C1F \\sim C247 \\sim C249: within 2A with sigma of 0.01
and sigma for terminal atoms of 0.02 within 2A
C275 \\sim C274 \\sim C2E \\sim C2F \\sim C276: within 2A with sigma of 0.01
and sigma for terminal atoms of 0.02 within 2A
C235 \\sim S8 \\sim S7: within 2A with sigma of 0.01 and sigma for terminal
atoms of 0.02 within 2A
C61 \\sim C92 \\sim C93 \\sim C73 \\sim C91 \\sim C110 \\sim C94 \\sim C72
\\sim C74 \\sim C71 \\sim C90 \\sim C111 \\sim C109 \\sim C112 \\sim C95 \\sim
C62 \\sim C75 \\sim C70 \\sim C87 \\sim C116 \\sim C108 \\sim C113 \\sim C96
\\sim C63 \\sim C76 \\sim C69 \\sim C88 \\sim C86 \\sim C115 \\sim C107 \\sim
C97 \\sim C114 \\sim C65 \\sim C64 \\sim C77 \\sim C68 \\sim C89 \\sim C85
\\sim C117 \\sim C106 \\sim C98 \\sim C120 \\sim C66 \\sim C78 \\sim C99 \\sim
C67 \\sim C84 \\sim C83 \\sim C105 \\sim C118 \\sim C119 \\sim C80 \\sim C81
\\sim C79 \\sim C100 \\sim C82 \\sim C104 \\sim C103 \\sim C101 \\sim C102:
within 2A with sigma of 0.01 and sigma for terminal atoms of 0.02 within 2A
C1D \\sim C212 \\sim C213 \\sim C1C \\sim C211 \\sim C214 \\sim C1B \\sim C1A:
within 2A with sigma of 0.01 and sigma for terminal atoms of 0.02 within 2A
C293 \\sim C292 \\sim C294 \\sim C295: within 2A with sigma of 0.01 and sigma
for terminal atoms of 0.02 within 2A
O12 \\sim C193 \\sim C196 \\sim C195 \\sim C194 \\sim C1V \\sim C1W \\sim C1X
\\sim C1Y: within 2A with sigma of 0.01 and sigma for terminal atoms of 0.02
within 2A
C254 \\sim C253 \\sim C252 \\sim C1H \\sim C1G: within 2A with sigma of 0.01
and sigma for terminal atoms of 0.02 within 2A
C231 \\sim C1R \\sim C232 \\sim C1S \\sim C1Q \\sim C230: within 2A with sigma
of 0.01 and sigma for terminal atoms of 0.02 within 2A
C2 \\sim C1 \\sim C10 \\sim C6 \\sim C3 \\sim C12 \\sim C9 \\sim C11 \\sim C5
\\sim C7 \\sim C4 \\sim C15 \\sim C13 \\sim C8 \\sim C26 \\sim C28 \\sim C20
\\sim C21 \\sim C17 \\sim C16 \\sim C14 \\sim C30 \\sim C24 \\sim C25 \\sim C27
\\sim C29 \\sim C19 \\sim C22 \\sim C18 \\sim C34 \\sim C32 \\sim C31 \\sim C23
\\sim C43 \\sim C45 \\sim C46 \\sim C38 \\sim C39 \\sim C36 \\sim C33 \\sim C35
\\sim C48 \\sim C41 \\sim C42 \\sim C44 \\sim C47 \\sim C37 \\sim C40 \\sim C50
\\sim C51 \\sim C49 \\sim C56 \\sim C57 \\sim C58 \\sim C53 \\sim C54 \\sim C52
\\sim C59 \\sim C55 \\sim C60: within 2A with sigma of 0.01 and sigma for
terminal atoms of 0.02 within 2A
C166 \\sim C170 \\sim C179 \\sim C169 \\sim C171 \\sim C180 \\sim C151 \\sim
C165 \\sim C178 \\sim C152 \\sim C172 \\sim C148 \\sim C150 \\sim C164 \\sim
C173 \\sim C177 \\sim C153 \\sim C155 \\sim C167 \\sim C149 \\sim C147 \\sim
C133 \\sim C163 \\sim C174 \\sim C175 \\sim C176 \\sim C134 \\sim C154 \\sim
C156 \\sim C168 \\sim C131 \\sim C146 \\sim C132 \\sim C162 \\sim C159 \\sim
C161 \\sim C135 \\sim C136 \\sim C157 \\sim C144 \\sim C130 \\sim C145 \\sim
C122 \\sim C143 \\sim C158 \\sim C160 \\sim C123 \\sim C137 \\sim C129 \\sim
C128 \\sim C121 \\sim C142 \\sim C139 \\sim C141 \\sim C124 \\sim C138 \\sim
C127 \\sim C125 \\sim C140 \\sim C126: within 2A with sigma of 0.01 and sigma
for terminal atoms of 0.02 within 2A
O12: within 2A with sigma of 0.01 and sigma for terminal atoms of 0.02 within 2A
C295 \\sim C294 \\sim C293 \\sim C292 \\sim O1 \\sim C1L \\sim C1M \\sim C1N
\\sim C1O: within 2A with sigma of 0.01 and sigma for terminal atoms of 0.02
within 2A
Uanis(S7) \\sim Ueq, Uanis(C235) \\sim Ueq, Uanis(S8) \\sim Ueq: with sigma of
0.01 and sigma for terminal atoms of 0.02
Uanis(C61) \\sim Ueq, Uanis(C92) \\sim Ueq, Uanis(C93) \\sim Ueq, Uanis(C73)
\\sim Ueq, Uanis(C91) \\sim Ueq, Uanis(C110) \\sim Ueq, Uanis(C94) \\sim Ueq,
Uanis(C72) \\sim Ueq, Uanis(C74) \\sim Ueq, Uanis(C71) \\sim Ueq, Uanis(C90)
\\sim Ueq, Uanis(C111) \\sim Ueq, Uanis(C109) \\sim Ueq, Uanis(C112) \\sim Ueq,
Uanis(C95) \\sim Ueq, Uanis(C62) \\sim Ueq, Uanis(C75) \\sim Ueq, Uanis(C70)
\\sim Ueq, Uanis(C87) \\sim Ueq, Uanis(C116) \\sim Ueq, Uanis(C108) \\sim Ueq,
Uanis(C113) \\sim Ueq, Uanis(C96) \\sim Ueq, Uanis(C63) \\sim Ueq, Uanis(C76)
\\sim Ueq, Uanis(C69) \\sim Ueq, Uanis(C88) \\sim Ueq, Uanis(C86) \\sim Ueq,
Uanis(C115) \\sim Ueq, Uanis(C107) \\sim Ueq, Uanis(C97) \\sim Ueq, Uanis(C114)
\\sim Ueq, Uanis(C65) \\sim Ueq, Uanis(C64) \\sim Ueq, Uanis(C77) \\sim Ueq,
Uanis(C68) \\sim Ueq, Uanis(C89) \\sim Ueq, Uanis(C85) \\sim Ueq, Uanis(C117)
\\sim Ueq, Uanis(C106) \\sim Ueq, Uanis(C98) \\sim Ueq, Uanis(C120) \\sim Ueq,
Uanis(C66) \\sim Ueq, Uanis(C78) \\sim Ueq, Uanis(C99) \\sim Ueq, Uanis(C67)
\\sim Ueq, Uanis(C84) \\sim Ueq, Uanis(C83) \\sim Ueq, Uanis(C105) \\sim Ueq,
Uanis(C118) \\sim Ueq, Uanis(C119) \\sim Ueq, Uanis(C80) \\sim Ueq, Uanis(C81)
\\sim Ueq, Uanis(C79) \\sim Ueq, Uanis(C100) \\sim Ueq, Uanis(C82) \\sim Ueq,
Uanis(C104) \\sim Ueq, Uanis(C103) \\sim Ueq, Uanis(C101) \\sim Ueq,
Uanis(C102) \\sim Ueq: with sigma of 0.01 and sigma for terminal atoms of 0.02
Uanis(C312) \\sim Ueq, Uanis(C315) \\sim Ueq, Uanis(C316) \\sim Ueq,
Uanis(C314) \\sim Ueq, Uanis(C311) \\sim Ueq, Uanis(C313) \\sim Ueq,
Uanis(C310) \\sim Ueq: with sigma of 0.01 and sigma for terminal atoms of 0.02
Uanis(C190) \\sim Ueq, Uanis(C189) \\sim Ueq: with sigma of 0.02 and sigma for
terminal atoms of 0.04
Uanis(C1) \\sim Ueq, Uanis(C2) \\sim Ueq, Uanis(C10) \\sim Ueq, Uanis(C6) \\sim
Ueq, Uanis(C3) \\sim Ueq, Uanis(C12) \\sim Ueq, Uanis(C9) \\sim Ueq, Uanis(C11)
\\sim Ueq, Uanis(C5) \\sim Ueq, Uanis(C7) \\sim Ueq, Uanis(C4) \\sim Ueq,
Uanis(C15) \\sim Ueq, Uanis(C13) \\sim Ueq, Uanis(C8) \\sim Ueq, Uanis(C26)
\\sim Ueq, Uanis(C28) \\sim Ueq, Uanis(C20) \\sim Ueq, Uanis(C21) \\sim Ueq,
Uanis(C17) \\sim Ueq, Uanis(C16) \\sim Ueq, Uanis(C14) \\sim Ueq, Uanis(C30)
\\sim Ueq, Uanis(C24) \\sim Ueq, Uanis(C25) \\sim Ueq, Uanis(C27) \\sim Ueq,
Uanis(C29) \\sim Ueq, Uanis(C19) \\sim Ueq, Uanis(C22) \\sim Ueq, Uanis(C18)
\\sim Ueq, Uanis(C34) \\sim Ueq, Uanis(C32) \\sim Ueq, Uanis(C31) \\sim Ueq,
Uanis(C23) \\sim Ueq, Uanis(C43) \\sim Ueq, Uanis(C45) \\sim Ueq, Uanis(C46)
\\sim Ueq, Uanis(C38) \\sim Ueq, Uanis(C39) \\sim Ueq, Uanis(C36) \\sim Ueq,
Uanis(C33) \\sim Ueq, Uanis(C35) \\sim Ueq, Uanis(C48) \\sim Ueq, Uanis(C41)
\\sim Ueq, Uanis(C42) \\sim Ueq, Uanis(C44) \\sim Ueq, Uanis(C47) \\sim Ueq,
Uanis(C37) \\sim Ueq, Uanis(C40) \\sim Ueq, Uanis(C50) \\sim Ueq, Uanis(C51)
\\sim Ueq, Uanis(C49) \\sim Ueq, Uanis(C56) \\sim Ueq, Uanis(C57) \\sim Ueq,
Uanis(C58) \\sim Ueq, Uanis(C53) \\sim Ueq, Uanis(C54) \\sim Ueq, Uanis(C52)
\\sim Ueq, Uanis(C59) \\sim Ueq, Uanis(C55) \\sim Ueq, Uanis(C60) \\sim Ueq:
with sigma of 0.01 and sigma for terminal atoms of 0.02
Uanis(C166) \\sim Ueq, Uanis(C170) \\sim Ueq, Uanis(C179) \\sim Ueq,
Uanis(C169) \\sim Ueq, Uanis(C171) \\sim Ueq, Uanis(C180) \\sim Ueq,
Uanis(C151) \\sim Ueq, Uanis(C165) \\sim Ueq, Uanis(C178) \\sim Ueq,
Uanis(C152) \\sim Ueq, Uanis(C172) \\sim Ueq, Uanis(C148) \\sim Ueq,
Uanis(C150) \\sim Ueq, Uanis(C164) \\sim Ueq, Uanis(C173) \\sim Ueq,
Uanis(C177) \\sim Ueq, Uanis(C153) \\sim Ueq, Uanis(C155) \\sim Ueq,
Uanis(C167) \\sim Ueq, Uanis(C149) \\sim Ueq, Uanis(C147) \\sim Ueq,
Uanis(C133) \\sim Ueq, Uanis(C163) \\sim Ueq, Uanis(C174) \\sim Ueq,
Uanis(C175) \\sim Ueq, Uanis(C176) \\sim Ueq, Uanis(C134) \\sim Ueq,
Uanis(C154) \\sim Ueq, Uanis(C156) \\sim Ueq, Uanis(C168) \\sim Ueq,
Uanis(C131) \\sim Ueq, Uanis(C146) \\sim Ueq, Uanis(C132) \\sim Ueq,
Uanis(C162) \\sim Ueq, Uanis(C159) \\sim Ueq, Uanis(C161) \\sim Ueq,
Uanis(C135) \\sim Ueq, Uanis(C136) \\sim Ueq, Uanis(C157) \\sim Ueq,
Uanis(C144) \\sim Ueq, Uanis(C130) \\sim Ueq, Uanis(C145) \\sim Ueq,
Uanis(C122) \\sim Ueq, Uanis(C143) \\sim Ueq, Uanis(C158) \\sim Ueq,
Uanis(C160) \\sim Ueq, Uanis(C123) \\sim Ueq, Uanis(C137) \\sim Ueq,
Uanis(C129) \\sim Ueq, Uanis(C128) \\sim Ueq, Uanis(C121) \\sim Ueq,
Uanis(C142) \\sim Ueq, Uanis(C139) \\sim Ueq, Uanis(C141) \\sim Ueq,
Uanis(C124) \\sim Ueq, Uanis(C138) \\sim Ueq, Uanis(C127) \\sim Ueq,
Uanis(C125) \\sim Ueq, Uanis(C140) \\sim Ueq, Uanis(C126) \\sim Ueq: with sigma
of 0.01 and sigma for terminal atoms of 0.02
5. Rigid body (RIGU) restrains
 O2, C1P, C288, C290, C287, C1J, C289, C1K, C1I
 with sigma for 1-2 distances of 0.01 and sigma for 1-3 distances of 0.02
 O7, C307, C2B, C233, C2A, C2C, C2D, C308, C306
 with sigma for 1-2 distances of 0.01 and sigma for 1-3 distances of 0.02
 C275, C274, C2E, C2F, C276
 with sigma for 1-2 distances of 0.01 and sigma for 1-3 distances of 0.02
 C248, C1E, C1F, C247, C249
 with sigma for 1-2 distances of 0.01 and sigma for 1-3 distances of 0.02
 O4, C1D, C212, C213, C211, C214, C1B, C1B, C1A
 with sigma for 1-2 distances of 0.01 and sigma for 1-3 distances of 0.02
 O1, C293, C292, C294, C295
 with sigma for 1-2 distances of 0.01 and sigma for 1-3 distances of 0.02
 C193, C196, C195, C194, C1V, C1W, C1X, C1Y, O12
 with sigma for 1-2 distances of 0.01 and sigma for 1-3 distances of 0.02
 C254, C253, C252, C1H, C1G
 with sigma for 1-2 distances of 0.01 and sigma for 1-3 distances of 0.02
 C231, C1R, C229, C232, C1S, C1Q, C230
 with sigma for 1-2 distances of 0.01 and sigma for 1-3 distances of 0.02
 C1, C2, C10, C6, C3, C12, C9, C11, C5, C7, C4, C15, C13, C8, C26, C28, C20,
 C21, C17, C16, C14, C30, C24, C25, C27, C29, C19, C22, C18, C34, C32, C31, C23,
  C43, C45, C46, C38, C39, C36, C33, C35, C48, C41, C42, C44, C47, C37, C40,
 C50, C51, C49, C56, C57, C58, C53, C54, C52, C59, C55, C60
 with sigma for 1-2 distances of 0.01 and sigma for 1-3 distances of 0.02
 C166, C170, C179, C169, C171, C180, C151, C165, C178, C152, C172, C148, C150,
 C164, C173, C177, C153, C155, C167, C149, C147, C133, C163, C174, C175, C176,
 C134, C154, C156, C168, C131, C146, C132, C162, C159, C161, C135, C136, C157,
 C144, C130, C145, C122, C143, C158, C160, C123, C137, C129, C128, C121, C142,
 C139, C141, C124, C138, C127, C125, C140, C126
 with sigma for 1-2 distances of 0.01 and sigma for 1-3 distances of 0.02
 O12
 with sigma for 1-2 distances of 0.01 and sigma for 1-3 distances of 0.02
 C1O, C1N, C1M, C1L, O1, C295, C294, C293, C292
 with sigma for 1-2 distances of 0.01 and sigma for 1-3 distances of 0.02
6. Others
 Sof(H25J)=Sof(H25K)=Sof(C1H)=Sof(H1HA)=Sof(H1HB)=Sof(H1HC)=Sof(C1G)=Sof(H1GA)=
 Sof(H1GB)=1-FVAR(1)
 Sof(C254)=Sof(H25A)=Sof(H25B)=Sof(H25C)=Sof(C253)=Sof(H25D)=Sof(H25E)=
 Sof(H25H)=Sof(H25I)=FVAR(1)
 Sof(C1D)=Sof(H1DA)=Sof(H1DB)=Sof(H1DC)=Sof(C1C)=Sof(H1CA)=Sof(H1CB)=Sof(C1B)=
 Sof(H1BA)=Sof(H1BB)=Sof(C1A)=Sof(H1AA)=Sof(H1AB)=1-FVAR(2)
 Sof(C212)=Sof(H21A)=Sof(H21B)=Sof(C213)=Sof(H21C)=Sof(H21D)=Sof(C211)=
 Sof(H21E)=Sof(H21F)=Sof(C214)=Sof(H21G)=Sof(H21H)=Sof(H21I)=FVAR(2)
 Sof(C307)=Sof(H30A)=Sof(H30B)=Sof(C233)=Sof(H23C)=Sof(H23D)=Sof(C308)=
 Sof(H30C)=Sof(H30D)=Sof(H30E)=Sof(C306)=Sof(H30F)=Sof(H30G)=1-FVAR(3)
 Sof(C2B)=Sof(H2BA)=Sof(H2BB)=Sof(C2A)=Sof(H2AA)=Sof(H2AB)=Sof(C2C)=Sof(H2CA)=
 Sof(H2CB)=Sof(C2D)=Sof(H2DA)=Sof(H2DB)=Sof(H2DC)=FVAR(3)
 Sof(C275)=Sof(H27C)=Sof(H27D)=Sof(H27I)=Sof(H27J)=Sof(C276)=Sof(H27P)=
 Sof(H27Q)=Sof(H27R)=1-FVAR(4)
 Sof(H27G)=Sof(H27H)=Sof(C2E)=Sof(H2EA)=Sof(H2EB)=Sof(C2F)=Sof(H2FA)=Sof(H2FB)=
 Sof(H2FC)=FVAR(4)
 Sof(C1R)=Sof(H1RA)=Sof(H1RB)=Sof(H22C)=Sof(H22D)=Sof(C1S)=Sof(H1SA)=Sof(H1SB)=
 Sof(H1SC)=Sof(C1Q)=Sof(H1QA)=Sof(H1QB)=1-FVAR(5)
 Sof(C231)=Sof(H23A)=Sof(H23B)=Sof(H22A)=Sof(H22B)=Sof(C232)=Sof(H23E)=
 Sof(H23F)=Sof(H23G)=Sof(C230)=Sof(H23H)=Sof(H23I)=FVAR(5)
 Sof(C1P)=Sof(H1PA)=Sof(H1PB)=Sof(H1PC)=Sof(C1J)=Sof(H1JA)=Sof(H1JB)=Sof(C1K)=
 Sof(H1KA)=Sof(H1KB)=Sof(C1I)=Sof(H1IA)=Sof(H1IB)=1-FVAR(6)
 Sof(C288)=Sof(H28A)=Sof(H28B)=Sof(C290)=Sof(H29G)=Sof(H29H)=Sof(H29I)=
 Sof(C287)=Sof(H28C)=Sof(H28D)=Sof(C289)=Sof(H28E)=Sof(H28F)=FVAR(6)
 Sof(C1V)=Sof(H1VA)=Sof(H1VB)=Sof(H1VC)=Sof(C1W)=Sof(H1WA)=Sof(H1WB)=Sof(C1X)=
 Sof(H1XA)=Sof(H1XB)=Sof(C1Y)=Sof(H1YA)=Sof(H1YB)=1-FVAR(7)
 Sof(C193)=Sof(H19H)=Sof(H19I)=Sof(C196)=Sof(H19J)=Sof(H19K)=Sof(H19L)=
 Sof(C195)=Sof(H19M)=Sof(H19N)=Sof(C194)=Sof(H19O)=Sof(H19P)=FVAR(7)
 Sof(C248)=Sof(H24A)=Sof(H24B)=Sof(H24E)=Sof(H24F)=Sof(C249)=Sof(H24I)=
 Sof(H24J)=Sof(H24K)=1-FVAR(8)
 Sof(C1E)=Sof(H1EA)=Sof(H1EB)=Sof(C1F)=Sof(H1FA)=Sof(H1FB)=Sof(H1FC)=Sof(H24G)=
 Sof(H24H)=FVAR(8)
 Sof(C1L)=Sof(H1LA)=Sof(H1LB)=Sof(C1M)=Sof(H1MA)=Sof(H1MB)=Sof(C1N)=Sof(H1NA)=
 Sof(H1NB)=Sof(C1O)=Sof(H1OA)=Sof(H1OB)=Sof(H1OC)=1-FVAR(9)
 Sof(C293)=Sof(H29A)=Sof(H29B)=Sof(C292)=Sof(H29C)=Sof(H29D)=Sof(C294)=
 Sof(H29E)=Sof(H29F)=Sof(C295)=Sof(H29J)=Sof(H29K)=Sof(H29L)=FVAR(9)
 Fixed Sof: C170(0.5) C180(0.5) C166(0.5) C167(0.5) C179(0.5) C149(0.5)
 C148(0.5) C147(0.5) C146(0.5) C130(0.5) C131(0.5) C133(0.5) C132(0.5)
 C122(0.5) C123(0.5) C135(0.5) C134(0.5) C150(0.5) C152(0.5) C151(0.5)
 C153(0.5) C154(0.5) C136(0.5) C171(0.5) C172(0.5) C155(0.5) C156(0.5)
 C174(0.5) C173(0.5) C177(0.5) C164(0.5) C165(0.5) C169(0.5) C178(0.5)
 C126(0.5) C140(0.5) C127(0.5) C142(0.5) C143(0.5) C144(0.5) C145(0.5)
 C128(0.5) C139(0.5) C141(0.5) C129(0.5) C138(0.5) C158(0.5) C160(0.5)
 C121(0.5) C125(0.5) C124(0.5) C137(0.5) C159(0.5) C157(0.5) C161(0.5)
 C162(0.5) C168(0.5) C163(0.5) C175(0.5) C176(0.5) C315(0.5) H315(0.5)
 C316(0.5) H316(0.5) C311(0.5) C312(0.5) H312(0.5) C313(0.5) H313(0.5)
 C314(0.5) H314(0.5) C310(0.5) H31A(0.5) H31B(0.5) H31C(0.5) C235(0.25)
 S8(0.25) S7(0.25)
 Fixed X: C21(0.07906) C14(-0.041739) C18(0.155961) C35(0.128671)
 C34(0.082789) C75(0.328191) C308(0.884589) C146(0.37523) C152(0.5449)
 Fixed Y: C21(0.707129) C14(0.93226) C18(0.85177) C35(0.95593) C34(0.96931)
 C75(0.8339) C308(0.75876) C146(0.414559) C152(0.45236)
 Fixed Z: C21(1.24521) C14(1.061361) C18(1.14428) C35(1.14311) C34(1.09304)
 C75(0.772779) C308(0.516469) C146(0.59127) C152(0.37914) C235(0.48595)
7.a Riding coordinates:
 C1D(H1DA,H1DB,H1DC), C1P(H1PA,H1PB,H1PC), C2F(H2FA,H2FB,H2FC), C249(H24I,H24J,
 H24K), C308(H30C,H30D,H30E), C310(H31A,H31B,H31C)
7.b Secondary CH2 refined with riding coordinates:
 C293(H29A,H29B), C248(H24A,H24B), C307(H30A,H30B), C271(H27A,H27B), C206(H20A,
 H20B), C1E(H1EA,H1EB), C253(H25D,H25E), C251(H25F,H25G), C275(H27C,H27D),
 C2B(H2BA,H2BB), C292(H29C,H29D), C294(H29E,H29F), C231(H23A,H23B), C246(H24C,
 H24D), C233(H23C,H23D), C1R(H1RA,H1RB), C207(H20C,H20D), C273(H27E,H27F),
 C252(H25J,H25K), C252(H25H,H25I), C208(H20E,H20F), C274(H27G,H27H), C274(H27I,
 H27J), C247(H24E,H24F), C247(H24G,H24H), C191(H19A,H19B), C190(H19C,H19D),
 C229(H22A,H22B), C229(H22C,H22D), C212(H21A,H21B), C270(H27N,H27O), C2A(H2AA,
 H2AB), C189(H18A,H18B), C2E(H2EA,H2EB), C269(H26A,H26B), C288(H28A,H28B),
 C287(H28C,H28D), C213(H21C,H21D), C1J(H1JA,H1JB), C1C(H1CA,H1CB), C211(H21E,
 H21F), C2C(H2CA,H2CB), C1G(H1GA,H1GB), C289(H28E,H28F), C1B(H1BA,H1BB),
 C1A(H1AA,H1AB), C306(H30F,H30G), C1Q(H1QA,H1QB), C230(H23H,H23I), C1K(H1KA,
 H1KB), C1I(H1IA,H1IB), C193(H19H,H19I), C195(H19M,H19N), C194(H19O,H19P),
 C1W(H1WA,H1WB), C1X(H1XA,H1XB), C1Y(H1YA,H1YB), C1L(H1LA,H1LB), C1M(H1MA,H1MB),
  C1N(H1NA,H1NB)
7.c Aromatic/amide H refined with riding coordinates:
 C237(H237), C281(H281), C200(H200), C204(H204), C260(H260), C222(H222),
 C282(H282), C262(H262), C240(H240), C203(H203), C241(H241), C259(H259),
 C197(H197), C278(H278), C301(H301), C300(H300), C219(H219), C298(H298),
 C257(H257), C285(H285), C182(H182), C244(H244), C217(H217), C220(H220),
 C315(H315), C316(H316), C312(H312), C313(H313), C314(H314)
7.d Fitted hexagon refined as free rotating group:
 C315(C316,C311,C312,C313,C314)
7.e Idealised Me refined as rotating group:
 C254(H25A,H25B,H25C), C1F(H1FA,H1FB,H1FC), C1H(H1HA,H1HB,H1HC), C272(H27K,
 H27L,H27M), C209(H20G,H20H,H20I), C290(H29G,H29H,H29I), C192(H19E,H19F,H19G),
 C232(H23E,H23F,H23G), C214(H21G,H21H,H21I), C295(H29J,H29K,H29L), C2D(H2DA,
 H2DB,H2DC), C276(H27P,H27Q,H27R), C1S(H1SA,H1SB,H1SC), C196(H19J,H19K,H19L),
 C1V(H1VA,H1VB,H1VC), C1O(H1OA,H1OB,H1OC)
;
_olex2_submission_special_instructions 'No special instructions were received'

loop_
_space_group_symop_operation_xyz
'x, y, z'
'-x, -y, -z'

loop_
_atom_site_label
_atom_site_type_symbol
_atom_site_fract_x
_atom_site_fract_y
_atom_site_fract_z
_atom_site_U_iso_or_equiv
_atom_site_adp_type
_atom_site_occupancy
_atom_site_site_symmetry_order
_atom_site_calc_flag
_atom_site_refinement_flags_posn
_atom_site_refinement_flags_adp
_atom_site_refinement_flags_occupancy
_atom_site_disorder_assembly
_atom_site_disorder_group
S3 S 0.80770(11) 0.32590(8) 0.43568(8) 0.0636(5) Uani 1 1 d . . . . .
S5 S 0.50247(9) 0.82955(7) 0.36035(7) 0.0515(4) Uani 1 1 d . . . . .
S2 S 0.49433(11) 0.28873(7) 0.79069(7) 0.0611(5) Uani 1 1 d . . . . .
S6 S 0.38589(9) 0.81888(7) 0.49567(7) 0.0507(4) Uani 1 1 d . . . . .
S1 S 0.38103(12) 0.42458(8) 0.80934(8) 0.0650(6) Uani 1 1 d . . . . .
S4 S 0.80683(11) 0.46988(8) 0.31981(8) 0.0639(5) Uani 1 1 d . . . . .
O5 O 0.7671(2) 0.7235(2) 0.03546(19) 0.0551(11) Uani 1 1 d . . . . .
O6 O 0.6804(2) 0.8308(2) 0.04507(19) 0.0543(11) Uani 1 1 d . . . . .
O2 O 0.0861(3) 0.7733(3) 0.7287(3) 0.0880(18) Uani 1 1 d D . . . .
O4 O 0.7595(3) -0.0064(2) 0.6176(2) 0.0667(13) Uani 1 1 d D . . . .
O8 O 0.8835(3) 0.4622(2) 0.5739(2) 0.0633(13) Uani 1 1 d . . . . .
O9 O 0.6839(3) 0.8065(3) 0.5070(3) 0.0744(15) Uani 1 1 d . . . . .
O10 O 0.5915(3) 0.7946(3) 0.6146(2) 0.0615(12) Uani 1 1 d . . . . .
O1 O 0.0845(4) 0.6619(4) 0.8175(5) 0.127(3) Uani 1 1 d D U . . .
O3 O 0.6526(3) -0.0165(2) 0.7128(2) 0.0644(13) Uani 1 1 d . . . . .
O12 O 0.6792(4) 0.4331(3) 0.8004(3) 0.0853(17) Uani 1 1 d D U . . .
O7 O 0.8803(3) 0.5762(2) 0.4831(3) 0.0713(15) Uani 1 1 d D . . . .
O11 O 0.5910(4) 0.5422(2) 0.8077(3) 0.0882(19) Uani 1 1 d . . . . .
C1 C -0.0492(9) 0.7410(9) 1.1350(8) 0.152(3) Uani 1 1 d . U . . .
C2 C -0.0463(9) 0.7964(9) 1.0842(8) 0.146(3) Uani 1 1 d . U . . .
C3 C 0.0104(8) 0.8317(8) 1.0626(8) 0.159(3) Uani 1 1 d D U . . .
C4 C 0.0757(8) 0.8078(8) 1.0859(8) 0.173(4) Uani 1 1 d D U . . .
C17 C 0.1157(8) 0.8596(8) 1.0939(8) 0.168(4) Uani 1 1 d D U . . .
C16 C 0.0797(8) 0.9189(7) 1.0655(7) 0.164(4) Uani 1 1 d D U . . .
C15 C 0.0154(8) 0.9013(8) 1.0492(8) 0.160(3) Uani 1 1 d D U . . .
C8 C -0.0400(8) 0.6981(9) 1.2597(8) 0.155(3) Uani 1 1 d D U . . .
C9 C -0.1049(9) 0.7269(9) 1.2362(8) 0.145(3) Uani 1 1 d . U . . .
C10 C -0.1055(8) 0.7410(8) 1.1780(8) 0.138(3) Uani 1 1 d . U . . .
C11 C -0.1468(7) 0.8052(8) 1.1538(7) 0.123(3) Uani 1 1 d . U . . .
C28 C -0.1783(6) 0.8393(6) 1.1915(6) 0.114(3) Uani 1 1 d D U . . .
C27 C -0.1762(7) 0.8196(7) 1.2593(6) 0.125(3) Uani 1 1 d D U . . .
C26 C -0.1428(8) 0.7647(8) 1.2796(7) 0.133(3) Uani 1 1 d . U . . .
C12 C -0.1114(8) 0.8411(9) 1.1005(7) 0.132(3) Uani 1 1 d . U . . .
C20 C 0.1158(7) 0.7349(8) 1.1857(5) 0.175(4) Uani 1 1 d D U . . .
C5 C 0.0717(9) 0.7522(8) 1.1329(7) 0.180(4) Uani 1 1 d D U . . .
C6 C 0.0099(8) 0.7165(9) 1.1530(7) 0.172(4) Uani 1 1 d D U . . .
C7 C 0.0160(6) 0.6968(9) 1.2200(7) 0.167(4) Uani 1 1 d D U . . .
C21 C 0.079060 0.707129 1.245209 0.164(4) Uani 1 1 d D U . . .
C22 C 0.0800(8) 0.7261(8) 1.2957(7) 0.137(3) Uani 1 1 d . U . . .
C25 C -0.0999(9) 0.7551(9) 1.3306(7) 0.139(3) Uani 1 1 d . U . . .
C24 C -0.0448(9) 0.7153(9) 1.3223(8) 0.147(3) Uani 1 1 d . U . . .
C23 C 0.0265(9) 0.7299(8) 1.3380(7) 0.141(3) Uani 1 1 d . U . . .
C41 C 0.0327(7) 0.7899(8) 1.3647(6) 0.134(3) Uani 1 1 d D U . . .
C42 C -0.0243(9) 0.8261(9) 1.3773(7) 0.138(3) Uani 1 1 d . U . . .
C43 C -0.0952(8) 0.8097(8) 1.3586(7) 0.136(3) Uani 1 1 d D U . . .
C29 C -0.1756(6) 0.9098(6) 1.1768(6) 0.121(3) Uani 1 1 d D U . . .
C30 C -0.1393(6) 0.9409(6) 1.1262(6) 0.121(3) Uani 1 1 d D U . . .
C13 C -0.1053(5) 0.9001(7) 1.0850(6) 0.130(3) Uani 1 1 d D U . . .
C14 C -0.041739 0.932260 1.061361 0.147(3) Uani 1 1 d D U . . .
C32 C -0.0379(8) 0.9903(6) 1.0870(7) 0.154(3) Uani 1 1 d D U . . .
C31 C -0.0989(7) 0.9956(7) 1.1292(8) 0.146(3) Uani 1 1 d D U . . .
C38 C 0.1585(7) 0.8058(7) 1.2456(7) 0.138(3) Uani 1 1 d D U . . .
C19 C 0.1519(8) 0.7879(5) 1.1859(6) 0.155(3) Uani 1 1 d D U . . .
C18 C 0.155961 0.851770 1.144279 0.160(3) Uani 1 1 d D U . . .
C36 C 0.1594(8) 0.9112(5) 1.1669(6) 0.147(3) Uani 1 1 d D U . . .
C37 C 0.1667(7) 0.8758(7) 1.2312(6) 0.130(3) Uani 1 1 d D U . . .
C39 C 0.1284(7) 0.7758(8) 1.2943(7) 0.126(3) Uani 1 1 d . U . . .
C40 C 0.0944(6) 0.8160(7) 1.3396(5) 0.115(3) Uani 1 1 d D U . . .
C48 C -0.0942(8) 1.0158(9) 1.1758(8) 0.151(3) Uani 1 1 d D U . . .
C49 C -0.0283(8) 1.0245(9) 1.1954(6) 0.164(4) Uani 1 1 d D U . . .
C51 C 0.0971(7) 0.9985(7) 1.1833(7) 0.158(3) Uani 1 1 d D U . . .
C35 C 0.128671 0.955930 1.143110 0.153(3) Uani 1 1 d D U . . .
C34 C 0.082789 0.969310 1.093040 0.166(4) Uani 1 1 d D U . . .
C33 C 0.0203(6) 1.0088(8) 1.0975(7) 0.165(4) Uani 1 1 d D U . . .
C50 C 0.0308(6) 1.0215(9) 1.1585(7) 0.167(4) Uani 1 1 d D U . . .
C53 C 0.1376(6) 0.9133(6) 1.2679(6) 0.120(3) Uani 1 1 d D U . . .
C52 C 0.0994(7) 0.9745(7) 1.2432(7) 0.138(3) Uani 1 1 d D U . . .
C60 C 0.0397(8) 0.9819(8) 1.2879(7) 0.148(3) Uani 1 1 d D U . . .
C55 C 0.0396(7) 0.9239(7) 1.3381(7) 0.138(3) Uani 1 1 d D U . . .
C54 C 0.0993(6) 0.8815(7) 1.3249(5) 0.117(3) Uani 1 1 d D U . . .
C56 C -0.0173(9) 0.8950(9) 1.3630(8) 0.148(3) Uani 1 1 d . U . . .
C57 C -0.0921(9) 0.9257(9) 1.3371(8) 0.152(3) Uani 1 1 d . U . . .
C44 C -0.1296(8) 0.8680(8) 1.3337(8) 0.143(3) Uani 1 1 d D U . . .
C45 C -0.1719(7) 0.8771(7) 1.2860(7) 0.136(3) Uani 1 1 d D U . . .
C46 C -0.1715(8) 0.9336(7) 1.2339(6) 0.141(3) Uani 1 1 d D U . . .
C47 C -0.1342(9) 0.9834(9) 1.2362(9) 0.153(3) Uani 1 1 d . U . . .
C58 C -0.0900(9) 0.9842(9) 1.2901(7) 0.160(3) Uani 1 1 d D U . . .
C59 C -0.0302(10) 1.0064(9) 1.2614(8) 0.163(3) Uani 1 1 d D U . . .
C277 C 0.4990(4) 0.8082(3) 0.5499(3) 0.0502(16) Uani 1 1 d . . . . .
C215 C 0.7551(4) 0.1088(3) 0.6069(3) 0.0517(16) Uani 1 1 d . . . . .
C293 C -0.0350(9) 0.6198(12) 0.8209(11) 0.119(5) Uani 0.473(11) 1 d D U P A -1
H29A H -0.047732 0.648643 0.850624 0.143 Uiso 0.473(11) 1 calc R U P A -1
H29B H -0.023576 0.576403 0.845706 0.143 Uiso 0.473(11) 1 calc R U P A -1
C216 C 0.7283(4) 0.1654(3) 0.6286(3) 0.0524(16) Uani 1 1 d . . . . .
C248 C 0.7675(18) 0.7528(13) -0.1026(15) 0.102(6) Uani 0.269(15) 1 d D U P B -2
H24A H 0.753296 0.750368 -0.143920 0.122 Uiso 0.269(15) 1 calc R U P B -2
H24B H 0.736267 0.784635 -0.085841 0.122 Uiso 0.269(15) 1 calc R U P B -2
C187 C 0.6111(5) 0.4296(3) 0.8023(3) 0.065(2) Uani 1 1 d . . . . .
C201 C 0.6793(4) 0.1588(3) 0.6812(3) 0.0521(16) Uani 1 1 d . . . . .
C307 C 0.8616(19) 0.7073(6) 0.4816(14) 0.149(6) Uani 0.320(13) 1 d D U P C 2
H30A H 0.833416 0.727569 0.447225 0.179 Uiso 0.320(13) 1 calc R U P C 2
H30B H 0.901049 0.682824 0.465205 0.179 Uiso 0.320(13) 1 calc R U P C 2
C261 C 0.5879(4) 0.8218(3) 0.3382(3) 0.0522(16) Uani 1 1 d . . . . .
C183 C 0.4962(5) 0.4769(3) 0.8091(3) 0.065(2) Uani 1 1 d . . . . .
C218 C 0.7980(4) 0.2316(3) 0.5450(3) 0.0539(17) Uani 1 1 d . . . . .
C238 C 0.8148(4) 0.5534(3) 0.3094(3) 0.0591(18) Uani 1 1 d . . . . .
C271 C 0.7446(10) 0.9291(9) 0.4368(8) 0.170(7) Uani 1 1 d . . . . .
H27A H 0.725446 0.904445 0.409522 0.204 Uiso 1 1 calc R U . . .
H27B H 0.791413 0.911415 0.444299 0.204 Uiso 1 1 calc R U . . .
C237 C 0.8348(4) 0.5710(3) 0.3607(3) 0.0556(17) Uani 1 1 d . . . . .
H237 H 0.841939 0.614491 0.362541 0.067 Uiso 1 1 calc R U . . .
C258 C 0.6140(4) 0.8138(3) 0.2738(3) 0.0561(17) Uani 1 1 d . . . . .
C256 C 0.6840(4) 0.7501(3) 0.2104(3) 0.0524(16) Uani 1 1 d . . . . .
C202 C 0.6539(4) 0.0980(3) 0.7089(3) 0.0532(17) Uani 1 1 d . . . . .
C243 C 0.7308(4) 0.6946(3) 0.2051(3) 0.0555(16) Uani 1 1 d . . . . .
C281 C 0.2592(4) 0.8209(3) 0.6091(4) 0.0613(18) Uani 1 1 d . . . . .
H281 H 0.257903 0.858920 0.577465 0.074 Uiso 1 1 calc R U . . .
C283 C 0.2031(4) 0.7486(4) 0.6936(4) 0.0625(18) Uani 1 1 d . . . . .
C284 C 0.2617(4) 0.7072(3) 0.6999(3) 0.0532(16) Uani 1 1 d . . . . .
C200 C 0.6524(4) 0.2127(3) 0.7055(3) 0.061(2) Uani 1 1 d . . . . .
H200 H 0.668664 0.254084 0.687343 0.073 Uiso 1 1 calc R U . . .
C254 C 0.7245(10) 0.9791(9) -0.1484(7) 0.065(4) Uani 0.446(12) 1 d D U P D 1
H25A H 0.753799 1.012561 -0.172413 0.097 Uiso 0.446(12) 1 calc R U P D 1
H25B H 0.680659 0.999224 -0.136305 0.097 Uiso 0.446(12) 1 calc R U P D 1
H25C H 0.717365 0.947796 -0.173949 0.097 Uiso 0.446(12) 1 calc R U P D 1
C263 C 0.5892(4) 0.8182(3) 0.4438(3) 0.0531(16) Uani 1 1 d . . . . .
C268 C 0.6141(4) 0.8120(3) 0.5034(3) 0.0568(17) Uani 1 1 d . . . . .
C92 C 0.2749(8) 0.7079(8) 0.9123(7) 0.145(3) Uani 1 1 d D U . . .
C267 C 0.5694(4) 0.8054(3) 0.5555(3) 0.0570(18) Uani 1 1 d . . . . .
C100 C 0.4406(9) 0.9760(7) 0.8400(8) 0.138(3) Uani 1 1 d . U . . .
C206 C 0.6197(4) -0.0476(3) 0.6718(3) 0.0616(19) Uani 1 1 d . . . . .
H20A H 0.605292 -0.090278 0.695052 0.074 Uiso 1 1 calc R U . . .
H20B H 0.653120 -0.054970 0.637390 0.074 Uiso 1 1 calc R U . . .
C227 C 0.8630(4) 0.5186(3) 0.4701(3) 0.0567(17) Uani 1 1 d . . . . .
C1E C 0.8181(8) 0.6354(7) -0.0512(6) 0.103(4) Uani 0.731(15) 1 d D U P B -1
H1EA H 0.800956 0.594774 -0.025539 0.124 Uiso 0.731(15) 1 calc R U P B -1
H1EB H 0.853659 0.649776 -0.028967 0.124 Uiso 0.731(15) 1 calc R U P B -1
C204 C 0.5806(4) 0.1465(3) 0.7810(3) 0.0587(18) Uani 1 1 d . . . . .
H204 H 0.547028 0.142010 0.815044 0.070 Uiso 1 1 calc R U . . .
C253 C 0.7583(8) 0.9449(7) -0.0907(6) 0.057(3) Uani 0.446(12) 1 d D U P D 1
H25D H 0.794501 0.914347 -0.103072 0.069 Uiso 0.446(12) 1 calc R U P D 1
H25E H 0.780523 0.977488 -0.074106 0.069 Uiso 0.446(12) 1 calc R U P D 1
C251 C 0.7349(4) 0.8726(3) 0.0198(3) 0.0612(18) Uani 1 1 d . . . . .
H25F H 0.777942 0.846847 0.014523 0.073 Uiso 1 1 calc R U . . .
H25G H 0.741326 0.902288 0.047778 0.073 Uiso 1 1 calc R U . . .
C260 C 0.6207(4) 0.8479(3) 0.1626(3) 0.0556(17) Uani 1 1 d . . . . .
H260 H 0.607061 0.877290 0.126591 0.067 Uiso 1 1 calc R U . . .
C223 C 0.8464(4) 0.4032(3) 0.5008(3) 0.0531(16) Uani 1 1 d . . . . .
C181 C 0.3808(5) 0.5078(3) 0.8075(3) 0.066(2) Uani 1 1 d . . . . .
C245 C 0.7383(4) 0.7316(3) 0.0923(3) 0.0530(16) Uani 1 1 d . . . . .
C291 C 0.1421(5) 0.6748(4) 0.7799(5) 0.087(3) Uani 1 1 d . . . . .
C222 C 0.8404(4) 0.3423(3) 0.5415(3) 0.0572(17) Uani 1 1 d . . . . .
H222 H 0.850532 0.334419 0.583792 0.069 Uiso 1 1 calc R U . . .
C79 C 0.4846(10) 0.9346(9) 0.8071(8) 0.151(3) Uani 1 1 d . U . . .
C296 C 0.2014(5) 0.6344(4) 0.7871(4) 0.075(2) Uani 1 1 d . . . . .
C275 C 0.6848(11) 0.6621(10) 0.7211(10) 0.110(5) Uani 0.486(15) 1 d D U P E 2
H27C H 0.654566 0.625550 0.734299 0.132 Uiso 0.486(15) 1 calc R U P E 2
H27D H 0.705256 0.668461 0.758602 0.132 Uiso 0.486(15) 1 calc R U P E 2
C282 C 0.2033(4) 0.8053(4) 0.6473(4) 0.0650(19) Uani 1 1 d . . . . .
H282 H 0.163370 0.832969 0.642899 0.078 Uiso 1 1 calc R U . . .
C93 C 0.2359(8) 0.7487(8) 0.9419(8) 0.146(3) Uani 1 1 d D U . . .
C262 C 0.6274(4) 0.8175(3) 0.3867(3) 0.0582(17) Uani 1 1 d . . . . .
H262 H 0.675622 0.814275 0.382410 0.070 Uiso 1 1 calc R U . . .
C2B C 0.8706(12) 0.6697(9) 0.5270(12) 0.147(4) Uani 0.680(13) 1 d D U P C 1
H2BA H 0.841625 0.693656 0.554552 0.177 Uiso 0.680(13) 1 calc R U P C 1
H2BB H 0.876122 0.698117 0.485384 0.177 Uiso 0.680(13) 1 calc R U P C 1
C188 C 0.5673(5) 0.4817(3) 0.8084(3) 0.066(2) Uani 1 1 d . . . . .
C280 C 0.3196(4) 0.7818(3) 0.6151(3) 0.0518(16) Uani 1 1 d . . . . .
C240 C 0.8201(5) 0.5884(4) 0.1925(4) 0.074(2) Uani 1 1 d . . . . .
H240 H 0.850690 0.552748 0.187996 0.089 Uiso 1 1 calc R U . . .
C299 C 0.3177(5) 0.5490(3) 0.8007(3) 0.063(2) Uani 1 1 d . . . . .
C203 C 0.6054(4) 0.0934(3) 0.7590(3) 0.0580(18) Uani 1 1 d . . . . .
H203 H 0.589139 0.052217 0.778242 0.070 Uiso 1 1 calc R U . . .
C1F C 0.8493(10) 0.6228(10) -0.1139(8) 0.129(6) Uani 0.731(15) 1 d D U P B -1
H1FA H 0.817506 0.599635 -0.131788 0.193 Uiso 0.731(15) 1 calc R U P B -1
H1FB H 0.891907 0.596608 -0.107934 0.193 Uiso 0.731(15) 1 calc R U P B -1
H1FC H 0.858499 0.664085 -0.142161 0.193 Uiso 0.731(15) 1 calc R U P B -1
C221 C 0.8186(4) 0.2964(3) 0.5142(3) 0.0571(17) Uani 1 1 d . . . . .
C292 C 0.0293(8) 0.6444(11) 0.7819(10) 0.115(5) Uani 0.473(11) 1 d D U P A -1
H29C H 0.048282 0.610746 0.759150 0.138 Uiso 0.473(11) 1 calc R U P A -1
H29D H 0.016349 0.683047 0.750649 0.138 Uiso 0.473(11) 1 calc R U P A -1
C186 C 0.5824(5) 0.3711(3) 0.7976(3) 0.059(2) Uani 1 1 d . . . . .
C1D C 0.857(3) -0.175(2) 0.603(3) 0.169(9) Uani 0.280(14) 1 d D U P F 2
H1DA H 0.866639 -0.143197 0.564442 0.253 Uiso 0.280(14) 1 d R U P F 2
H1DB H 0.807990 -0.183077 0.607422 0.253 Uiso 0.280(14) 1 d R U P F 2
H1DC H 0.882930 -0.215687 0.600352 0.253 Uiso 0.280(14) 1 d R U P F 2
C241 C 0.8008(4) 0.6315(4) 0.1410(3) 0.068(2) Uani 1 1 d . . . . .
H241 H 0.817548 0.624586 0.101024 0.082 Uiso 1 1 calc R U . . .
C294 C -0.0981(10) 0.6148(12) 0.7865(11) 0.120(6) Uani 0.473(11) 1 d D U P A -1
H29E H -0.085450 0.589665 0.753625 0.144 Uiso 0.473(11) 1 calc R U P A -1
H29F H -0.114416 0.658680 0.766122 0.144 Uiso 0.473(11) 1 calc R U P A -1
C184 C 0.4702(5) 0.4175(3) 0.8085(3) 0.062(2) Uani 1 1 d . . . . .
C198 C 0.5789(4) 0.2678(3) 0.7764(3) 0.0601(19) Uani 1 1 d . . . . .
C231 C 0.9672(17) 0.5236(15) 0.6523(12) 0.155(7) Uani 0.50(2) 1 d D U P G 1
H23A H 0.921356 0.545502 0.651369 0.186 Uiso 0.50(2) 1 calc R U P G 1
H23B H 0.997472 0.547998 0.618668 0.186 Uiso 0.50(2) 1 calc R U P G 1
C246 C 0.7212(4) 0.6984(4) 0.0001(3) 0.067(2) Uani 1 1 d . . . . .
H24C H 0.682632 0.729949 -0.010299 0.081 Uiso 1 1 calc R U . . .
H24D H 0.703015 0.657640 0.024552 0.081 Uiso 1 1 calc R U . . .
C233 C 0.834(4) 0.5948(15) 0.526(3) 0.135(5) Uani 0.320(13) 1 d D U P C 2
H23C H 0.845994 0.569553 0.567173 0.162 Uiso 0.320(13) 1 calc R U P C 2
H23D H 0.789581 0.579531 0.518932 0.162 Uiso 0.320(13) 1 calc R U P C 2
C259 C 0.5958(4) 0.8567(3) 0.2200(3) 0.0592(18) Uani 1 1 d . . . . .
H259 H 0.565395 0.892769 0.223547 0.071 Uiso 1 1 calc R U . . .
C1R C 0.9802(18) 0.4931(16) 0.6716(11) 0.154(7) Uani 0.50(2) 1 d D U P G 2
H1RA H 0.938507 0.521446 0.664631 0.185 Uiso 0.50(2) 1 calc R U P G 2
H1RB H 1.019764 0.517947 0.651727 0.185 Uiso 0.50(2) 1 calc R U P G 2
C286 C 0.1430(4) 0.7332(4) 0.7354(4) 0.070(2) Uani 1 1 d . . . . .
C1P C 0.084(2) 0.828(2) 0.545(2) 0.244(16) Uani 0.457(11) 1 d D U P H 2
H1PA H 0.082744 0.867358 0.561317 0.366 Uiso 0.457(11) 1 d R U P H 2
H1PB H 0.080584 0.838718 0.499917 0.366 Uiso 0.457(11) 1 d R U P H 2
H1PC H 0.127594 0.803288 0.553497 0.366 Uiso 0.457(11) 1 d R U P H 2
C185 C 0.5142(5) 0.3642(3) 0.8014(3) 0.0578(19) Uani 1 1 d . . . . .
C207 C 0.5594(4) -0.0095(3) 0.6449(3) 0.0625(19) Uani 1 1 d . . . . .
H20C H 0.574496 0.031323 0.617902 0.075 Uiso 1 1 calc R U . . .
H20D H 0.528056 0.001845 0.679094 0.075 Uiso 1 1 calc R U . . .
C197 C 0.6215(5) 0.3144(3) 0.7829(3) 0.0617(19) Uani 1 1 d . . . . .
H197 H 0.669698 0.310266 0.778439 0.074 Uiso 1 1 calc R U . . .
C278 C 0.4469(4) 0.7958(3) 0.5970(3) 0.0492(15) Uani 1 1 d . . . . .
H278 H 0.455067 0.785882 0.639818 0.059 Uiso 1 1 calc R U . . .
C273 C 0.6152(6) 0.7292(4) 0.6384(4) 0.083(3) Uani 1 1 d . . . . .
H27E H 0.577098 0.700326 0.642234 0.100 Uiso 1 1 calc R U . . .
H27F H 0.650883 0.715827 0.608448 0.100 Uiso 1 1 calc R U . . .
C301 C 0.2020(6) 0.5765(4) 0.8341(5) 0.100(4) Uani 1 1 d . . . . .
H301 H 0.162242 0.566333 0.861044 0.120 Uiso 1 1 calc R U . . .
C110 C 0.2529(8) 0.7458(8) 1.0081(8) 0.146(3) Uani 1 1 d D U . . .
C109 C 0.3049(9) 0.7072(8) 1.0319(8) 0.148(3) Uani 1 1 d D U . . .
C252 C 0.7150(5) 0.9100(4) -0.0417(3) 0.075(2) Uani 1 1 d D U . . .
H25J H 0.664778 0.915667 -0.039737 0.089 Uiso 0.554(12) 1 calc R U P D 2
H25K H 0.733136 0.953543 -0.048583 0.089 Uiso 0.554(12) 1 calc R U P D 2
H25H H 0.692879 0.878988 -0.060554 0.089 Uiso 0.446(12) 1 calc R U P D 1
H25I H 0.678599 0.941739 -0.032097 0.089 Uiso 0.446(12) 1 calc R U P D 1
C300 C 0.2591(6) 0.5352(4) 0.8410(4) 0.089(3) Uani 1 1 d . . . . .
H300 H 0.258812 0.497373 0.872925 0.106 Uiso 1 1 calc R U . . .
C1H C 0.7213(9) 0.9262(8) -0.1573(6) 0.073(4) Uani 0.554(12) 1 d D U P D 2
H1HA H 0.757954 0.921283 -0.189255 0.109 Uiso 0.554(12) 1 calc R U P D 2
H1HB H 0.717175 0.971167 -0.152111 0.109 Uiso 0.554(12) 1 calc R U P D 2
H1HC H 0.678427 0.914475 -0.169936 0.109 Uiso 0.554(12) 1 calc R U P D 2
C208 C 0.5213(5) -0.0462(4) 0.6072(4) 0.078(2) Uani 1 1 d . . . . .
H20E H 0.508191 -0.088009 0.633456 0.093 Uiso 1 1 calc R U . . .
H20F H 0.551730 -0.055306 0.571508 0.093 Uiso 1 1 calc R U . . .
C274 C 0.6420(6) 0.7217(6) 0.6972(5) 0.107(3) Uani 1 1 d D U . . .
H27G H 0.656688 0.675459 0.709437 0.129 Uiso 0.514(15) 1 calc R U P E 1
H27H H 0.603315 0.729496 0.726868 0.129 Uiso 0.514(15) 1 calc R U P E 1
H27I H 0.603223 0.724297 0.728352 0.129 Uiso 0.486(15) 1 calc R U P E 2
H27J H 0.669555 0.759373 0.695707 0.129 Uiso 0.486(15) 1 calc R U P E 2
C120 C 0.3382(7) 0.9786(6) 0.9394(6) 0.119(3) Uani 1 1 d D U . . .
C247 C 0.7609(5) 0.6861(5) -0.0592(4) 0.089(2) Uani 1 1 d D U . . .
H24E H 0.736246 0.657309 -0.078566 0.106 Uiso 0.269(15) 1 calc R U P B -2
H24F H 0.806315 0.665650 -0.050008 0.106 Uiso 0.269(15) 1 calc R U P B -2
H24G H 0.728563 0.673519 -0.085741 0.106 Uiso 0.731(15) 1 calc R U P B -1
H24H H 0.779706 0.727333 -0.081848 0.106 Uiso 0.731(15) 1 calc R U P B -1
C272 C 0.7464(11) 1.0012(8) 0.4044(11) 0.207(10) Uani 1 1 d . . . . .
H27K H 0.772815 1.005144 0.364114 0.310 Uiso 1 1 calc R U . . .
H27L H 0.767693 1.025215 0.430467 0.310 Uiso 1 1 calc R U . . .
H27M H 0.699966 1.019039 0.398046 0.310 Uiso 1 1 calc R U . . .
C191 C 0.6290(6) 0.5475(5) 0.9682(5) 0.101(3) Uani 1 1 d D . . . .
H19A H 0.633976 0.594865 0.958670 0.122 Uiso 1 1 calc R U . . .
H19B H 0.675003 0.526227 0.972400 0.122 Uiso 1 1 calc R U . . .
C94 C 0.2164(7) 0.8138(8) 0.9123(8) 0.141(3) Uani 1 1 d D U . . .
C219 C 0.8224(4) 0.1753(3) 0.5245(3) 0.0602(18) Uani 1 1 d . . . . .
H219 H 0.853390 0.178491 0.488568 0.072 Uiso 1 1 calc R U . I 1
C242 C 0.7570(4) 0.6855(3) 0.1455(3) 0.0558(17) Uani 1 1 d . . . . .
C190 C 0.5990(8) 0.5290(5) 0.9169(5) 0.118(4) Uani 1 1 d D U . . .
H19C H 0.550255 0.543222 0.919181 0.142 Uiso 1 1 calc R U . . .
H19D H 0.601227 0.481173 0.924481 0.142 Uiso 1 1 calc R U . . .
C209 C 0.4569(6) -0.0071(5) 0.5829(5) 0.095(3) Uani 1 1 d . . . . .
H20G H 0.428851 0.005765 0.617712 0.143 Uiso 1 1 calc R U . . .
H20H H 0.430840 -0.033847 0.563162 0.143 Uiso 1 1 calc R U . . .
H20I H 0.470150 0.031622 0.552456 0.143 Uiso 1 1 calc R U . . .
C87 C 0.4141(8) 0.6673(7) 1.0124(7) 0.141(3) Uani 1 1 d D U . . .
C226 C 0.8440(4) 0.5178(3) 0.4118(3) 0.0555(17) Uani 1 1 d . . . . .
C229 C 0.9551(5) 0.4471(7) 0.5782(4) 0.122(5) Uani 1 1 d D . . . .
H22A H 0.982466 0.478131 0.547574 0.146 Uiso 0.50(2) 1 calc R U P G 1
H22B H 0.967770 0.402664 0.572085 0.146 Uiso 0.50(2) 1 calc R U P G 1
H22C H 0.980391 0.483935 0.553744 0.146 Uiso 0.50(2) 1 calc R U P G 2
H22D H 0.968148 0.409033 0.559374 0.146 Uiso 0.50(2) 1 calc R U P G 2
C212 C 0.8294(13) -0.1059(8) 0.6447(10) 0.150(5) Uani 0.720(14) 1 d D U P F 1
H21A H 0.855257 -0.099768 0.603496 0.180 Uiso 0.720(14) 1 calc R U P F 1
H21B H 0.789672 -0.131503 0.643623 0.180 Uiso 0.720(14) 1 calc R U P F 1
C298 C 0.3177(4) 0.6051(3) 0.7555(3) 0.0561(17) Uani 1 1 d . . . . .
H298 H 0.357920 0.614549 0.729025 0.067 Uiso 1 1 calc R U . . .
C270 C 0.7044(7) 0.9221(6) 0.4942(6) 0.120(4) Uani 1 1 d . . . . .
H27N H 0.656160 0.932353 0.485739 0.144 Uiso 1 1 calc R U . . .
H27O H 0.717992 0.953610 0.517626 0.144 Uiso 1 1 calc R U . . .
C2A C 0.8351(14) 0.6084(10) 0.5221(16) 0.131(4) Uani 0.680(13) 1 d D U P C 1
H2AA H 0.826745 0.580373 0.563610 0.158 Uiso 0.680(13) 1 calc R U P C 1
H2AB H 0.791002 0.620194 0.503586 0.158 Uiso 0.680(13) 1 calc R U P C 1
C115 C 0.3023(9) 0.9012(9) 1.0282(8) 0.145(3) Uani 1 1 d . U . . .
C116 C 0.2798(8) 0.8386(9) 1.0463(7) 0.142(3) Uani 1 1 d D U . . .
C111 C 0.2407(8) 0.8085(9) 1.0121(8) 0.143(3) Uani 1 1 d D U . . .
C112 C 0.2176(8) 0.8470(9) 0.9630(9) 0.144(3) Uani 1 1 d . U . . .
C113 C 0.2414(7) 0.9157(7) 0.9363(7) 0.135(3) Uani 1 1 d D U . . .
C114 C 0.2876(7) 0.9399(7) 0.9740(7) 0.138(3) Uani 1 1 d D U . . .
C189 C 0.6270(8) 0.5524(6) 0.8531(5) 0.124(4) Uani 1 1 d D U . . .
H18A H 0.632218 0.599482 0.847273 0.149 Uiso 1 1 calc R U . . .
H18B H 0.672976 0.531679 0.848155 0.149 Uiso 1 1 calc R U . . .
C119 C 0.4087(8) 0.9782(6) 0.9462(7) 0.124(3) Uani 1 1 d D U . . .
C2E C 0.6980(10) 0.7588(11) 0.7091(9) 0.109(5) Uani 0.514(15) 1 d D U P E 1
H2EA H 0.684654 0.805480 0.701567 0.131 Uiso 0.514(15) 1 calc R U P E 1
H2EB H 0.738879 0.752103 0.681322 0.131 Uiso 0.514(15) 1 calc R U P E 1
C228 C 0.8639(4) 0.4625(3) 0.5157(3) 0.0552(16) Uani 1 1 d . . . . .
C99 C 0.3733(9) 0.9795(7) 0.8284(8) 0.137(3) Uani 1 1 d . U . . .
C257 C 0.6570(4) 0.7613(3) 0.2689(3) 0.0552(17) Uani 1 1 d . . . . .
H257 H 0.668893 0.731889 0.305520 0.066 Uiso 1 1 calc R U . . .
C269 C 0.7114(7) 0.8513(7) 0.5360(5) 0.122(5) Uani 1 1 d . . . . .
H26A H 0.759870 0.839099 0.542092 0.147 Uiso 1 1 calc R U . . .
H26B H 0.686947 0.850582 0.577342 0.147 Uiso 1 1 calc R U . . .
C101 C 0.4525(8) 0.9774(6) 0.9032(8) 0.127(3) Uani 1 1 d . U . . .
C98 C 0.3237(7) 0.9808(6) 0.8767(7) 0.129(3) Uani 1 1 d D U . . .
C95 C 0.2381(7) 0.8392(7) 0.8527(7) 0.140(3) Uani 1 1 d D U . . .
C288 C 0.0636(7) 0.8154(7) 0.8218(6) 0.074(4) Uani 0.543(11) 1 d D U P H 1
H28A H 0.090669 0.776409 0.840885 0.089 Uiso 0.543(11) 1 calc R U P H 1
H28B H 0.075681 0.851680 0.839937 0.089 Uiso 0.543(11) 1 calc R U P H 1
C290 C -0.0223(14) 0.8007(12) 0.9114(9) 0.110(6) Uani 0.543(11) 1 d D U P H 1
H29G H -0.054814 0.835551 0.919680 0.165 Uiso 0.543(11) 1 calc R U P H 1
H29H H 0.021308 0.805855 0.927057 0.165 Uiso 0.543(11) 1 calc R U P H 1
H29I H -0.039903 0.758887 0.932283 0.165 Uiso 0.543(11) 1 calc R U P H 1
C239 C 0.7946(4) 0.5967(3) 0.2522(3) 0.0611(18) Uani 1 1 d . . . . .
C287 C 0.0842(8) 0.8309(6) 0.7512(7) 0.073(4) Uani 0.543(11) 1 d D U P H 1
H28C H 0.050772 0.862824 0.729679 0.087 Uiso 0.543(11) 1 calc R U P H 1
H28D H 0.129393 0.849693 0.743338 0.087 Uiso 0.543(11) 1 calc R U P H 1
C255 C 0.6676(4) 0.7945(3) 0.1564(3) 0.0509(15) Uani 1 1 d . . . . .
C285 C 0.3190(3) 0.7257(3) 0.6605(3) 0.0456(14) Uani 1 1 d . . . . .
H285 H 0.359460 0.698796 0.664861 0.055 Uiso 1 1 calc R U . . .
C182 C 0.4451(5) 0.5276(3) 0.8082(3) 0.0605(19) Uani 1 1 d . . . . .
H182 H 0.454687 0.571024 0.808066 0.073 Uiso 1 1 calc R U . . .
C118 C 0.4264(7) 0.9346(7) 1.0069(7) 0.125(3) Uani 1 1 d D U . . .
C62 C 0.3997(8) 0.7452(6) 0.7927(6) 0.133(3) Uani 1 1 d D U . . .
C72 C 0.3579(8) 0.7090(7) 0.8326(7) 0.126(3) Uani 1 1 d . U . . .
C71 C 0.3733(9) 0.6683(6) 0.8896(8) 0.126(3) Uani 1 1 d . U . . .
C70 C 0.4426(8) 0.6667(6) 0.9012(7) 0.125(3) Uani 1 1 d D U . . .
C69 C 0.5053(8) 0.7117(7) 0.8612(7) 0.139(3) Uani 1 1 d D U . . .
C61 C 0.4726(7) 0.7427(7) 0.8033(8) 0.147(3) Uani 1 1 d D U . . .
C75 C 0.328191 0.833900 0.772779 0.140(3) Uani 1 1 d D U . . .
C63 C 0.3896(7) 0.8139(6) 0.7608(6) 0.138(3) Uani 1 1 d D U . . .
C64 C 0.4551(8) 0.8437(8) 0.7578(7) 0.145(3) Uani 1 1 d D U . . .
C78 C 0.4329(10) 0.9145(9) 0.7688(8) 0.157(3) Uani 1 1 d . U . . .
C77 C 0.3670(9) 0.9374(8) 0.7816(8) 0.149(3) Uani 1 1 d D U . . .
C76 C 0.3118(8) 0.8999(5) 0.7860(7) 0.154(3) Uani 1 1 d D U . . .
C74 C 0.2755(7) 0.7971(7) 0.8173(6) 0.134(3) Uani 1 1 d D U . . .
C73 C 0.2901(8) 0.7353(7) 0.8477(6) 0.136(3) Uani 1 1 d D U . . .
C103 C 0.4924(7) 0.9092(7) 0.9919(7) 0.129(3) Uani 1 1 d D U . . .
C104 C 0.5015(7) 0.8458(8) 1.0287(6) 0.129(3) Uani 1 1 d D U . . .
C105 C 0.4448(8) 0.8146(7) 1.0681(6) 0.133(3) Uani 1 1 d D U . . .
C85 C 0.4610(8) 0.7477(7) 1.0602(7) 0.147(3) Uani 1 1 d D U . . .
C84 C 0.5170(7) 0.7388(7) 1.0147(7) 0.140(3) Uani 1 1 d D U . . .
C83 C 0.5425(7) 0.8028(7) 0.9937(7) 0.138(3) Uani 1 1 d D U . . .
C89 C 0.5184(7) 0.7017(6) 0.9660(7) 0.128(3) Uani 1 1 d D U . . .
C68 C 0.5437(7) 0.7270(7) 0.9067(7) 0.133(3) Uani 1 1 d D U . . .
C81 C 0.5484(8) 0.8935(7) 0.9006(7) 0.150(3) Uani 1 1 d D U . . .
C82 C 0.5667(7) 0.8274(7) 0.9343(8) 0.136(3) Uani 1 1 d D U . . .
C67 C 0.5650(8) 0.7868(8) 0.8893(7) 0.149(3) Uani 1 1 d D U . . .
C66 C 0.5500(8) 0.8330(7) 0.8327(7) 0.146(3) Uani 1 1 d D U . . .
C80 C 0.5343(8) 0.9012(7) 0.8349(7) 0.145(3) Uani 1 1 d D U . . .
C102 C 0.5093(8) 0.9349(8) 0.9308(8) 0.139(3) Uani 1 1 d D U . . .
C65 C 0.5077(8) 0.8042(7) 0.7924(7) 0.146(3) Uani 1 1 d D U . . .
C250 C 0.6965(4) 0.7848(3) 0.0972(3) 0.0514(16) Uani 1 1 d . . . . .
C192 C 0.5874(9) 0.5295(6) 1.0277(6) 0.142(5) Uani 1 1 d D . . . .
H19E H 0.582859 0.482590 1.037555 0.214 Uiso 1 1 calc R U . . .
H19F H 0.542307 0.551467 1.024126 0.214 Uiso 1 1 calc R U . . .
H19G H 0.609579 0.542417 1.060859 0.214 Uiso 1 1 calc R U . . .
C264 C 0.5191(4) 0.8249(3) 0.4378(3) 0.0476(15) Uani 1 1 d . . . . .
C244 C 0.7498(4) 0.6491(3) 0.2576(3) 0.0562(17) Uani 1 1 d . . . . .
H244 H 0.731632 0.654357 0.297715 0.067 Uiso 1 1 calc R U . . .
C117 C 0.3765(8) 0.8996(7) 1.0456(6) 0.135(3) Uani 1 1 d D U . . .
C199 C 0.6040(4) 0.2077(3) 0.7540(3) 0.0568(17) Uani 1 1 d . . . . .
C217 C 0.7517(4) 0.2250(3) 0.5959(3) 0.0540(17) Uani 1 1 d . . . . .
H217 H 0.734477 0.262968 0.609696 0.065 Uiso 1 1 calc R U . . .
C106 C 0.3853(9) 0.8324(8) 1.0762(7) 0.138(3) Uani 1 1 d D U . . .
C107 C 0.3284(9) 0.7960(9) 1.0768(7) 0.142(3) Uani 1 1 d D U . . .
C108 C 0.3483(8) 0.7362(9) 1.0685(8) 0.152(3) Uani 1 1 d D U . . .
C86 C 0.4148(8) 0.7085(7) 1.0555(7) 0.149(3) Uani 1 1 d D U . . .
C297 C 0.2612(4) 0.6484(3) 0.7470(3) 0.0524(16) Uani 1 1 d . . . . .
C213 C 0.8753(13) -0.1415(9) 0.6960(11) 0.162(5) Uani 0.720(14) 1 d D U P F 1
H21C H 0.918631 -0.119678 0.692353 0.194 Uiso 0.720(14) 1 calc R U P F 1
H21D H 0.852237 -0.140610 0.737601 0.194 Uiso 0.720(14) 1 calc R U P F 1
C1J C 0.0450(18) 0.745(2) 0.6384(15) 0.216(14) Uani 0.457(11) 1 d D U P H 2
H1JA H 0.095282 0.743056 0.632546 0.260 Uiso 0.457(11) 1 calc R U P H 2
H1JB H 0.032043 0.701354 0.635532 0.260 Uiso 0.457(11) 1 calc R U P H 2
C205 C 0.6807(4) 0.0421(3) 0.6842(3) 0.0568(18) Uani 1 1 d . . . . .
C1C C 0.875(3) -0.1503(18) 0.659(2) 0.160(6) Uani 0.280(14) 1 d D U P F 2
H1CA H 0.923884 -0.160901 0.666057 0.193 Uiso 0.280(14) 1 calc R U P F 2
H1CB H 0.847634 -0.170727 0.697021 0.193 Uiso 0.280(14) 1 calc R U P F 2
C96 C 0.2600(8) 0.9024(7) 0.8331(8) 0.147(3) Uani 1 1 d D U . . .
C2F C 0.7131(12) 0.7339(13) 0.7782(8) 0.115(7) Uani 0.514(15) 1 d D U P E 1
H2FA H 0.672549 0.741516 0.805218 0.172 Uiso 0.514(15) 1 d R U P E 1
H2FB H 0.750809 0.756915 0.787628 0.172 Uiso 0.514(15) 1 d R U P E 1
H2FC H 0.725369 0.687436 0.785158 0.172 Uiso 0.514(15) 1 d R U P E 1
C211 C 0.8062(13) -0.0407(8) 0.6603(11) 0.148(5) Uani 0.720(14) 1 d D U P F 1
H21E H 0.783997 -0.047367 0.703031 0.177 Uiso 0.720(14) 1 calc R U P F 1
H21F H 0.846180 -0.014585 0.658755 0.177 Uiso 0.720(14) 1 calc R U P F 1
C265 C 0.4740(3) 0.8204(3) 0.4902(3) 0.0463(15) Uani 1 1 d . . . . .
C220 C 0.8022(4) 0.1156(3) 0.5555(3) 0.0589(18) Uani 1 1 d . . . . .
H220 H 0.820833 0.078068 0.541514 0.071 Uiso 1 1 calc R U . . .
C2C C 0.9411(12) 0.6527(10) 0.5531(12) 0.162(6) Uani 0.680(13) 1 d D U P C 1
H2CA H 0.966813 0.623889 0.528165 0.194 Uiso 0.680(13) 1 calc R U P C 1
H2CB H 0.933832 0.627508 0.596024 0.194 Uiso 0.680(13) 1 calc R U P C 1
C224 C 0.8306(4) 0.4021(3) 0.4412(3) 0.0525(16) Uani 1 1 d . . . . .
C1G C 0.7377(7) 0.8816(6) -0.0955(5) 0.059(3) Uani 0.554(12) 1 d D U P D 2
H1GA H 0.715611 0.840262 -0.091470 0.070 Uiso 0.554(12) 1 calc R U P D 2
H1GB H 0.787420 0.872052 -0.095829 0.070 Uiso 0.554(12) 1 calc R U P D 2
C289 C -0.0121(8) 0.8036(9) 0.8392(8) 0.084(4) Uani 0.543(11) 1 d D U P H 1
H28E H -0.023857 0.762369 0.829224 0.101 Uiso 0.543(11) 1 calc R U P H 1
H28F H -0.040897 0.839223 0.816516 0.101 Uiso 0.543(11) 1 calc R U P H 1
C210 C 0.7300(4) 0.0471(3) 0.6390(3) 0.0545(17) Uani 1 1 d . . . . .
C249 C 0.840(2) 0.777(2) -0.111(2) 0.124(10) Uani 0.269(15) 1 d D U P B -2
H24I H 0.847787 0.803879 -0.151951 0.186 Uiso 0.269(15) 1 d R U P B -2
H24J H 0.872297 0.739089 -0.106121 0.186 Uiso 0.269(15) 1 d R U P B -2
H24K H 0.845987 0.801569 -0.078891 0.186 Uiso 0.269(15) 1 d R U P B -2
C232 C 0.9955(17) 0.5194(19) 0.7162(13) 0.166(8) Uani 0.50(2) 1 d D U P G 1
H23E H 0.978922 0.481112 0.745311 0.249 Uiso 0.50(2) 1 calc R U P G 1
H23F H 0.980321 0.558253 0.732230 0.249 Uiso 0.50(2) 1 calc R U P G 1
H23G H 1.045323 0.516214 0.711454 0.249 Uiso 0.50(2) 1 calc R U P G 1
C214 C 0.8895(15) -0.2116(9) 0.6885(13) 0.192(8) Uani 0.720(14) 1 d D U P F 1
H21G H 0.924452 -0.232391 0.715916 0.288 Uiso 0.720(14) 1 calc R U P F 1
H21H H 0.905580 -0.212212 0.645248 0.288 Uiso 0.720(14) 1 calc R U P F 1
H21I H 0.847708 -0.235066 0.699423 0.288 Uiso 0.720(14) 1 calc R U P F 1
C97 C 0.2651(7) 0.9428(6) 0.8754(7) 0.132(3) Uani 1 1 d D U . . .
C1B C 0.861(2) -0.0761(16) 0.646(3) 0.155(6) Uani 0.280(14) 1 d D U P F 2
H1BA H 0.890372 -0.056343 0.669911 0.186 Uiso 0.280(14) 1 calc R U P F 2
H1BB H 0.872033 -0.058460 0.601164 0.186 Uiso 0.280(14) 1 calc R U P F 2
C1A C 0.786(2) -0.058(2) 0.6633(18) 0.147(6) Uani 0.280(14) 1 d D U P F 2
H1AA H 0.758747 -0.096734 0.667048 0.176 Uiso 0.280(14) 1 calc R U P F 2
H1AB H 0.782006 -0.045547 0.704212 0.176 Uiso 0.280(14) 1 calc R U P F 2
C225 C 0.8292(4) 0.4588(3) 0.3958(3) 0.0532(16) Uani 1 1 d . . . . .
C295 C -0.1565(12) 0.5817(15) 0.8312(15) 0.139(9) Uani 0.473(11) 1 d D U P A -1
H29J H -0.172663 0.546676 0.814325 0.208 Uiso 0.473(11) 1 calc R U P A -1
H29K H -0.193984 0.613557 0.835561 0.208 Uiso 0.473(11) 1 calc R U P A -1
H29L H -0.139548 0.563933 0.872007 0.208 Uiso 0.473(11) 1 calc R U P A -1
C91 C 0.3288(8) 0.6687(6) 0.9384(8) 0.133(3) Uani 1 1 d D U . . .
C90 C 0.3478(8) 0.6682(7) 0.9975(8) 0.140(3) Uani 1 1 d D U . . .
C2D C 0.9865(14) 0.7089(13) 0.5546(13) 0.180(8) Uani 0.680(13) 1 d D U P C 1
H2DA H 0.968160 0.748934 0.529246 0.271 Uiso 0.680(13) 1 calc R U P C 1
H2DB H 1.032800 0.699092 0.538099 0.271 Uiso 0.680(13) 1 calc R U P C 1
H2DC H 0.987292 0.714373 0.597599 0.271 Uiso 0.680(13) 1 calc R U P C 1
C308 C 0.884589 0.758760 0.516469 0.162(9) Uani 0.320(13) 1 d D U P C 2
H30C H 0.922330 0.781820 0.491680 0.243 Uiso 0.320(13) 1 d R U P C 2
H30D H 0.899500 0.736910 0.557080 0.243 Uiso 0.320(13) 1 d R U P C 2
H30E H 0.846550 0.789670 0.522340 0.243 Uiso 0.320(13) 1 d R U P C 2
C306 C 0.820(2) 0.6642(14) 0.534(2) 0.140(5) Uani 0.320(13) 1 d D U P C 2
H30F H 0.833534 0.668943 0.575214 0.167 Uiso 0.320(13) 1 calc R U P C 2
H30G H 0.770846 0.676591 0.532303 0.167 Uiso 0.320(13) 1 calc R U P C 2
C276 C 0.7421(12) 0.6427(12) 0.6760(11) 0.116(7) Uani 0.486(15) 1 d D U P E 2
H27P H 0.772603 0.678312 0.662249 0.174 Uiso 0.486(15) 1 calc R U P E 2
H27Q H 0.722594 0.632971 0.639863 0.174 Uiso 0.486(15) 1 calc R U P E 2
H27R H 0.767683 0.604278 0.696906 0.174 Uiso 0.486(15) 1 calc R U P E 2
C279 C 0.3827(4) 0.7989(3) 0.5768(3) 0.0495(15) Uani 1 1 d . . . . .
C1S C 0.9875(17) 0.470(2) 0.7419(10) 0.158(9) Uani 0.50(2) 1 d D U P G 2
H1SA H 1.013234 0.428567 0.749356 0.237 Uiso 0.50(2) 1 calc R U P G 2
H1SB H 0.942298 0.465642 0.763985 0.237 Uiso 0.50(2) 1 calc R U P G 2
H1SC H 1.011613 0.502221 0.756890 0.237 Uiso 0.50(2) 1 calc R U P G 2
C88 C 0.4606(7) 0.6662(6) 0.9644(6) 0.126(3) Uani 1 1 d D U . . .
C1Q C 0.976(2) 0.4330(17) 0.6435(11) 0.151(7) Uani 0.50(2) 1 d D U P G 2
H1QA H 1.021303 0.409664 0.644044 0.181 Uiso 0.50(2) 1 calc R U P G 2
H1QB H 0.943476 0.403929 0.670135 0.181 Uiso 0.50(2) 1 calc R U P G 2
C230 C 0.964(2) 0.4535(16) 0.6444(11) 0.152(7) Uani 0.50(2) 1 d D U P G 1
H23H H 1.006360 0.429118 0.657926 0.182 Uiso 0.50(2) 1 calc R U P G 1
H23I H 0.925666 0.433382 0.671967 0.182 Uiso 0.50(2) 1 calc R U P G 1
C1K C 0.0251(19) 0.786(2) 0.576(2) 0.227(14) Uani 0.457(11) 1 d D U P H 2
H1KA H -0.015543 0.814394 0.583387 0.273 Uiso 0.457(11) 1 calc R U P H 2
H1KB H 0.013613 0.757580 0.548729 0.273 Uiso 0.457(11) 1 calc R U P H 2
C1I C 0.0321(14) 0.744(2) 0.7085(17) 0.205(14) Uani 0.457(11) 1 d D U P H 2
H1IA H -0.011611 0.767239 0.716805 0.246 Uiso 0.457(11) 1 calc R U P H 2
H1IB H 0.029390 0.698458 0.731706 0.246 Uiso 0.457(11) 1 calc R U P H 2
C170 C 0.4444(7) 0.5174(6) 0.3516(7) 0.080(3) Uani 0.5 1 d D U P J -1
C180 C 0.3760(10) 0.4395(12) 0.4272(9) 0.095(4) Uani 0.5 1 d D U P J -1
C166 C 0.3373(11) 0.5023(11) 0.4427(8) 0.097(4) Uani 0.5 1 d D U P J -1
C167 C 0.3240(13) 0.4810(8) 0.5096(7) 0.107(4) Uani 0.5 1 d D U P J -1
C179 C 0.4228(8) 0.4452(10) 0.3871(7) 0.089(4) Uani 0.5 1 d D U P J -1
C149 C 0.4351(9) 0.3574(12) 0.4866(10) 0.118(4) Uani 0.5 1 d D U P J -1
C148 C 0.3770(8) 0.3951(10) 0.4875(5) 0.112(4) Uani 0.5 1 d D U P J -1
C147 C 0.3478(9) 0.4158(9) 0.5374(5) 0.116(4) Uani 0.5 1 d D U P J -1
C146 C 0.375230 0.414559 0.591270 0.137(4) Uani 0.5 1 d D U P J -1
C130 C 0.4204(9) 0.3652(9) 0.6106(7) 0.133(4) Uani 0.5 1 d D U P J -1
C131 C 0.4566(6) 0.3412(7) 0.5642(6) 0.118(4) Uani 0.5 1 d D U P J -1
C133 C 0.5554(9) 0.3483(12) 0.4909(6) 0.121(4) Uani 0.5 1 d D U P J -1
C132 C 0.5298(7) 0.3329(9) 0.5570(6) 0.115(4) Uani 0.5 1 d D U P J -1
C122 C 0.5644(6) 0.3605(9) 0.5943(6) 0.117(4) Uani 0.5 1 d D U P J -1
C123 C 0.6264(8) 0.3963(7) 0.5742(7) 0.115(4) Uani 0.5 1 d D U P J -1
C135 C 0.6431(9) 0.4083(9) 0.5124(7) 0.122(4) Uani 0.5 1 d D U P J -1
C134 C 0.6069(12) 0.3893(10) 0.4622(7) 0.135(4) Uani 0.5 1 d D U P J -1
C150 C 0.4909(7) 0.3687(8) 0.4554(6) 0.118(4) Uani 0.5 1 d D U P J -1
C152 C 0.544900 0.452360 0.379140 0.128(4) Uani 0.5 1 d D U P J -1
C151 C 0.4876(6) 0.4095(8) 0.3892(10) 0.108(4) Uani 0.5 1 d D U P J -1
C153 C 0.5965(9) 0.4406(6) 0.4050(10) 0.136(4) Uani 0.5 1 d D U P J -1
C154 C 0.6388(8) 0.4870(7) 0.4230(9) 0.135(4) Uani 0.5 1 d D U P J -1
C136 C 0.6662(12) 0.4723(6) 0.4834(8) 0.128(4) Uani 0.5 1 d D U P J -1
C171 C 0.5204(8) 0.5146(7) 0.3421(10) 0.108(4) Uani 0.5 1 d D U P J -1
C172 C 0.5719(9) 0.5634(5) 0.3586(10) 0.118(4) Uani 0.5 1 d D U P J -1
C155 C 0.6337(10) 0.5478(6) 0.3922(6) 0.120(4) Uani 0.5 1 d D U P J -1
C156 C 0.6314(9) 0.6014(6) 0.4243(5) 0.108(4) Uani 0.5 1 d D U P J -1
C174 C 0.5686(8) 0.6394(9) 0.4127(6) 0.100(4) Uani 0.5 1 d D U P J -1
C173 C 0.5257(7) 0.6183(9) 0.3696(9) 0.111(4) Uani 0.5 1 d D U P J -1
C177 C 0.4220(6) 0.6473(9) 0.4236(7) 0.105(4) Uani 0.5 1 d D U P J -1
C164 C 0.3650(8) 0.6072(9) 0.4485(8) 0.094(3) Uani 0.5 1 d D U P J -1
C165 C 0.3539(8) 0.5544(9) 0.4165(8) 0.089(3) Uani 0.5 1 d D U P J -1
C169 C 0.4100(7) 0.5703(6) 0.3692(7) 0.087(3) Uani 0.5 1 d D U P J -1
C178 C 0.4559(7) 0.6215(7) 0.3733(7) 0.095(4) Uani 0.5 1 d D U P J -1
C126 C 0.5249(8) 0.4947(6) 0.6558(9) 0.095(4) Uani 0.5 1 d D U P J -1
C140 C 0.5530(9) 0.5572(8) 0.6273(7) 0.071(3) Uani 0.5 1 d D U P J -1
C127 C 0.4557(6) 0.5003(6) 0.6602(9) 0.099(4) Uani 0.5 1 d D U P J -1
C142 C 0.4325(8) 0.5632(6) 0.6327(7) 0.093(3) Uani 0.5 1 d D U P J -1
C143 C 0.3770(7) 0.5719(5) 0.6023(6) 0.108(4) Uani 0.5 1 d D U P J -1
C144 C 0.3410(8) 0.5198(4) 0.5944(8) 0.122(4) Uani 0.5 1 d D U P J -1
C145 C 0.3571(7) 0.4606(5) 0.6271(6) 0.135(4) Uani 0.5 1 d D U P J -1
C128 C 0.4142(7) 0.4526(5) 0.6618(8) 0.127(4) Uani 0.5 1 d D U P J -1
C139 C 0.6118(10) 0.5625(8) 0.5886(7) 0.080(3) Uani 0.5 1 d D U P J -1
C141 C 0.4891(8) 0.5953(9) 0.6157(9) 0.077(3) Uani 0.5 1 d D U P J -1
C129 C 0.4554(6) 0.3950(6) 0.6499(8) 0.121(4) Uani 0.5 1 d D U P J -1
C138 C 0.6499(11) 0.5040(6) 0.5760(8) 0.095(4) Uani 0.5 1 d D U P J -1
C158 C 0.6101(7) 0.6129(7) 0.5307(5) 0.072(3) Uani 0.5 1 d D U P J -1
C160 C 0.4950(8) 0.6424(6) 0.5609(6) 0.074(3) Uani 0.5 1 d D U P J -1
C121 C 0.5224(7) 0.3878(8) 0.6414(9) 0.113(4) Uani 0.5 1 d D U P J -1
C125 C 0.5592(6) 0.4390(6) 0.6527(8) 0.103(4) Uani 0.5 1 d D U P J -1
C124 C 0.6185(8) 0.4487(8) 0.6070(7) 0.102(4) Uani 0.5 1 d D U P J -1
C137 C 0.6743(12) 0.5209(8) 0.5099(7) 0.110(4) Uani 0.5 1 d D U P J -1
C159 C 0.5515(7) 0.6533(7) 0.5161(7) 0.078(3) Uani 0.5 1 d D U P J -1
C157 C 0.6456(8) 0.5833(7) 0.4862(6) 0.100(4) Uani 0.5 1 d D U P J -1
C161 C 0.4337(7) 0.6533(8) 0.5308(6) 0.090(3) Uani 0.5 1 d D U P J -1
C162 C 0.3750(8) 0.6229(8) 0.5465(7) 0.107(4) Uani 0.5 1 d D U P J -1
C168 C 0.3171(11) 0.5321(7) 0.5386(8) 0.114(4) Uani 0.5 1 d D U P J -1
C163 C 0.3313(10) 0.5999(9) 0.5049(6) 0.111(4) Uani 0.5 1 d D U P J -1
C175 C 0.5281(6) 0.6661(8) 0.4607(7) 0.090(3) Uani 0.5 1 d D U P J -1
C176 C 0.4567(8) 0.6666(9) 0.4653(6) 0.102(4) Uani 0.5 1 d D U P J -1
C193 C 0.7043(7) 0.4712(8) 0.7487(7) 0.112(3) Uani 0.703(10) 1 d D U P K 2
H19H H 0.690687 0.516949 0.749283 0.135 Uiso 0.703(10) 1 calc R U P K 2
H19I H 0.686543 0.459981 0.711963 0.135 Uiso 0.703(10) 1 calc R U P K 2
C196 C 0.7740(9) 0.3713(10) 0.6902(7) 0.123(5) Uani 0.703(10) 1 d D U P K 2
H19J H 0.794182 0.402984 0.655602 0.185 Uiso 0.703(10) 1 calc R U P K 2
H19K H 0.724615 0.372945 0.687953 0.185 Uiso 0.703(10) 1 calc R U P K 2
H19L H 0.792945 0.327899 0.687504 0.185 Uiso 0.703(10) 1 calc R U P K 2
C195 C 0.7901(10) 0.3873(8) 0.7526(8) 0.124(4) Uani 0.703(10) 1 d D U P K 2
H19M H 0.758474 0.365920 0.786910 0.148 Uiso 0.703(10) 1 calc R U P K 2
H19N H 0.837165 0.372075 0.762008 0.148 Uiso 0.703(10) 1 calc R U P K 2
C194 C 0.7816(7) 0.4615(8) 0.7452(9) 0.120(4) Uani 0.703(10) 1 d D U P K 2
H19O H 0.800961 0.476445 0.779258 0.144 Uiso 0.703(10) 1 calc R U P K 2
H19P H 0.802638 0.484047 0.704750 0.144 Uiso 0.703(10) 1 calc R U P K 2
C1V C 0.803(2) 0.5340(16) 0.7529(19) 0.118(7) Uani 0.297(10) 1 d D U P K 1
H1VA H 0.796934 0.550308 0.708710 0.177 Uiso 0.297(10) 1 calc R U P K 1
H1VB H 0.847341 0.545849 0.762376 0.177 Uiso 0.297(10) 1 calc R U P K 1
H1VC H 0.766928 0.553025 0.778002 0.177 Uiso 0.297(10) 1 calc R U P K 1
C1W C 0.7997(8) 0.4604(17) 0.7679(14) 0.119(4) Uani 0.297(10) 1 d D U P K 1
H1WA H 0.760855 0.448104 0.748329 0.143 Uiso 0.297(10) 1 calc R U P K 1
H1WB H 0.841803 0.440891 0.750035 0.143 Uiso 0.297(10) 1 calc R U P K 1
C1X C 0.7917(14) 0.4338(17) 0.8376(14) 0.105(5) Uani 0.297(10) 1 d D U P K 1
H1XA H 0.790987 0.468843 0.861306 0.126 Uiso 0.297(10) 1 calc R U P K 1
H1XB H 0.828688 0.401399 0.851017 0.126 Uiso 0.297(10) 1 calc R U P K 1
C1Y C 0.7229(14) 0.4028(14) 0.8458(14) 0.093(5) Uani 0.297(10) 1 d D U P K 1
H1YA H 0.730368 0.356625 0.843569 0.112 Uiso 0.297(10) 1 calc R U P K 1
H1YB H 0.700864 0.405153 0.887402 0.112 Uiso 0.297(10) 1 calc R U P K 1
C1L C 0.0860(12) 0.6998(13) 0.8662(12) 0.145(5) Uani 0.527(11) 1 d D U P A -2
H1LA H 0.095486 0.745026 0.846383 0.174 Uiso 0.527(11) 1 calc R U P A -2
H1LB H 0.123471 0.682062 0.892606 0.174 Uiso 0.527(11) 1 calc R U P A -2
C1M C 0.0198(13) 0.6990(13) 0.9067(15) 0.159(6) Uani 0.527(11) 1 d D U P A -2
H1MA H 0.023492 0.662842 0.942905 0.191 Uiso 0.527(11) 1 calc R U P A -2
H1MB H -0.016847 0.689609 0.882662 0.191 Uiso 0.527(11) 1 calc R U P A -2
C1N C -0.0024(17) 0.7618(16) 0.9314(19) 0.171(7) Uani 0.527(11) 1 d D U P A -2
H1NA H -0.001714 0.752866 0.977162 0.205 Uiso 0.527(11) 1 calc R U P A -2
H1NB H 0.030078 0.795701 0.913716 0.205 Uiso 0.527(11) 1 calc R U P A -2
C1O C -0.0739(18) 0.786(2) 0.913(2) 0.199(11) Uani 0.527(11) 1 d D U P A -2
H1OA H -0.102573 0.749171 0.917936 0.298 Uiso 0.527(11) 1 calc R U P A -2
H1OB H -0.071490 0.809616 0.870046 0.298 Uiso 0.527(11) 1 calc R U P A -2
H1OC H -0.093442 0.814982 0.940471 0.298 Uiso 0.527(11) 1 calc R U P A -2
C315 C 0.8655(12) 0.4036(12) 0.9061(11) 0.24(2) Uani 0.5 1 d G U P L -1
H315 H 0.849723 0.381413 0.877286 0.282 Uiso 0.5 1 calc R U P L -1
C316 C 0.9348(11) 0.4096(12) 0.9079(11) 0.165(12) Uani 0.5 1 d DG U P L -1
H316 H 0.966361 0.391473 0.880379 0.198 Uiso 0.5 1 calc R U P L -1
C311 C 0.9578(10) 0.4420(12) 0.9501(12) 0.32(4) Uani 0.5 1 d DG U P L -1
C312 C 0.9116(13) 0.4685(14) 0.9904(12) 0.24(2) Uani 0.5 1 d DG U P L -1
H312 H 0.927313 0.490718 1.019228 0.282 Uiso 0.5 1 calc R U P L -1
C313 C 0.8423(12) 0.4626(13) 0.9886(11) 0.207(17) Uani 0.5 1 d G U P L -1
H313 H 0.810675 0.480658 1.016136 0.249 Uiso 0.5 1 calc R U P L -1
C314 C 0.8192(10) 0.4301(10) 0.9464(10) 0.108(7) Uani 0.5 1 d G U P L -1
H314 H 0.771879 0.426006 0.945165 0.129 Uiso 0.5 1 calc R U P L -1
C310 C 1.0327(11) 0.448(2) 0.9520(19) 0.24(2) Uani 0.5 1 d D U P L -1
H31A H 1.055039 0.404738 0.963106 0.357 Uiso 0.5 1 d R U P L -1
H31B H 1.051449 0.469598 0.910946 0.357 Uiso 0.5 1 d R U P L -1
H31C H 1.040469 0.473258 0.982916 0.357 Uiso 0.5 1 d R U P L -1
C235 C 0.957(6) -0.020(3) 0.485950 0.253(13) Uani 0.25 1 d D U P M -1
S8 S 0.980(2) -0.0846(17) 0.5302(17) 0.273(12) Uani 0.25 1 d D U P M -1
S7 S 0.9418(19) 0.0500(17) 0.4472(16) 0.261(12) Uani 0.25 1 d D U P M -1

loop_
_atom_site_aniso_label
_atom_site_aniso_U_11
_atom_site_aniso_U_22
_atom_site_aniso_U_33
_atom_site_aniso_U_23
_atom_site_aniso_U_13
_atom_site_aniso_U_12
S3 0.1095(15) 0.0348(8) 0.0454(9) -0.0001(6) -0.0276(9) 0.0090(8)
S5 0.0787(11) 0.0344(8) 0.0408(8) -0.0030(6) -0.0147(7) 0.0016(7)
S2 0.1105(15) 0.0299(8) 0.0424(8) -0.0047(6) -0.0079(9) -0.0061(8)
S6 0.0715(11) 0.0398(8) 0.0416(8) -0.0061(6) -0.0167(7) 0.0016(7)
S1 0.1139(16) 0.0337(8) 0.0473(9) -0.0089(7) 0.0003(9) -0.0098(9)
S4 0.1031(15) 0.0399(9) 0.0447(9) 0.0015(7) -0.0225(9) 0.0148(9)
O5 0.073(3) 0.049(2) 0.040(2) -0.0018(19) -0.013(2) 0.006(2)
O6 0.065(3) 0.052(3) 0.039(2) 0.0090(19) -0.018(2) 0.006(2)
O2 0.071(4) 0.086(4) 0.113(5) -0.039(4) -0.002(3) 0.003(3)
O4 0.089(4) 0.036(2) 0.076(3) -0.012(2) -0.019(3) 0.008(2)
O8 0.081(3) 0.057(3) 0.054(3) -0.001(2) -0.028(2) -0.015(2)
O9 0.061(3) 0.099(4) 0.069(3) -0.021(3) -0.011(3) -0.022(3)
O10 0.070(3) 0.077(3) 0.046(2) -0.025(2) -0.012(2) -0.009(2)
O1 0.105(5) 0.094(5) 0.174(7) -0.039(5) 0.067(5) -0.024(4)
O3 0.106(4) 0.033(2) 0.052(3) 0.0025(19) -0.020(3) -0.004(2)
O12 0.111(5) 0.067(3) 0.086(4) -0.026(3) -0.043(3) 0.008(3)
O7 0.085(4) 0.048(3) 0.081(3) 0.003(2) -0.035(3) -0.019(2)
O11 0.144(6) 0.040(3) 0.091(4) -0.017(3) -0.049(4) -0.016(3)
C1 0.145(5) 0.168(6) 0.140(5) -0.022(5) -0.031(5) 0.010(5)
C2 0.142(5) 0.169(6) 0.125(5) -0.024(5) -0.031(5) 0.012(5)
C3 0.156(6) 0.185(6) 0.135(5) -0.027(5) -0.018(5) 0.006(5)
C4 0.166(6) 0.194(6) 0.155(6) -0.032(5) -0.009(5) 0.006(5)
C17 0.151(6) 0.192(6) 0.152(6) -0.021(5) 0.005(5) 0.000(5)
C16 0.148(5) 0.185(6) 0.143(6) -0.005(5) 0.004(5) -0.010(5)
C15 0.153(5) 0.186(6) 0.130(5) -0.008(5) -0.016(5) 0.002(5)
C8 0.154(5) 0.158(6) 0.148(5) -0.015(5) -0.027(5) -0.007(5)
C9 0.140(5) 0.153(5) 0.139(5) -0.017(5) -0.026(5) -0.010(5)
C10 0.136(5) 0.148(5) 0.129(5) -0.022(5) -0.029(5) 0.001(5)
C11 0.109(5) 0.145(5) 0.114(5) -0.016(4) -0.037(4) 0.008(4)
C28 0.089(4) 0.136(5) 0.117(5) -0.016(4) -0.028(4) -0.005(4)
C27 0.100(5) 0.145(5) 0.128(5) -0.016(5) -0.007(4) -0.018(5)
C26 0.120(5) 0.144(5) 0.130(5) -0.010(5) -0.010(5) -0.021(5)
C12 0.125(5) 0.158(5) 0.113(5) -0.016(5) -0.041(4) 0.011(5)
C20 0.161(6) 0.186(6) 0.169(6) -0.024(5) -0.020(5) 0.016(5)
C5 0.170(6) 0.194(6) 0.171(6) -0.029(5) -0.017(5) 0.012(5)
C6 0.169(6) 0.180(6) 0.162(6) -0.029(5) -0.021(5) 0.014(5)
C7 0.166(6) 0.171(6) 0.162(6) -0.024(5) -0.029(5) 0.009(5)
C21 0.158(6) 0.171(6) 0.158(6) -0.021(5) -0.031(5) 0.010(5)
C22 0.132(5) 0.147(5) 0.128(5) -0.009(5) -0.040(5) 0.011(5)
C25 0.135(5) 0.147(5) 0.123(5) -0.001(5) 0.000(5) -0.018(5)
C24 0.150(5) 0.154(6) 0.128(5) 0.000(5) -0.020(5) -0.013(5)
C23 0.143(5) 0.148(5) 0.120(5) 0.008(5) -0.036(5) 0.003(5)
C41 0.135(5) 0.150(5) 0.104(5) 0.010(5) -0.032(5) 0.001(5)
C42 0.142(5) 0.154(5) 0.108(5) -0.003(5) -0.006(5) -0.007(5)
C43 0.133(5) 0.151(5) 0.111(5) -0.001(5) 0.008(5) -0.021(5)
C29 0.086(4) 0.143(5) 0.131(5) -0.013(5) -0.038(4) 0.015(4)
C30 0.091(5) 0.142(5) 0.124(5) 0.001(4) -0.054(4) 0.013(4)
C13 0.117(5) 0.160(5) 0.110(5) -0.004(5) -0.048(4) 0.003(5)
C14 0.136(5) 0.172(6) 0.118(5) 0.008(5) -0.029(5) 0.006(5)
C32 0.136(5) 0.167(6) 0.142(5) 0.015(5) -0.030(5) -0.002(5)
C31 0.128(5) 0.151(5) 0.147(5) 0.003(5) -0.035(5) 0.011(5)
C38 0.111(5) 0.156(5) 0.135(5) -0.009(5) -0.025(5) 0.019(5)
C19 0.134(5) 0.173(6) 0.153(5) -0.026(5) -0.015(5) 0.017(5)
C18 0.131(5) 0.184(6) 0.152(6) -0.017(5) 0.001(5) 0.002(5)
C36 0.112(5) 0.169(6) 0.146(5) 0.002(5) -0.011(5) -0.012(5)
C37 0.096(5) 0.156(5) 0.131(5) -0.008(5) -0.023(4) -0.007(5)
C39 0.113(5) 0.140(5) 0.119(5) -0.002(4) -0.039(4) 0.012(4)
C40 0.110(5) 0.137(5) 0.096(4) -0.001(4) -0.051(4) -0.001(4)
C48 0.139(5) 0.152(6) 0.154(6) -0.013(5) -0.026(5) 0.002(5)
C49 0.156(6) 0.162(6) 0.166(6) -0.009(5) -0.022(5) -0.007(5)
C51 0.135(5) 0.166(6) 0.161(6) 0.005(5) -0.024(5) -0.019(5)
C35 0.124(5) 0.168(6) 0.152(6) 0.013(5) -0.013(5) -0.024(5)
C34 0.145(5) 0.179(6) 0.153(6) 0.013(5) -0.003(5) -0.019(5)
C33 0.148(5) 0.173(6) 0.157(6) 0.012(5) -0.018(5) -0.016(5)
C50 0.149(5) 0.170(6) 0.169(6) 0.001(5) -0.023(5) -0.015(5)
C53 0.097(5) 0.136(5) 0.126(5) -0.011(4) -0.037(4) -0.011(4)
C52 0.119(5) 0.148(5) 0.146(5) -0.010(5) -0.035(5) -0.020(5)
C60 0.138(5) 0.153(5) 0.153(5) -0.021(5) -0.028(5) -0.013(5)
C55 0.131(5) 0.150(5) 0.133(5) -0.025(5) -0.018(5) -0.013(5)
C54 0.106(5) 0.138(5) 0.109(5) -0.018(4) -0.036(4) -0.003(4)
C56 0.144(5) 0.161(6) 0.136(5) -0.024(5) -0.006(5) -0.008(5)
C57 0.145(5) 0.161(6) 0.147(5) -0.027(5) -0.002(5) -0.004(5)
C44 0.131(5) 0.160(5) 0.133(5) -0.022(5) 0.006(5) -0.008(5)
C45 0.109(5) 0.156(5) 0.135(5) -0.020(5) 0.006(5) -0.004(5)
C46 0.117(5) 0.150(5) 0.148(5) -0.021(5) -0.007(5) 0.005(5)
C47 0.140(5) 0.153(6) 0.160(6) -0.020(5) -0.017(5) 0.001(5)
C58 0.152(6) 0.164(6) 0.162(6) -0.030(5) -0.011(5) -0.010(5)
C59 0.155(6) 0.161(6) 0.168(6) -0.022(5) -0.018(5) -0.012(5)
C277 0.076(5) 0.032(3) 0.045(3) -0.012(3) -0.014(3) -0.002(3)
C215 0.072(4) 0.038(3) 0.045(3) -0.004(3) -0.018(3) 0.009(3)
C293 0.096(9) 0.092(9) 0.167(12) -0.041(9) 0.039(9) -0.018(8)
C216 0.083(5) 0.030(3) 0.044(3) 0.000(2) -0.024(3) 0.001(3)
C248 0.135(11) 0.101(10) 0.070(10) -0.023(9) 0.001(10) -0.007(10)
C187 0.108(6) 0.045(4) 0.044(4) -0.003(3) -0.028(4) -0.007(4)
C201 0.078(5) 0.035(3) 0.045(3) -0.005(3) -0.026(3) 0.004(3)
C307 0.215(13) 0.104(10) 0.133(10) -0.032(9) -0.022(10) -0.002(10)
C261 0.069(4) 0.041(3) 0.043(3) -0.002(3) -0.004(3) -0.002(3)
C183 0.128(7) 0.033(3) 0.039(3) -0.005(3) -0.029(4) -0.008(4)
C218 0.076(5) 0.035(3) 0.050(4) -0.002(3) -0.025(3) 0.006(3)
C238 0.076(5) 0.041(3) 0.055(4) 0.002(3) -0.017(3) 0.012(3)
C271 0.188(16) 0.152(15) 0.155(14) -0.038(11) 0.064(13) 0.016(12)
C237 0.068(4) 0.035(3) 0.058(4) 0.005(3) -0.011(3) 0.004(3)
C258 0.084(5) 0.036(3) 0.044(3) 0.001(3) -0.008(3) 0.000(3)
C256 0.067(4) 0.046(3) 0.040(3) -0.001(3) -0.010(3) 0.006(3)
C202 0.087(5) 0.034(3) 0.040(3) -0.005(2) -0.026(3) 0.004(3)
C243 0.072(4) 0.043(3) 0.046(3) 0.004(3) -0.013(3) 0.006(3)
C281 0.076(5) 0.048(4) 0.061(4) -0.013(3) -0.019(4) 0.008(3)
C283 0.066(5) 0.062(4) 0.068(4) -0.029(4) -0.008(4) -0.010(4)
C284 0.073(5) 0.040(3) 0.052(4) -0.017(3) -0.014(3) -0.003(3)
C200 0.106(6) 0.032(3) 0.047(4) -0.003(3) -0.029(4) -0.005(3)
C254 0.067(9) 0.065(9) 0.054(8) 0.008(7) -0.004(7) -0.013(7)
C263 0.072(5) 0.036(3) 0.054(4) -0.009(3) -0.012(3) -0.006(3)
C268 0.058(4) 0.058(4) 0.057(4) -0.014(3) -0.007(3) -0.009(3)
C92 0.144(5) 0.140(5) 0.162(6) -0.037(5) -0.019(5) -0.050(5)
C267 0.080(5) 0.051(4) 0.047(4) -0.013(3) -0.023(3) -0.014(3)
C100 0.150(5) 0.107(5) 0.150(6) -0.006(5) -0.003(5) -0.029(5)
C206 0.100(6) 0.029(3) 0.057(4) -0.010(3) -0.006(4) -0.013(3)
C227 0.059(4) 0.042(3) 0.068(4) -0.003(3) -0.021(3) -0.002(3)
C1E 0.137(9) 0.097(8) 0.077(6) -0.027(6) 0.003(6) 0.000(7)
C204 0.095(5) 0.042(3) 0.041(3) -0.011(3) -0.008(3) -0.005(3)
C253 0.075(6) 0.053(6) 0.044(5) -0.008(5) -0.008(5) -0.004(5)
C251 0.074(5) 0.048(4) 0.053(4) 0.006(3) -0.009(3) 0.014(3)
C260 0.077(5) 0.041(3) 0.042(3) 0.003(3) -0.010(3) 0.011(3)
C223 0.064(4) 0.044(3) 0.049(3) 0.000(3) -0.015(3) 0.006(3)
C181 0.122(7) 0.035(3) 0.042(3) -0.011(3) -0.004(4) -0.004(4)
C245 0.071(4) 0.043(3) 0.043(3) -0.002(3) -0.018(3) 0.007(3)
C291 0.073(6) 0.063(5) 0.123(8) -0.034(5) 0.035(5) -0.006(4)
C222 0.079(5) 0.047(4) 0.041(3) 0.006(3) -0.021(3) 0.002(3)
C79 0.148(6) 0.137(5) 0.150(6) 0.006(5) 0.010(5) -0.028(5)
C296 0.098(6) 0.046(4) 0.084(6) -0.023(4) 0.005(5) -0.010(4)
C275 0.121(10) 0.119(10) 0.097(9) -0.031(8) -0.042(8) 0.013(8)
C282 0.070(5) 0.056(4) 0.071(5) -0.015(4) -0.024(4) 0.006(4)
C93 0.127(5) 0.150(6) 0.166(6) -0.033(5) -0.009(5) -0.043(5)
C262 0.072(5) 0.046(4) 0.057(4) -0.008(3) -0.008(3) -0.009(3)
C2B 0.215(12) 0.102(8) 0.130(8) -0.033(7) -0.022(8) -0.007(8)
C188 0.119(7) 0.031(3) 0.052(4) -0.006(3) -0.035(4) -0.006(4)
C280 0.067(4) 0.047(4) 0.047(3) -0.020(3) -0.017(3) 0.002(3)
C240 0.113(7) 0.044(4) 0.059(4) 0.006(3) -0.023(4) 0.020(4)
C299 0.106(6) 0.036(3) 0.049(4) -0.018(3) 0.006(4) -0.008(4)
C203 0.089(5) 0.040(3) 0.043(3) 0.004(3) -0.021(4) -0.005(3)
C1F 0.146(13) 0.138(12) 0.106(10) -0.048(9) 0.017(9) 0.005(10)
C221 0.081(5) 0.045(4) 0.043(3) 0.000(3) -0.021(3) 0.004(3)
C292 0.091(8) 0.086(8) 0.169(10) -0.050(7) 0.055(8) -0.020(7)
C186 0.113(7) 0.030(3) 0.035(3) -0.005(2) -0.015(4) 0.001(3)
C1D 0.212(17) 0.113(15) 0.198(17) -0.067(14) -0.085(16) 0.072(15)
C241 0.096(6) 0.062(4) 0.041(3) -0.004(3) -0.013(4) 0.026(4)
C294 0.094(10) 0.099(10) 0.168(13) -0.042(10) 0.034(10) -0.019(9)
C184 0.118(6) 0.032(3) 0.038(3) -0.007(3) -0.013(4) -0.007(3)
C198 0.107(6) 0.028(3) 0.044(3) -0.002(3) -0.014(4) 0.004(3)
C231 0.136(11) 0.224(19) 0.089(8) -0.001(9) -0.055(7) 0.064(12)
C246 0.083(5) 0.068(5) 0.055(4) -0.020(4) -0.017(4) 0.000(4)
C233 0.205(12) 0.088(9) 0.123(9) -0.040(8) -0.021(9) -0.010(9)
C259 0.082(5) 0.041(3) 0.052(4) -0.007(3) -0.013(3) 0.014(3)
C1R 0.137(11) 0.223(19) 0.084(9) 0.002(9) -0.049(8) 0.064(12)
C286 0.064(5) 0.069(5) 0.083(5) -0.029(4) 0.000(4) -0.010(4)
C1P 0.15(2) 0.30(3) 0.31(4) -0.13(3) -0.07(2) 0.04(2)
C185 0.106(6) 0.032(3) 0.038(3) -0.006(2) -0.017(4) -0.001(3)
C207 0.100(6) 0.034(3) 0.053(4) -0.004(3) -0.008(4) -0.009(3)
C197 0.099(6) 0.040(3) 0.048(4) -0.008(3) -0.021(4) -0.004(3)
C278 0.071(4) 0.040(3) 0.041(3) -0.015(3) -0.011(3) -0.002(3)
C273 0.126(8) 0.065(5) 0.062(5) -0.010(4) -0.038(5) 0.008(5)
C301 0.134(9) 0.050(5) 0.102(7) -0.010(5) 0.067(7) -0.019(5)
C110 0.131(5) 0.148(6) 0.150(6) -0.015(5) 0.017(5) -0.037(5)
C109 0.149(6) 0.141(6) 0.143(6) -0.002(5) 0.007(5) -0.028(5)
C252 0.103(5) 0.061(4) 0.045(3) 0.008(3) 0.004(3) 0.027(4)
C300 0.130(8) 0.049(4) 0.081(6) -0.019(4) 0.043(6) -0.008(5)
C1H 0.087(8) 0.082(8) 0.047(6) -0.002(6) -0.010(6) -0.013(7)
C208 0.128(8) 0.050(4) 0.057(4) -0.007(3) -0.018(5) -0.017(4)
C274 0.120(7) 0.124(7) 0.087(6) -0.040(5) -0.042(5) 0.030(6)
C120 0.138(5) 0.084(4) 0.145(5) -0.057(4) -0.012(5) 0.024(4)
C247 0.117(7) 0.094(6) 0.058(4) -0.021(4) -0.009(4) -0.005(5)
C272 0.202(18) 0.114(12) 0.29(3) -0.045(14) 0.097(18) -0.083(12)
C191 0.134(9) 0.083(6) 0.102(8) -0.041(6) -0.047(7) 0.002(6)
C94 0.107(5) 0.158(6) 0.160(6) -0.032(5) -0.019(5) -0.014(5)
C219 0.093(5) 0.044(4) 0.043(3) -0.007(3) -0.019(3) 0.008(3)
C242 0.069(4) 0.046(4) 0.049(4) -0.003(3) -0.014(3) 0.012(3)
C190 0.206(12) 0.074(6) 0.084(6) -0.031(5) -0.009(7) -0.029(7)
C209 0.122(8) 0.081(6) 0.089(6) -0.015(5) -0.033(6) -0.028(6)
C87 0.158(6) 0.113(5) 0.140(5) 0.002(5) -0.010(5) -0.001(5)
C226 0.062(4) 0.045(4) 0.053(4) 0.009(3) -0.014(3) 0.005(3)
C229 0.074(6) 0.185(12) 0.086(6) 0.036(7) -0.036(5) -0.027(7)
C212 0.197(11) 0.093(7) 0.181(9) -0.073(7) -0.097(9) 0.082(7)
C298 0.081(5) 0.041(3) 0.050(4) -0.018(3) 0.001(3) -0.015(3)
C270 0.141(10) 0.112(9) 0.114(9) -0.045(8) 0.033(8) -0.055(8)
C2A 0.204(11) 0.082(8) 0.120(8) -0.042(8) -0.021(8) -0.010(9)
C115 0.160(6) 0.146(5) 0.132(5) -0.060(5) 0.019(5) 0.020(5)
C116 0.141(6) 0.152(6) 0.131(5) -0.044(5) 0.027(5) 0.001(5)
C111 0.125(5) 0.154(6) 0.145(6) -0.030(5) 0.024(5) -0.008(5)
C112 0.109(5) 0.157(6) 0.160(6) -0.030(5) 0.007(5) 0.003(5)
C113 0.110(5) 0.130(5) 0.160(6) -0.037(5) -0.002(5) 0.040(5)
C114 0.147(5) 0.122(5) 0.145(5) -0.054(5) 0.013(5) 0.037(5)
C189 0.198(12) 0.084(7) 0.105(8) -0.027(6) -0.062(8) -0.030(7)
C119 0.154(5) 0.089(4) 0.145(5) -0.055(4) -0.022(5) -0.010(5)
C2E 0.116(10) 0.127(10) 0.093(8) -0.037(8) -0.044(8) 0.021(8)
C228 0.065(4) 0.046(4) 0.052(4) 0.005(3) -0.020(3) -0.001(3)
C99 0.149(5) 0.109(5) 0.142(5) 0.003(5) -0.023(5) 0.005(5)
C257 0.082(5) 0.043(3) 0.038(3) -0.003(3) -0.009(3) 0.007(3)
C269 0.119(9) 0.171(12) 0.094(7) -0.041(8) -0.015(7) -0.079(9)
C101 0.140(5) 0.093(5) 0.157(6) -0.033(5) -0.019(5) -0.042(4)
C98 0.136(5) 0.102(5) 0.147(5) -0.023(5) -0.022(5) 0.030(5)
C95 0.118(5) 0.156(6) 0.154(5) -0.030(5) -0.054(5) -0.008(5)
C288 0.073(7) 0.061(6) 0.095(8) -0.029(6) -0.019(6) 0.002(5)
C290 0.123(14) 0.095(12) 0.110(12) -0.029(10) 0.004(11) 0.012(12)
C239 0.086(5) 0.042(4) 0.050(4) 0.002(3) -0.013(4) 0.016(3)
C287 0.069(7) 0.055(7) 0.101(8) -0.035(6) -0.004(7) 0.003(6)
C255 0.069(4) 0.038(3) 0.042(3) 0.001(3) -0.013(3) 0.006(3)
C285 0.052(4) 0.044(3) 0.046(3) -0.021(3) -0.007(3) 0.002(3)
C182 0.109(6) 0.037(3) 0.038(3) -0.010(3) -0.014(4) -0.006(4)
C118 0.154(5) 0.118(5) 0.129(5) -0.068(4) -0.036(5) -0.017(5)
C62 0.168(6) 0.135(5) 0.115(5) -0.073(4) -0.002(5) -0.006(5)
C72 0.161(5) 0.113(5) 0.130(5) -0.072(4) -0.025(5) -0.026(5)
C71 0.162(5) 0.088(4) 0.144(5) -0.054(4) -0.012(5) -0.025(5)
C70 0.153(5) 0.084(4) 0.144(5) -0.044(4) -0.004(5) 0.012(5)
C69 0.150(5) 0.117(5) 0.148(5) -0.047(5) 0.021(5) 0.044(5)
C61 0.164(6) 0.138(5) 0.141(5) -0.057(5) 0.025(5) 0.016(5)
C75 0.162(6) 0.159(6) 0.112(5) -0.036(5) -0.057(5) -0.006(5)
C63 0.169(6) 0.153(5) 0.101(5) -0.050(5) -0.016(5) -0.005(5)
C64 0.163(6) 0.157(6) 0.112(5) -0.031(5) 0.014(5) -0.007(5)
C78 0.167(6) 0.152(6) 0.139(5) -0.002(5) 0.004(5) -0.017(5)
C77 0.162(6) 0.135(5) 0.135(5) 0.010(5) -0.031(5) 0.002(5)
C76 0.161(6) 0.159(6) 0.133(5) 0.000(5) -0.054(5) 0.010(5)
C74 0.135(5) 0.157(5) 0.132(5) -0.052(5) -0.063(4) -0.023(5)
C73 0.148(5) 0.141(5) 0.141(5) -0.057(5) -0.041(5) -0.049(5)
C103 0.137(5) 0.135(5) 0.140(5) -0.056(5) -0.052(5) -0.039(5)
C104 0.129(5) 0.151(5) 0.128(5) -0.052(5) -0.057(4) -0.016(5)
C105 0.150(5) 0.157(5) 0.106(5) -0.041(5) -0.043(5) -0.007(5)
C85 0.154(6) 0.154(6) 0.127(5) -0.003(5) -0.041(5) 0.010(5)
C84 0.133(5) 0.143(5) 0.138(5) -0.009(5) -0.051(5) 0.028(5)
C83 0.114(5) 0.154(6) 0.149(5) -0.025(5) -0.052(5) 0.004(5)
C89 0.127(5) 0.110(5) 0.139(5) -0.015(5) -0.031(5) 0.042(4)
C68 0.117(5) 0.117(5) 0.154(6) -0.026(5) 0.003(5) 0.040(5)
C81 0.125(5) 0.155(6) 0.171(6) -0.024(5) -0.009(5) -0.034(5)
C82 0.098(5) 0.153(6) 0.155(6) -0.024(5) -0.023(5) -0.007(5)
C67 0.116(5) 0.154(6) 0.165(6) -0.017(5) 0.003(5) 0.008(5)
C66 0.123(5) 0.154(6) 0.148(6) -0.017(5) 0.029(5) -0.002(5)
C80 0.125(5) 0.146(5) 0.152(6) -0.008(5) 0.015(5) -0.028(5)
C102 0.133(5) 0.133(5) 0.165(6) -0.041(5) -0.028(5) -0.046(5)
C65 0.148(6) 0.151(6) 0.133(5) -0.041(5) 0.038(5) 0.001(5)
C250 0.070(4) 0.042(3) 0.038(3) 0.003(3) -0.016(3) 0.006(3)
C192 0.235(18) 0.092(8) 0.094(9) -0.003(7) -0.012(10) -0.023(10)
C264 0.071(4) 0.032(3) 0.043(3) -0.009(2) -0.011(3) -0.008(3)
C244 0.075(5) 0.046(4) 0.041(3) 0.004(3) -0.010(3) 0.009(3)
C117 0.165(6) 0.139(5) 0.119(5) -0.070(4) -0.008(5) -0.002(5)
C199 0.092(5) 0.043(3) 0.037(3) -0.007(3) -0.016(3) -0.004(3)
C217 0.077(5) 0.037(3) 0.048(4) -0.002(3) -0.022(3) 0.003(3)
C106 0.158(6) 0.155(5) 0.110(5) -0.045(5) -0.019(5) -0.001(5)
C107 0.152(6) 0.153(6) 0.116(5) -0.028(5) 0.009(5) -0.005(5)
C108 0.161(6) 0.153(6) 0.130(5) -0.006(5) 0.006(5) -0.011(5)
C86 0.163(6) 0.142(6) 0.128(5) 0.002(5) -0.018(5) 0.003(5)
C297 0.066(4) 0.042(3) 0.052(4) -0.016(3) 0.003(3) -0.007(3)
C213 0.202(11) 0.111(8) 0.190(10) -0.067(8) -0.094(9) 0.083(8)
C1J 0.113(14) 0.28(3) 0.30(3) -0.12(3) -0.089(19) 0.032(15)
C205 0.097(6) 0.029(3) 0.048(4) -0.005(3) -0.027(4) -0.004(3)
C1C 0.206(12) 0.106(9) 0.188(11) -0.068(9) -0.092(10) 0.080(9)
C96 0.133(5) 0.150(6) 0.152(5) -0.012(5) -0.060(5) 0.029(5)
C2F 0.116(14) 0.144(15) 0.090(11) -0.035(11) -0.028(10) 0.021(12)
C211 0.196(11) 0.092(8) 0.176(9) -0.069(7) -0.100(9) 0.083(8)
C265 0.070(4) 0.031(3) 0.041(3) -0.008(2) -0.017(3) -0.002(3)
C220 0.086(5) 0.035(3) 0.057(4) -0.009(3) -0.019(4) 0.005(3)
C2C 0.226(13) 0.128(10) 0.140(10) -0.045(9) -0.023(10) -0.008(10)
C224 0.069(4) 0.037(3) 0.049(3) -0.003(3) -0.018(3) 0.009(3)
C1G 0.074(6) 0.057(5) 0.043(5) -0.008(4) 0.000(5) 0.004(5)
C289 0.083(8) 0.076(8) 0.099(8) -0.030(7) -0.010(7) 0.003(6)
C210 0.081(5) 0.033(3) 0.054(4) -0.014(3) -0.025(4) 0.009(3)
C249 0.153(18) 0.114(19) 0.105(19) -0.028(17) -0.003(16) -0.002(16)
C232 0.145(13) 0.23(2) 0.104(12) 0.005(12) -0.054(11) 0.055(14)
C214 0.231(16) 0.139(12) 0.216(15) -0.067(11) -0.072(14) 0.084(11)
C97 0.119(5) 0.121(5) 0.154(5) -0.030(5) -0.037(5) 0.044(4)
C1B 0.202(11) 0.101(8) 0.183(10) -0.068(8) -0.094(9) 0.081(8)
C1A 0.200(12) 0.089(9) 0.174(10) -0.072(8) -0.096(10) 0.083(9)
C225 0.071(4) 0.040(3) 0.046(3) -0.002(3) -0.016(3) 0.012(3)
C295 0.099(14) 0.125(16) 0.186(19) -0.030(15) 0.027(14) -0.021(12)
C91 0.147(5) 0.104(5) 0.152(6) -0.024(5) -0.014(5) -0.043(5)
C90 0.153(6) 0.115(5) 0.143(6) -0.003(5) 0.002(5) -0.030(5)
C2D 0.241(19) 0.159(16) 0.151(16) -0.047(13) -0.024(15) -0.013(14)
C308 0.230(18) 0.120(15) 0.137(15) -0.029(13) -0.029(15) 0.003(15)
C306 0.208(12) 0.092(9) 0.127(9) -0.037(8) -0.022(9) -0.009(9)
C276 0.129(15) 0.107(14) 0.112(14) -0.022(11) -0.028(11) 0.019(12)
C279 0.070(4) 0.041(3) 0.041(3) -0.013(3) -0.015(3) -0.002(3)
C1S 0.139(14) 0.23(2) 0.084(12) -0.002(12) -0.047(11) 0.071(15)
C88 0.142(5) 0.088(5) 0.140(5) -0.012(5) -0.013(5) 0.017(4)
C1Q 0.129(11) 0.223(19) 0.085(8) 0.002(9) -0.056(7) 0.062(13)
C230 0.131(11) 0.222(19) 0.085(8) 0.007(9) -0.059(7) 0.059(13)
C1K 0.128(16) 0.28(3) 0.30(3) -0.11(3) -0.08(2) 0.037(17)
C1I 0.098(14) 0.27(3) 0.29(3) -0.13(3) -0.094(19) 0.027(15)
C170 0.095(6) 0.096(6) 0.057(5) -0.023(5) -0.029(5) 0.001(5)
C180 0.098(6) 0.101(6) 0.096(6) -0.034(5) -0.020(5) -0.020(5)
C166 0.091(6) 0.107(6) 0.098(6) -0.023(5) -0.022(5) -0.008(5)
C167 0.094(6) 0.119(6) 0.112(6) -0.034(5) -0.006(5) -0.015(5)
C179 0.099(6) 0.098(6) 0.083(6) -0.035(5) -0.022(5) -0.014(5)
C149 0.125(6) 0.109(6) 0.123(6) -0.026(5) -0.009(5) -0.017(5)
C148 0.112(6) 0.111(6) 0.118(6) -0.028(5) -0.011(5) -0.022(5)
C147 0.108(6) 0.124(6) 0.117(6) -0.021(5) -0.002(5) -0.026(5)
C146 0.133(6) 0.137(6) 0.134(6) -0.017(5) 0.005(5) -0.015(5)
C130 0.132(6) 0.126(6) 0.131(6) -0.008(5) 0.003(5) -0.012(5)
C131 0.127(6) 0.103(6) 0.120(6) -0.013(5) -0.001(5) -0.012(5)
C133 0.132(6) 0.107(6) 0.124(6) -0.032(5) -0.001(5) 0.008(5)
C132 0.125(6) 0.099(6) 0.118(6) -0.016(5) -0.011(5) 0.005(5)
C122 0.121(6) 0.105(6) 0.117(6) -0.009(5) -0.014(5) 0.013(5)
C123 0.109(6) 0.111(6) 0.119(6) -0.012(5) -0.022(5) 0.013(5)
C135 0.114(6) 0.123(6) 0.129(6) -0.031(5) -0.009(5) 0.016(5)
C134 0.130(6) 0.130(6) 0.141(6) -0.034(5) -0.001(5) 0.013(5)
C150 0.125(6) 0.118(6) 0.116(6) -0.036(5) -0.004(5) -0.005(5)
C152 0.126(6) 0.134(6) 0.124(6) -0.028(5) -0.011(5) -0.003(5)
C151 0.116(6) 0.113(6) 0.103(6) -0.038(5) -0.013(5) -0.008(5)
C153 0.134(6) 0.142(6) 0.133(6) -0.034(5) -0.007(5) 0.003(5)
C154 0.131(6) 0.140(6) 0.130(6) -0.029(5) 0.004(5) -0.001(5)
C136 0.116(6) 0.137(6) 0.127(6) -0.026(5) -0.002(5) 0.000(5)
C171 0.116(6) 0.122(6) 0.087(6) -0.027(5) -0.006(5) -0.011(5)
C172 0.126(6) 0.120(6) 0.102(6) -0.019(5) 0.013(5) -0.008(5)
C155 0.126(6) 0.121(6) 0.111(6) -0.031(5) 0.018(5) -0.016(5)
C156 0.114(6) 0.107(6) 0.103(6) -0.023(5) 0.007(5) -0.029(5)
C174 0.116(6) 0.087(6) 0.091(6) -0.006(5) 0.010(5) -0.024(5)
C173 0.121(6) 0.100(6) 0.099(6) 0.004(5) 0.005(5) -0.010(5)
C177 0.114(6) 0.088(6) 0.106(6) -0.007(5) -0.020(5) 0.021(5)
C164 0.091(6) 0.091(6) 0.098(6) -0.015(5) -0.028(5) 0.027(5)
C165 0.088(6) 0.096(6) 0.084(5) -0.017(5) -0.030(5) 0.009(5)
C169 0.094(6) 0.098(6) 0.067(5) -0.006(5) -0.029(5) 0.009(5)
C178 0.108(6) 0.087(6) 0.078(5) 0.008(5) -0.017(5) 0.014(5)
C126 0.110(6) 0.106(6) 0.074(5) -0.029(5) -0.016(5) -0.003(5)
C140 0.092(5) 0.080(5) 0.057(5) -0.042(4) -0.017(4) -0.012(5)
C127 0.114(6) 0.113(6) 0.075(5) -0.036(5) 0.006(5) -0.002(5)
C142 0.107(6) 0.105(5) 0.077(5) -0.059(5) 0.010(5) 0.013(5)
C143 0.106(6) 0.115(6) 0.108(6) -0.051(5) 0.011(5) 0.021(5)
C144 0.114(6) 0.135(6) 0.116(6) -0.036(5) 0.012(5) 0.006(5)
C145 0.133(6) 0.138(6) 0.129(6) -0.025(5) 0.007(5) -0.006(5)
C128 0.131(6) 0.128(6) 0.115(6) -0.020(5) 0.006(5) -0.002(5)
C139 0.089(6) 0.084(5) 0.080(5) -0.036(5) -0.019(5) -0.019(5)
C141 0.104(6) 0.077(5) 0.068(5) -0.060(4) -0.005(5) 0.004(5)
C129 0.132(6) 0.113(6) 0.110(6) -0.011(5) 0.009(5) -0.001(5)
C138 0.092(6) 0.104(6) 0.094(6) -0.025(5) -0.026(5) -0.007(5)
C158 0.085(5) 0.068(5) 0.078(5) -0.042(4) -0.013(5) -0.028(4)
C160 0.102(5) 0.051(5) 0.089(5) -0.060(4) -0.015(4) 0.006(4)
C121 0.121(6) 0.108(6) 0.102(6) -0.003(5) -0.016(5) -0.002(5)
C125 0.110(6) 0.109(6) 0.090(6) -0.016(5) -0.024(5) 0.000(5)
C124 0.096(6) 0.109(6) 0.098(6) -0.010(5) -0.028(5) 0.001(5)
C137 0.101(6) 0.124(6) 0.108(6) -0.025(5) -0.009(5) -0.011(5)
C159 0.105(5) 0.048(5) 0.096(5) -0.039(4) -0.017(5) -0.021(4)
C157 0.103(6) 0.104(6) 0.100(6) -0.035(5) 0.000(5) -0.025(5)
C161 0.108(6) 0.068(5) 0.101(5) -0.043(5) -0.007(5) 0.017(5)
C162 0.112(6) 0.099(6) 0.116(6) -0.051(5) 0.007(5) 0.020(5)
C168 0.103(6) 0.127(6) 0.114(6) -0.037(5) -0.001(5) 0.001(5)
C163 0.104(6) 0.115(6) 0.116(6) -0.031(5) -0.011(5) 0.011(5)
C175 0.112(6) 0.061(5) 0.101(5) -0.017(5) -0.009(5) -0.017(5)
C176 0.118(6) 0.074(5) 0.111(6) -0.019(5) -0.012(5) 0.014(5)
C193 0.111(6) 0.109(6) 0.111(6) 0.004(6) -0.038(6) -0.004(6)
C196 0.106(11) 0.162(14) 0.100(10) -0.024(10) -0.014(9) 0.009(10)
C195 0.113(7) 0.134(8) 0.119(8) -0.008(7) -0.036(7) 0.005(7)
C194 0.108(7) 0.128(7) 0.122(7) -0.004(7) -0.042(6) -0.001(6)
C1V 0.105(14) 0.131(13) 0.117(14) -0.017(12) -0.033(13) 0.005(12)
C1W 0.115(7) 0.124(7) 0.114(7) -0.004(7) -0.038(7) 0.003(7)
C1X 0.113(9) 0.105(9) 0.102(9) -0.015(8) -0.044(8) -0.002(8)
C1Y 0.111(8) 0.083(8) 0.091(8) -0.019(7) -0.043(7) 0.000(8)
C1L 0.127(9) 0.116(9) 0.190(11) -0.046(8) 0.049(9) -0.018(8)
C1M 0.141(11) 0.132(11) 0.203(13) -0.055(10) 0.048(11) -0.008(10)
C1N 0.153(13) 0.145(13) 0.212(15) -0.059(12) 0.047(13) -0.001(12)
C1O 0.173(18) 0.17(2) 0.24(2) -0.056(18) 0.051(18) 0.017(17)
C315 0.24(2) 0.23(2) 0.23(2) -0.047(11) -0.013(10) -0.003(10)
C316 0.172(15) 0.164(15) 0.158(15) -0.033(10) -0.008(10) -0.015(10)
C311 0.32(4) 0.32(4) 0.32(4) -0.064(12) -0.025(11) -0.021(11)
C312 0.24(2) 0.23(2) 0.24(2) -0.052(11) -0.017(10) -0.014(10)
C313 0.205(19) 0.211(19) 0.201(19) -0.032(10) -0.016(10) -0.008(10)
C314 0.112(10) 0.093(9) 0.111(10) -0.002(8) 0.001(8) -0.022(8)
C310 0.23(3) 0.24(3) 0.25(3) -0.066(19) -0.006(19) 0.015(19)
C235 0.255(15) 0.256(15) 0.251(15) -0.062(9) -0.008(9) -0.008(9)
S8 0.273(17) 0.278(17) 0.267(17) -0.069(14) 0.009(14) -0.004(14)
S7 0.264(17) 0.273(17) 0.254(17) -0.080(14) -0.005(13) -0.007(14)

loop_
_atom_type_symbol
_atom_type_description
_atom_type_scat_dispersion_real
_atom_type_scat_dispersion_imag
_atom_type_scat_source
C C 0.0181 0.0091 'International Tables Vol C Tables 4.2.6.8 and 6.1.1.4'
H H 0.0000 0.0000 'International Tables Vol C Tables 4.2.6.8 and 6.1.1.4'
O O 0.0492 0.0322 'International Tables Vol C Tables 4.2.6.8 and 6.1.1.4'
S S 0.3331 0.5567 'International Tables Vol C Tables 4.2.6.8 and 6.1.1.4'

loop_
_geom_angle_atom_site_label_1
_geom_angle_atom_site_label_2
_geom_angle_atom_site_label_3
_geom_angle
_geom_angle_site_symmetry_1
_geom_angle_site_symmetry_3
_geom_angle_publ_flag
C224 S3 C221 91.1(3) . . ?
C261 S5 C264 91.5(3) . . ?
C198 S2 C185 91.1(4) . . ?
C265 S6 C279 91.6(3) . . ?
C181 S1 C184 91.3(4) . . ?
C225 S4 C238 90.6(3) . . ?
C245 O5 C246 113.0(6) . . ?
C250 O6 C251 113.3(5) . . ?
C286 O2 C287 118.2(9) . . ?
C286 O2 C1I 111.9(18) . . ?
C210 O4 C211 109.9(8) . . ?
C210 O4 C1A 117(2) . . ?
C228 O8 C229 112.2(7) . . ?
C268 O9 C269 116.1(8) . . ?
C267 O10 C273 114.8(5) . . ?
C291 O1 C292 110.8(10) . . ?
C291 O1 C1L 105.7(11) . . ?
C205 O3 C206 114.7(5) . . ?
C187 O12 C1Y 127.7(14) . . ?
C193 O12 C187 112.5(8) . . ?
C227 O7 C2A 119.8(9) . . ?
C233 O7 C227 110(2) . . ?
C189 O11 C188 121.5(7) . . ?
C10 C1 C2 115.4(16) . . ?
C6 C1 C2 114.8(18) . . ?
C6 C1 C10 120.6(17) . . ?
C1 C2 C12 103.3(15) . . ?
C3 C2 C1 125.5(15) . . ?
C3 C2 C12 112.5(16) . . ?
C2 C3 C4 119.2(15) . . ?
C2 C3 C15 128.3(16) . . ?
C15 C3 C4 103.4(13) . . ?
C17 C4 C3 111.8(14) . . ?
C5 C4 C3 113.5(14) . . ?
C5 C4 C17 118.8(15) . . ?
C4 C17 C16 105.7(13) . . ?
C18 C17 C4 120.8(13) . . ?
C18 C17 C16 126.1(14) . . ?
C15 C16 C17 107.2(13) . . ?
C34 C16 C17 115.7(13) . . ?
C34 C16 C15 120.7(13) . . ?
C16 C15 C3 111.1(13) . . ?
C14 C15 C3 113.1(13) . . ?
C14 C15 C16 122.3(14) . . ?
C9 C8 C24 101.3(14) . . ?
C7 C8 C9 119.9(15) . . ?
C7 C8 C24 127.4(16) . . ?
C8 C9 C26 111.6(15) . . ?
C10 C9 C8 115.3(17) . . ?
C10 C9 C26 124.7(17) . . ?
C1 C10 C11 104.7(14) . . ?
C9 C10 C1 126.4(17) . . ?
C9 C10 C11 113.5(16) . . ?
C28 C11 C10 121.8(13) . . ?
C28 C11 C12 115.5(15) . . ?
C12 C11 C10 109.7(13) . . ?
C11 C28 C27 121.9(12) . . ?
C11 C28 C29 119.7(13) . . ?
C29 C28 C27 106.3(12) . . ?
C26 C27 C28 116.1(13) . . ?
C26 C27 C45 122.6(13) . . ?
C45 C27 C28 109.5(12) . . ?
C27 C26 C9 121.8(15) . . ?
C27 C26 C25 123.1(16) . . ?
C25 C26 C9 102.9(15) . . ?
C11 C12 C2 106.5(14) . . ?
C13 C12 C2 116.1(15) . . ?
C13 C12 C11 129.2(16) . . ?
C21 C20 C5 113.8(9) . . ?
C19 C20 C5 107.5(14) . . ?
C19 C20 C21 115.5(11) . . ?
C4 C5 C20 125.6(14) . . ?
C4 C5 C6 124.4(14) . . ?
C6 C5 C20 105.9(8) . . ?
C1 C6 C5 121.0(17) . . ?
C1 C6 C7 117.2(15) . . ?
C7 C6 C5 101.3(10) . . ?
C8 C7 C6 119.6(13) . . ?
C8 C7 C21 114.4(13) . . ?
C21 C7 C6 119.1(11) . . ?
C7 C21 C20 97.0(9) . . ?
C22 C21 C20 126.1(10) . . ?
C22 C21 C7 122.5(10) . . ?
C21 C22 C23 126.4(15) . . ?
C21 C22 C39 114.7(14) . . ?
C23 C22 C39 111.9(16) . . ?
C24 C25 C26 112.1(17) . . ?
C24 C25 C43 120.9(16) . . ?
C43 C25 C26 116.0(16) . . ?
C8 C24 C23 109.8(15) . . ?
C25 C24 C8 111.7(15) . . ?
C25 C24 C23 121.5(17) . . ?
C22 C23 C24 118.6(16) . . ?
C22 C23 C41 108.1(15) . . ?
C41 C23 C24 117.8(14) . . ?
C42 C41 C23 119.4(14) . . ?
C42 C41 C40 123.7(16) . . ?
C40 C41 C23 106.9(14) . . ?
C41 C42 C43 120.1(16) . . ?
C41 C42 C56 115.4(15) . . ?
C56 C42 C43 110.1(14) . . ?
C25 C43 C42 119.9(14) . . ?
C44 C43 C25 118.7(16) . . ?
C44 C43 C42 107.9(15) . . ?
C30 C29 C28 121.9(12) . . ?
C30 C29 C46 115.9(12) . . ?
C46 C29 C28 109.6(12) . . ?
C29 C30 C13 116.0(12) . . ?
C29 C30 C31 121.1(13) . . ?
C31 C30 C13 112.0(13) . . ?
C12 C13 C30 117.7(12) . . ?
C12 C13 C14 125.8(13) . . ?
C30 C13 C14 103.9(10) . . ?
C15 C14 C13 123.6(9) . . ?
C15 C14 C32 117.1(9) . . ?
C32 C14 C13 110.4(8) . . ?
C14 C32 C31 108.0(11) . . ?
C33 C32 C14 120.5(12) . . ?
C33 C32 C31 121.8(12) . . ?
C30 C31 C32 105.6(13) . . ?
C48 C31 C30 124.2(16) . . ?
C48 C31 C32 119.0(15) . . ?
C19 C38 C37 105.6(12) . . ?
C39 C38 C19 120.5(14) . . ?
C39 C38 C37 124.5(15) . . ?
C20 C19 C38 118.1(12) . . ?
C20 C19 C18 132.8(12) . . ?
C38 C19 C18 100.1(10) . . ?
C17 C18 C19 113.5(9) . . ?
C17 C18 C36 112.7(9) . . ?
C36 C18 C19 122.8(8) . . ?
C18 C36 C37 92.5(9) . . ?
C35 C36 C18 117.6(9) . . ?
C35 C36 C37 136.4(12) . . ?
C38 C37 C36 118.3(13) . . ?
C53 C37 C38 121.2(13) . . ?
C53 C37 C36 106.6(12) . . ?
C22 C39 C40 103.8(13) . . ?
C38 C39 C22 123.9(15) . . ?
C38 C39 C40 117.1(15) . . ?
C41 C40 C39 109.0(13) . . ?
C54 C40 C41 119.9(13) . . ?
C54 C40 C39 118.4(12) . . ?
C31 C48 C49 120.7(17) . . ?
C31 C48 C47 118.5(17) . . ?
C49 C48 C47 104.0(13) . . ?
C50 C49 C48 123.1(12) . . ?
C50 C49 C59 122.1(16) . . ?
C59 C49 C48 108.9(13) . . ?
C35 C51 C50 105.6(11) . . ?
C52 C51 C35 114.3(12) . . ?
C52 C51 C50 119.1(13) . . ?
C36 C35 C51 116.4(8) . . ?
C36 C35 C34 134.9(5) . . ?
C34 C35 C51 100.6(6) . . ?
C16 C34 C35 112.7(7) . . ?
C16 C34 C33 115.9(10) . . ?
C33 C34 C35 121.3(6) . . ?
C32 C33 C34 122.4(14) . . ?
C32 C33 C50 120.0(11) . . ?
C34 C33 C50 94.9(10) . . ?
C49 C50 C51 123.2(14) . . ?
C49 C50 C33 113.2(9) . . ?
C33 C50 C51 116.3(12) . . ?
C37 C53 C52 121.9(12) . . ?
C37 C53 C54 117.1(12) . . ?
C54 C53 C52 107.4(12) . . ?
C51 C52 C53 122.9(13) . . ?
C51 C52 C60 121.1(12) . . ?
C53 C52 C60 108.1(12) . . ?
C52 C60 C59 118.4(13) . . ?
C55 C60 C52 107.7(13) . . ?
C55 C60 C59 116.7(13) . . ?
C60 C55 C54 107.8(12) . . ?
C56 C55 C60 122.7(14) . . ?
C56 C55 C54 117.1(14) . . ?
C40 C54 C53 121.6(12) . . ?
C40 C54 C55 119.3(12) . . ?
C53 C54 C55 108.9(12) . . ?
C42 C56 C57 104.4(15) . . ?
C55 C56 C42 124.5(16) . . ?
C55 C56 C57 119.4(15) . . ?
C44 C57 C56 104.5(14) . . ?
C58 C57 C56 116.1(15) . . ?
C58 C57 C44 124.6(17) . . ?
C43 C44 C57 112.7(16) . . ?
C45 C44 C43 125.5(16) . . ?
C45 C44 C57 115.0(14) . . ?
C27 C45 C46 107.1(13) . . ?
C44 C45 C27 113.9(13) . . ?
C44 C45 C46 124.2(14) . . ?
C29 C46 C45 107.6(13) . . ?
C47 C46 C29 122.5(14) . . ?
C47 C46 C45 118.8(14) . . ?
C46 C47 C48 117.7(16) . . ?
C46 C47 C58 123.2(16) . . ?
C58 C47 C48 107.0(14) . . ?
C57 C58 C47 113.3(16) . . ?
C59 C58 C57 121.2(18) . . ?
C59 C58 C47 104.1(13) . . ?
C49 C59 C60 114.9(15) . . ?
C58 C59 C49 115.4(14) . . ?
C58 C59 C60 122.3(15) . . ?
C267 C277 C265 119.9(6) . . ?
C278 C277 C267 128.2(6) . . ?
C278 C277 C265 111.7(6) . . ?
C216 C215 C210 117.7(6) . . ?
C220 C215 C216 119.1(6) . . ?
C220 C215 C210 123.2(6) . . ?
H29A C293 H29B 107.2 . . ?
C292 C293 H29A 107.9 . . ?
C292 C293 H29B 107.9 . . ?
C292 C293 C294 117.7(17) . . ?
C294 C293 H29A 107.9 . . ?
C294 C293 H29B 107.9 . . ?
C201 C216 C215 119.3(6) . . ?
C217 C216 C215 116.9(7) . . ?
C217 C216 C201 123.8(6) . . ?
H24A C248 H24B 107.7 . . ?
C247 C248 H24A 108.9 . . ?
C247 C248 H24B 108.9 . . ?
C249 C248 H24A 108.9 . . ?
C249 C248 H24B 108.9 . . ?
C249 C248 C247 113(2) . . ?
O12 C187 C188 121.8(7) . . ?
O12 C187 C186 120.4(7) . . ?
C188 C187 C186 117.8(8) . . ?
C202 C201 C216 120.7(6) . . ?
C202 C201 C200 117.5(7) . . ?
C200 C201 C216 121.7(6) . . ?
H30A C307 H30B 109.4 . . ?
C308 C307 H30A 111.6 . . ?
C308 C307 H30B 111.6 . . ?
C306 C307 H30A 111.6 . . ?
C306 C307 H30B 111.6 . . ?
C306 C307 C308 100.9(19) . . ?
C258 C261 S5 122.4(5) . . ?
C262 C261 S5 112.3(5) . . ?
C262 C261 C258 125.0(7) . . ?
C188 C183 C182 127.3(6) . . ?
C184 C183 C188 119.5(7) . . ?
C184 C183 C182 113.1(8) . . ?
C219 C218 C221 123.2(7) . . ?
C217 C218 C221 119.2(6) . . ?
C217 C218 C219 117.6(6) . . ?
C237 C238 S4 112.7(5) . . ?
C237 C238 C239 126.9(6) . . ?
C239 C238 S4 120.1(5) . . ?
H27A C271 H27B 108.1 . . ?
C272 C271 H27A 109.6 . . ?
C272 C271 H27B 109.6 . . ?
C270 C271 H27A 109.6 . . ?
C270 C271 H27B 109.6 . . ?
C270 C271 C272 110.5(13) . . ?
C238 C237 H237 123.2 . . ?
C238 C237 C226 113.6(6) . . ?
C226 C237 H237 123.2 . . ?
C259 C258 C261 123.1(6) . . ?
C257 C258 C261 117.3(5) . . ?
C257 C258 C259 119.5(6) . . ?
C257 C256 C243 121.3(6) . . ?
C255 C256 C243 119.4(6) . . ?
C255 C256 C257 119.2(6) . . ?
C201 C202 C205 118.3(7) . . ?
C203 C202 C201 119.4(6) . . ?
C203 C202 C205 122.3(6) . . ?
C242 C243 C256 119.3(5) . . ?
C244 C243 C256 121.9(6) . . ?
C244 C243 C242 118.8(6) . . ?
C282 C281 H281 119.5 . . ?
C282 C281 C280 121.1(7) . . ?
C280 C281 H281 119.5 . . ?
C284 C283 C282 119.9(7) . . ?
C284 C283 C286 119.9(7) . . ?
C282 C283 C286 120.3(8) . . ?
C283 C284 C297 119.8(7) . . ?
C285 C284 C283 117.6(6) . . ?
C285 C284 C297 122.5(6) . . ?
C201 C200 H200 118.7 . . ?
C199 C200 C201 122.6(6) . . ?
C199 C200 H200 118.7 . . ?
H25A C254 H25B 109.5 . . ?
H25A C254 H25C 109.5 . . ?
H25B C254 H25C 109.5 . . ?
C253 C254 H25A 109.5 . . ?
C253 C254 H25B 109.5 . . ?
C253 C254 H25C 109.5 . . ?
C262 C263 C268 127.7(7) . . ?
C264 C263 C268 119.8(6) . . ?
C264 C263 C262 112.5(6) . . ?
O9 C268 C263 117.7(6) . . ?
C267 C268 O9 122.0(6) . . ?
C267 C268 C263 119.9(6) . . ?
C93 C92 C73 112.3(15) . . ?
C93 C92 C91 123.7(16) . . ?
C91 C92 C73 112.4(14) . . ?
O10 C267 C277 117.8(6) . . ?
C268 C267 O10 121.9(7) . . ?
C268 C267 C277 120.2(6) . . ?
C99 C100 C79 115.3(17) . . ?
C99 C100 C101 114.6(16) . . ?
C101 C100 C79 118.9(17) . . ?
O3 C206 H20A 108.9 . . ?
O3 C206 H20B 108.9 . . ?
O3 C206 C207 113.5(5) . . ?
H20A C206 H20B 107.7 . . ?
C207 C206 H20A 108.9 . . ?
C207 C206 H20B 108.9 . . ?
O7 C227 C228 120.2(6) . . ?
C226 C227 O7 119.2(6) . . ?
C226 C227 C228 120.6(6) . . ?
H1EA C1E H1EB 108.0 . . ?
C1F C1E H1EA 109.3 . . ?
C1F C1E H1EB 109.3 . . ?
C247 C1E H1EA 109.3 . . ?
C247 C1E H1EB 109.3 . . ?
C247 C1E C1F 111.5(12) . . ?
C203 C204 H204 119.7 . . ?
C203 C204 C199 120.7(7) . . ?
C199 C204 H204 119.7 . . ?
C254 C253 H25D 108.2 . . ?
C254 C253 H25E 108.2 . . ?
H25D C253 H25E 107.4 . . ?
C252 C253 C254 116.3(12) . . ?
C252 C253 H25D 108.2 . . ?
C252 C253 H25E 108.2 . . ?
O6 C251 H25F 110.4 . . ?
O6 C251 H25G 110.4 . . ?
O6 C251 C252 106.6(6) . . ?
H25F C251 H25G 108.6 . . ?
C252 C251 H25F 110.4 . . ?
C252 C251 H25G 110.4 . . ?
C259 C260 H260 119.9 . . ?
C259 C260 C255 120.2(6) . . ?
C255 C260 H260 119.9 . . ?
C222 C223 C228 127.4(6) . . ?
C224 C223 C222 112.6(6) . . ?
C224 C223 C228 120.0(6) . . ?
C299 C181 S1 121.3(6) . . ?
C182 C181 S1 111.6(6) . . ?
C182 C181 C299 126.9(6) . . ?
O5 C245 C242 117.6(6) . . ?
C250 C245 O5 120.2(5) . . ?
C250 C245 C242 122.0(6) . . ?
O1 C291 C296 122.1(9) . . ?
O1 C291 C286 118.0(9) . . ?
C296 C291 C286 119.8(8) . . ?
C223 C222 H222 123.4 . . ?
C221 C222 C223 113.3(6) . . ?
C221 C222 H222 123.4 . . ?
C100 C79 C78 99.2(16) . . ?
C80 C79 C100 118.9(18) . . ?
C80 C79 C78 130.0(18) . . ?
C291 C296 C301 120.2(9) . . ?
C291 C296 C297 121.4(8) . . ?
C297 C296 C301 118.4(8) . . ?
H27C C275 H27D 107.3 . . ?
C274 C275 H27C 108.2 . . ?
C274 C275 H27D 108.2 . . ?
C274 C275 C276 116.5(17) . . ?
C276 C275 H27C 108.2 . . ?
C276 C275 H27D 108.2 . . ?
C281 C282 C283 120.9(7) . . ?
C281 C282 H282 119.6 . . ?
C283 C282 H282 119.6 . . ?
C92 C93 C110 114.1(15) . . ?
C92 C93 C94 123.0(15) . . ?
C94 C93 C110 110.9(14) . . ?
C261 C262 C263 113.3(7) . . ?
C261 C262 H262 123.4 . . ?
C263 C262 H262 123.4 . . ?
H2BA C2B H2BB 108.0 . . ?
C2A C2B H2BA 109.3 . . ?
C2A C2B H2BB 109.3 . . ?
C2A C2B C2C 111.6(18) . . ?
C2C C2B H2BA 109.3 . . ?
C2C C2B H2BB 109.3 . . ?
O11 C188 C183 117.5(7) . . ?
C187 C188 O11 121.6(8) . . ?
C187 C188 C183 120.5(6) . . ?
C281 C280 C279 122.8(6) . . ?
C285 C280 C281 117.9(7) . . ?
C285 C280 C279 119.3(6) . . ?
C241 C240 H240 120.0 . . ?
C241 C240 C239 120.0(7) . . ?
C239 C240 H240 120.0 . . ?
C300 C299 C181 122.0(7) . . ?
C298 C299 C181 118.7(7) . . ?
C298 C299 C300 119.2(8) . . ?
C202 C203 H203 119.3 . . ?
C204 C203 C202 121.4(6) . . ?
C204 C203 H203 119.3 . . ?
C1E C1F H1FA 109.5 . . ?
C1E C1F H1FB 109.5 . . ?
C1E C1F H1FC 109.5 . . ?
H1FA C1F H1FB 109.5 . . ?
H1FA C1F H1FC 109.5 . . ?
H1FB C1F H1FC 109.5 . . ?
C218 C221 S3 120.9(5) . . ?
C222 C221 S3 111.8(5) . . ?
C222 C221 C218 127.0(6) . . ?
O1 C292 C293 115.8(15) . . ?
O1 C292 H29C 108.3 . . ?
O1 C292 H29D 108.3 . . ?
C293 C292 H29C 108.3 . . ?
C293 C292 H29D 108.3 . . ?
H29C C292 H29D 107.4 . . ?
C187 C186 C197 124.6(8) . . ?
C185 C186 C187 122.8(7) . . ?
C185 C186 C197 112.4(6) . . ?
H1DA C1D H1DB 109.5 . . ?
H1DA C1D H1DC 109.5 . . ?
H1DB C1D H1DC 109.5 . . ?
C1C C1D H1DA 110.2 . . ?
C1C C1D H1DB 108.9 . . ?
C1C C1D H1DC 109.3 . . ?
C240 C241 H241 119.0 . . ?
C240 C241 C242 121.9(7) . . ?
C242 C241 H241 119.0 . . ?
C293 C294 H29E 109.3 . . ?
C293 C294 H29F 109.3 . . ?
C293 C294 C295 111.8(18) . . ?
H29E C294 H29F 107.9 . . ?
C295 C294 H29E 109.3 . . ?
C295 C294 H29F 109.3 . . ?
C183 C184 S1 110.5(6) . . ?
C183 C184 C185 120.4(8) . . ?
C185 C184 S1 128.7(6) . . ?
C197 C198 S2 113.2(5) . . ?
C197 C198 C199 122.9(8) . . ?
C199 C198 S2 123.8(6) . . ?
H23A C231 H23B 108.7 . . ?
C232 C231 H23A 110.5 . . ?
C232 C231 H23B 110.5 . . ?
C230 C231 H23A 110.5 . . ?
C230 C231 H23B 110.5 . . ?
C230 C231 C232 106.1(18) . . ?
O5 C246 H24C 110.1 . . ?
O5 C246 H24D 110.1 . . ?
O5 C246 C247 107.9(7) . . ?
H24C C246 H24D 108.4 . . ?
C247 C246 H24C 110.1 . . ?
C247 C246 H24D 110.1 . . ?
O7 C233 H23C 106.2 . . ?
O7 C233 H23D 106.2 . . ?
O7 C233 C306 124(3) . . ?
H23C C233 H23D 106.4 . . ?
C306 C233 H23C 106.2 . . ?
C306 C233 H23D 106.2 . . ?
C258 C259 H259 119.4 . . ?
C260 C259 C258 121.3(6) . . ?
C260 C259 H259 119.4 . . ?
H1RA C1R H1RB 108.4 . . ?
C1S C1R H1RA 110.1 . . ?
C1S C1R H1RB 110.1 . . ?
C1Q C1R H1RA 110.1 . . ?
C1Q C1R H1RB 110.1 . . ?
C1Q C1R C1S 108.1(19) . . ?
O2 C286 C283 119.6(8) . . ?
O2 C286 C291 120.3(8) . . ?
C291 C286 C283 119.9(8) . . ?
H1PA C1P H1PB 109.5 . . ?
H1PA C1P H1PC 109.5 . . ?
H1PB C1P H1PC 109.5 . . ?
C1K C1P H1PA 109.5 . . ?
C1K C1P H1PB 109.5 . . ?
C1K C1P H1PC 109.5 . . ?
C186 C185 S2 112.4(5) . . ?
C186 C185 C184 118.6(6) . . ?
C184 C185 S2 128.8(7) . . ?
C206 C207 H20C 109.1 . . ?
C206 C207 H20D 109.1 . . ?
C206 C207 C208 112.6(6) . . ?
H20C C207 H20D 107.8 . . ?
C208 C207 H20C 109.1 . . ?
C208 C207 H20D 109.1 . . ?
C186 C197 H197 124.6 . . ?
C198 C197 C186 110.8(8) . . ?
C198 C197 H197 124.6 . . ?
C277 C278 H278 122.6 . . ?
C279 C278 C277 114.9(6) . . ?
C279 C278 H278 122.6 . . ?
O10 C273 H27E 109.1 . . ?
O10 C273 H27F 109.1 . . ?
H27E C273 H27F 107.8 . . ?
C274 C273 O10 112.6(8) . . ?
C274 C273 H27E 109.1 . . ?
C274 C273 H27F 109.1 . . ?
C296 C301 H301 119.4 . . ?
C300 C301 C296 121.3(8) . . ?
C300 C301 H301 119.4 . . ?
C109 C110 C93 120.6(16) . . ?
C109 C110 C111 125.4(18) . . ?
C111 C110 C93 100.4(15) . . ?
C110 C109 C108 115.4(16) . . ?
C110 C109 C90 123.3(17) . . ?
C90 C109 C108 107.6(15) . . ?
C253 C252 C251 127.1(9) . . ?
C253 C252 H25H 105.5 . . ?
C253 C252 H25I 105.5 . . ?
C251 C252 H25J 108.3 . . ?
C251 C252 H25K 108.3 . . ?
C251 C252 H25H 105.5 . . ?
C251 C252 H25I 105.5 . . ?
H25J C252 H25K 107.4 . . ?
H25H C252 H25I 106.1 . . ?
C1G C252 C251 116.1(7) . . ?
C1G C252 H25J 108.3 . . ?
C1G C252 H25K 108.3 . . ?
C299 C300 H300 120.0 . . ?
C301 C300 C299 119.9(8) . . ?
C301 C300 H300 120.0 . . ?
H1HA C1H H1HB 109.5 . . ?
H1HA C1H H1HC 109.5 . . ?
H1HB C1H H1HC 109.5 . . ?
C1G C1H H1HA 109.5 . . ?
C1G C1H H1HB 109.5 . . ?
C1G C1H H1HC 109.5 . . ?
C207 C208 H20E 109.3 . . ?
C207 C208 H20F 109.3 . . ?
C207 C208 C209 111.5(7) . . ?
H20E C208 H20F 108.0 . . ?
C209 C208 H20E 109.3 . . ?
C209 C208 H20F 109.3 . . ?
C275 C274 H27I 107.4 . . ?
C275 C274 H27J 107.4 . . ?
C273 C274 C275 119.5(11) . . ?
C273 C274 H27G 106.4 . . ?
C273 C274 H27H 106.4 . . ?
C273 C274 H27I 107.4 . . ?
C273 C274 H27J 107.4 . . ?
C273 C274 C2E 123.9(12) . . ?
H27G C274 H27H 106.4 . . ?
H27I C274 H27J 107.0 . . ?
C2E C274 H27G 106.4 . . ?
C2E C274 H27H 106.4 . . ?
C114 C120 C119 130.7(14) . . ?
C114 C120 C98 102.9(13) . . ?
C119 C120 C98 112.7(12) . . ?
C248 C247 H24E 110.5 . . ?
C248 C247 H24F 110.5 . . ?
C1E C247 C246 116.4(8) . . ?
C1E C247 H24G 108.2 . . ?
C1E C247 H24H 108.2 . . ?
C246 C247 C248 106.1(16) . . ?
C246 C247 H24E 110.5 . . ?
C246 C247 H24F 110.5 . . ?
C246 C247 H24G 108.2 . . ?
C246 C247 H24H 108.2 . . ?
H24E C247 H24F 108.7 . . ?
H24G C247 H24H 107.3 . . ?
C271 C272 H27K 109.5 . . ?
C271 C272 H27L 109.5 . . ?
C271 C272 H27M 109.5 . . ?
H27K C272 H27L 109.5 . . ?
H27K C272 H27M 109.5 . . ?
H27L C272 H27M 109.5 . . ?
H19A C191 H19B 107.9 . . ?
C190 C191 H19A 109.2 . . ?
C190 C191 H19B 109.2 . . ?
C190 C191 C192 112.1(10) . . ?
C192 C191 H19A 109.2 . . ?
C192 C191 H19B 109.2 . . ?
C93 C94 C112 101.0(14) . . ?
C95 C94 C93 121.8(15) . . ?
C95 C94 C112 123.9(16) . . ?
C218 C219 H219 119.5 . . ?
C220 C219 C218 121.0(7) . . ?
C220 C219 H219 119.5 . . ?
C243 C242 C245 118.9(6) . . ?
C241 C242 C243 118.7(6) . . ?
C241 C242 C245 122.4(7) . . ?
C191 C190 H19C 107.4 . . ?
C191 C190 H19D 107.4 . . ?
C191 C190 C189 119.5(10) . . ?
H19C C190 H19D 107.0 . . ?
C189 C190 H19C 107.4 . . ?
C189 C190 H19D 107.4 . . ?
C208 C209 H20G 109.5 . . ?
C208 C209 H20H 109.5 . . ?
C208 C209 H20I 109.5 . . ?
H20G C209 H20H 109.5 . . ?
H20G C209 H20I 109.5 . . ?
H20H C209 H20I 109.5 . . ?
C90 C87 C86 106.6(14) . . ?
C88 C87 C86 124.5(15) . . ?
C88 C87 C90 114.2(14) . . ?
C227 C226 C237 128.6(7) . . ?
C227 C226 C225 120.7(6) . . ?
C225 C226 C237 110.6(6) . . ?
O8 C229 H22A 111.4 . . ?
O8 C229 H22B 111.4 . . ?
O8 C229 H22C 108.8 . . ?
O8 C229 H22D 108.8 . . ?
O8 C229 C1Q 113.8(19) . . ?
O8 C229 C230 101.8(17) . . ?
H22A C229 H22B 109.3 . . ?
H22C C229 H22D 107.7 . . ?
C1Q C229 H22C 108.8 . . ?
C1Q C229 H22D 108.8 . . ?
C230 C229 H22A 111.4 . . ?
C230 C229 H22B 111.4 . . ?
H21A C212 H21B 108.5 . . ?
C213 C212 H21A 110.2 . . ?
C213 C212 H21B 110.2 . . ?
C211 C212 H21A 110.2 . . ?
C211 C212 H21B 110.2 . . ?
C211 C212 C213 107.4(12) . . ?
C299 C298 H298 118.6 . . ?
C299 C298 C297 122.8(7) . . ?
C297 C298 H298 118.6 . . ?
C271 C270 H27N 108.9 . . ?
C271 C270 H27O 108.9 . . ?
C271 C270 C269 113.2(12) . . ?
H27N C270 H27O 107.7 . . ?
C269 C270 H27N 108.9 . . ?
C269 C270 H27O 108.9 . . ?
O7 C2A C2B 105.8(15) . . ?
O7 C2A H2AA 110.6 . . ?
O7 C2A H2AB 110.6 . . ?
C2B C2A H2AA 110.6 . . ?
C2B C2A H2AB 110.6 . . ?
H2AA C2A H2AB 108.7 . . ?
C116 C115 C117 107.8(15) . . ?
C114 C115 C116 122.2(17) . . ?
C114 C115 C117 116.4(16) . . ?
C115 C116 C111 125.7(18) . . ?
C107 C116 C115 111.9(16) . . ?
C107 C116 C111 112.2(17) . . ?
C110 C111 C116 121.8(18) . . ?
C112 C111 C110 116.1(18) . . ?
C112 C111 C116 114.2(18) . . ?
C94 C112 C113 108.3(15) . . ?
C111 C112 C94 111.3(16) . . ?
C111 C112 C113 124.4(17) . . ?
C114 C113 C112 115.3(14) . . ?
C97 C113 C112 128.9(14) . . ?
C97 C113 C114 103.0(13) . . ?
C120 C114 C113 114.6(14) . . ?
C115 C114 C120 118.9(15) . . ?
C115 C114 C113 117.2(15) . . ?
O11 C189 C190 116.6(10) . . ?
O11 C189 H18A 108.1 . . ?
O11 C189 H18B 108.1 . . ?
C190 C189 H18A 108.1 . . ?
C190 C189 H18B 108.1 . . ?
H18A C189 H18B 107.3 . . ?
C120 C119 C118 110.5(13) . . ?
C101 C119 C120 123.3(14) . . ?
C101 C119 C118 114.0(14) . . ?
C274 C2E H2EA 110.3 . . ?
C274 C2E H2EB 110.3 . . ?
C274 C2E C2F 107.1(15) . . ?
H2EA C2E H2EB 108.5 . . ?
C2F C2E H2EA 110.3 . . ?
C2F C2E H2EB 110.3 . . ?
O8 C228 C227 121.4(6) . . ?
O8 C228 C223 119.5(5) . . ?
C227 C228 C223 119.1(6) . . ?
C100 C99 C98 119.4(16) . . ?
C100 C99 C77 106.9(15) . . ?
C98 C99 C77 120.6(15) . . ?
C258 C257 C256 121.2(6) . . ?
C258 C257 H257 119.4 . . ?
C256 C257 H257 119.4 . . ?
O9 C269 C270 109.9(9) . . ?
O9 C269 H26A 109.7 . . ?
O9 C269 H26B 109.7 . . ?
C270 C269 H26A 109.7 . . ?
C270 C269 H26B 109.7 . . ?
H26A C269 H26B 108.2 . . ?
C100 C101 C102 117.0(15) . . ?
C119 C101 C100 126.0(16) . . ?
C119 C101 C102 105.3(15) . . ?
C120 C98 C97 110.3(13) . . ?
C99 C98 C120 123.8(13) . . ?
C99 C98 C97 114.7(14) . . ?
C94 C95 C74 117.9(14) . . ?
C94 C95 C96 123.3(15) . . ?
C96 C95 C74 110.1(14) . . ?
H28A C288 H28B 107.5 . . ?
C287 C288 H28A 108.6 . . ?
C287 C288 H28B 108.6 . . ?
C289 C288 H28A 108.6 . . ?
C289 C288 H28B 108.6 . . ?
C289 C288 C287 114.8(12) . . ?
H29G C290 H29H 109.5 . . ?
H29G C290 H29I 109.5 . . ?
H29H C290 H29I 109.5 . . ?
C289 C290 H29G 109.5 . . ?
C289 C290 H29H 109.5 . . ?
C289 C290 H29I 109.5 . . ?
C240 C239 C238 122.8(6) . . ?
C244 C239 C238 118.2(6) . . ?
C244 C239 C240 119.0(6) . . ?
O2 C287 C288 108.5(11) . . ?
O2 C287 H28C 110.0 . . ?
O2 C287 H28D 110.0 . . ?
C288 C287 H28C 110.0 . . ?
C288 C287 H28D 110.0 . . ?
H28C C287 H28D 108.4 . . ?
C256 C255 C260 118.5(6) . . ?
C256 C255 C250 119.7(6) . . ?
C250 C255 C260 121.8(5) . . ?
C284 C285 H285 118.7 . . ?
C280 C285 C284 122.7(6) . . ?
C280 C285 H285 118.7 . . ?
C183 C182 H182 123.3 . . ?
C181 C182 C183 113.3(6) . . ?
C181 C182 H182 123.3 . . ?
C103 C118 C119 102.9(13) . . ?
C117 C118 C119 120.2(13) . . ?
C117 C118 C103 124.5(14) . . ?
C72 C62 C61 119.9(14) . . ?
C72 C62 C63 129.0(14) . . ?
C61 C62 C63 100.5(12) . . ?
C62 C72 C71 127.2(15) . . ?
C62 C72 C73 119.2(15) . . ?
C71 C72 C73 102.3(14) . . ?
C70 C71 C72 113.4(14) . . ?
C91 C71 C72 117.5(16) . . ?
C91 C71 C70 116.0(15) . . ?
C71 C70 C69 129.3(13) . . ?
C71 C70 C88 119.2(13) . . ?
C88 C70 C69 98.5(11) . . ?
C61 C69 C70 101.3(12) . . ?
C68 C69 C70 105.5(13) . . ?
C68 C69 C61 140.9(15) . . ?
C62 C61 C69 127.3(14) . . ?
C62 C61 C65 118.7(14) . . ?
C65 C61 C69 96.2(13) . . ?
C63 C75 C76 121.4(8) . . ?
C63 C75 C74 126.2(8) . . ?
C76 C75 C74 99.3(9) . . ?
C75 C63 C62 109.5(12) . . ?
C75 C63 C64 132.5(11) . . ?
C64 C63 C62 106.9(12) . . ?
C63 C64 C78 102.8(13) . . ?
C65 C64 C63 115.9(14) . . ?
C65 C64 C78 121.2(14) . . ?
C79 C78 C64 108.3(16) . . ?
C77 C78 C79 114.0(17) . . ?
C77 C78 C64 125.8(17) . . ?
C78 C77 C99 104.5(15) . . ?
C76 C77 C99 120.8(16) . . ?
C76 C77 C78 122.5(17) . . ?
C77 C76 C75 114.8(13) . . ?
C77 C76 C96 119.4(14) . . ?
C96 C76 C75 114.3(12) . . ?
C95 C74 C75 110.0(11) . . ?
C73 C74 C95 117.0(14) . . ?
C73 C74 C75 120.5(12) . . ?
C92 C73 C72 104.9(13) . . ?
C74 C73 C92 127.4(14) . . ?
C74 C73 C72 115.3(14) . . ?
C118 C103 C104 108.9(14) . . ?
C102 C103 C118 107.2(15) . . ?
C102 C103 C104 132.5(14) . . ?
C103 C104 C105 120.7(13) . . ?
C103 C104 C83 111.4(13) . . ?
C105 C104 C83 113.6(13) . . ?
C104 C105 C85 98.8(13) . . ?
C106 C105 C104 131.6(15) . . ?
C106 C105 C85 118.7(14) . . ?
C84 C85 C105 116.1(14) . . ?
C86 C85 C105 123.0(14) . . ?
C86 C85 C84 107.0(14) . . ?
C83 C84 C85 103.9(13) . . ?
C83 C84 C89 114.0(13) . . ?
C89 C84 C85 127.6(14) . . ?
C84 C83 C104 107.0(14) . . ?
C82 C83 C104 118.6(14) . . ?
C82 C83 C84 124.5(14) . . ?
C68 C89 C84 120.6(14) . . ?
C68 C89 C88 109.9(13) . . ?
C88 C89 C84 117.2(13) . . ?
C89 C68 C69 112.5(14) . . ?
C67 C68 C69 110.9(15) . . ?
C67 C68 C89 123.2(15) . . ?
C80 C81 C82 117.1(14) . . ?
C102 C81 C82 119.8(15) . . ?
C102 C81 C80 113.1(14) . . ?
C83 C82 C81 123.5(14) . . ?
C83 C82 C67 117.1(14) . . ?
C67 C82 C81 105.0(14) . . ?
C68 C67 C82 120.5(15) . . ?
C68 C67 C66 126.5(16) . . ?
C82 C67 C66 103.1(15) . . ?
C67 C66 C80 119.9(15) . . ?
C67 C66 C65 111.6(14) . . ?
C80 C66 C65 116.3(14) . . ?
C79 C80 C81 127.6(16) . . ?
C79 C80 C66 122.6(16) . . ?
C66 C80 C81 94.6(14) . . ?
C103 C102 C101 110.6(15) . . ?
C81 C102 C101 123.8(16) . . ?
C81 C102 C103 113.6(16) . . ?
C61 C65 C66 132.4(14) . . ?
C64 C65 C61 95.9(14) . . ?
C64 C65 C66 120.5(13) . . ?
O6 C250 C255 117.9(6) . . ?
C245 C250 O6 121.5(6) . . ?
C245 C250 C255 120.6(5) . . ?
C191 C192 H19E 109.5 . . ?
C191 C192 H19F 109.5 . . ?
C191 C192 H19G 109.5 . . ?
H19E C192 H19F 109.5 . . ?
H19E C192 H19G 109.5 . . ?
H19F C192 H19G 109.5 . . ?
C263 C264 S5 110.4(5) . . ?
C265 C264 S5 129.2(5) . . ?
C265 C264 C263 120.1(6) . . ?
C243 C244 H244 119.3 . . ?
C239 C244 C243 121.5(7) . . ?
C239 C244 H244 119.3 . . ?
C118 C117 C115 122.4(14) . . ?
C118 C117 C106 124.5(14) . . ?
C106 C117 C115 100.2(13) . . ?
C200 C199 C204 118.5(6) . . ?
C200 C199 C198 118.5(6) . . ?
C204 C199 C198 123.0(7) . . ?
C216 C217 H217 118.0 . . ?
C218 C217 C216 123.9(6) . . ?
C218 C217 H217 118.0 . . ?
C105 C106 C117 108.8(15) . . ?
C105 C106 C107 126.7(16) . . ?
C107 C106 C117 114.0(15) . . ?
C116 C107 C106 106.0(15) . . ?
C108 C107 C116 128.0(17) . . ?
C108 C107 C106 110.1(16) . . ?
C107 C108 C109 115.9(16) . . ?
C107 C108 C86 130.4(17) . . ?
C86 C108 C109 103.7(16) . . ?
C87 C86 C108 111.4(15) . . ?
C85 C86 C87 128.6(16) . . ?
C85 C86 C108 110.4(15) . . ?
C296 C297 C284 118.9(7) . . ?
C298 C297 C284 122.6(6) . . ?
C298 C297 C296 118.5(7) . . ?
C212 C213 H21C 109.9 . . ?
C212 C213 H21D 109.9 . . ?
H21C C213 H21D 108.3 . . ?
C214 C213 C212 108.9(14) . . ?
C214 C213 H21C 109.9 . . ?
C214 C213 H21D 109.9 . . ?
H1JA C1J H1JB 104.8 . . ?
C1K C1J H1JA 102.2 . . ?
C1K C1J H1JB 102.2 . . ?
C1K C1J C1I 139(4) . . ?
C1I C1J H1JA 102.2 . . ?
C1I C1J H1JB 102.2 . . ?
O3 C205 C202 115.5(7) . . ?
C210 C205 O3 123.3(6) . . ?
C210 C205 C202 121.1(6) . . ?
C1D C1C H1CA 110.2 . . ?
C1D C1C H1CB 110.2 . . ?
C1D C1C C1B 108(2) . . ?
H1CA C1C H1CB 108.5 . . ?
C1B C1C H1CA 110.2 . . ?
C1B C1C H1CB 110.2 . . ?
C76 C96 C95 106.2(13) . . ?
C76 C96 C97 119.6(14) . . ?
C97 C96 C95 121.7(15) . . ?
C2E C2F H2FA 109.5 . . ?
C2E C2F H2FB 109.5 . . ?
C2E C2F H2FC 109.4 . . ?
H2FA C2F H2FB 109.5 . . ?
H2FA C2F H2FC 109.5 . . ?
H2FB C2F H2FC 109.5 . . ?
O4 C211 C212 111.1(12) . . ?
O4 C211 H21E 109.4 . . ?
O4 C211 H21F 109.4 . . ?
C212 C211 H21E 109.4 . . ?
C212 C211 H21F 109.4 . . ?
H21E C211 H21F 108.0 . . ?
C277 C265 S6 111.1(5) . . ?
C264 C265 S6 128.8(5) . . ?
C264 C265 C277 119.7(6) . . ?
C215 C220 H220 119.3 . . ?
C219 C220 C215 121.5(6) . . ?
C219 C220 H220 119.3 . . ?
C2B C2C H2CA 107.8 . . ?
C2B C2C H2CB 107.8 . . ?
C2B C2C C2D 118.1(18) . . ?
H2CA C2C H2CB 107.1 . . ?
C2D C2C H2CA 107.8 . . ?
C2D C2C H2CB 107.8 . . ?
C223 C224 S3 111.3(5) . . ?
C223 C224 C225 120.6(6) . . ?
C225 C224 S3 127.9(5) . . ?
C252 C1G C1H 112.7(10) . . ?
C252 C1G H1GA 109.1 . . ?
C252 C1G H1GB 109.1 . . ?
C1H C1G H1GA 109.1 . . ?
C1H C1G H1GB 109.1 . . ?
H1GA C1G H1GB 107.8 . . ?
C288 C289 C290 105.0(14) . . ?
C288 C289 H28E 110.7 . . ?
C288 C289 H28F 110.7 . . ?
C290 C289 H28E 110.7 . . ?
C290 C289 H28F 110.7 . . ?
H28E C289 H28F 108.8 . . ?
O4 C210 C215 115.4(7) . . ?
C205 C210 O4 122.1(6) . . ?
C205 C210 C215 122.5(6) . . ?
C248 C249 H24I 109.4 . . ?
C248 C249 H24J 108.9 . . ?
C248 C249 H24K 110.1 . . ?
H24I C249 H24J 109.5 . . ?
H24I C249 H24K 109.5 . . ?
H24J C249 H24K 109.5 . . ?
C231 C232 H23E 109.5 . . ?
C231 C232 H23F 109.5 . . ?
C231 C232 H23G 109.5 . . ?
H23E C232 H23F 109.5 . . ?
H23E C232 H23G 109.5 . . ?
H23F C232 H23G 109.5 . . ?
C213 C214 H21G 109.5 . . ?
C213 C214 H21H 109.5 . . ?
C213 C214 H21I 109.5 . . ?
H21G C214 H21H 109.5 . . ?
H21G C214 H21I 109.5 . . ?
H21H C214 H21I 109.5 . . ?
C113 C97 C98 109.2(13) . . ?
C113 C97 C96 113.6(14) . . ?
C96 C97 C98 124.6(14) . . ?
C1C C1B H1BA 109.4 . . ?
C1C C1B H1BB 109.4 . . ?
H1BA C1B H1BB 108.0 . . ?
C1A C1B C1C 111(2) . . ?
C1A C1B H1BA 109.4 . . ?
C1A C1B H1BB 109.4 . . ?
O4 C1A C1B 111(2) . . ?
O4 C1A H1AA 109.4 . . ?
O4 C1A H1AB 109.4 . . ?
C1B C1A H1AA 109.4 . . ?
C1B C1A H1AB 109.4 . . ?
H1AA C1A H1AB 108.0 . . ?
C226 C225 S4 112.4(4) . . ?
C224 C225 S4 128.7(5) . . ?
C224 C225 C226 118.9(6) . . ?
C294 C295 H29J 109.5 . . ?
C294 C295 H29K 109.5 . . ?
C294 C295 H29L 109.5 . . ?
H29J C295 H29K 109.5 . . ?
H29J C295 H29L 109.5 . . ?
H29K C295 H29L 109.5 . . ?
C71 C91 C92 102.5(15) . . ?
C71 C91 C90 123.1(15) . . ?
C90 C91 C92 123.0(16) . . ?
C87 C90 C109 110.4(15) . . ?
C87 C90 C91 124.4(15) . . ?
C91 C90 C109 115.0(15) . . ?
C2C C2D H2DA 109.5 . . ?
C2C C2D H2DB 109.5 . . ?
C2C C2D H2DC 109.5 . . ?
H2DA C2D H2DB 109.5 . . ?
H2DA C2D H2DC 109.5 . . ?
H2DB C2D H2DC 109.5 . . ?
C307 C308 H30C 109.2 . . ?
C307 C308 H30D 109.5 . . ?
C307 C308 H30E 109.8 . . ?
H30C C308 H30D 109.5 . . ?
H30C C308 H30E 109.4 . . ?
H30D C308 H30E 109.4 . . ?
C307 C306 H30F 110.3 . . ?
C307 C306 H30G 110.3 . . ?
C233 C306 C307 107(2) . . ?
C233 C306 H30F 110.3 . . ?
C233 C306 H30G 110.3 . . ?
H30F C306 H30G 108.5 . . ?
C275 C276 H27P 109.5 . . ?
C275 C276 H27Q 109.5 . . ?
C275 C276 H27R 109.5 . . ?
H27P C276 H27Q 109.5 . . ?
H27P C276 H27R 109.5 . . ?
H27Q C276 H27R 109.5 . . ?
C280 C279 S6 122.2(5) . . ?
C278 C279 S6 110.7(5) . . ?
C278 C279 C280 126.8(6) . . ?
C1R C1S H1SA 109.5 . . ?
C1R C1S H1SB 109.5 . . ?
C1R C1S H1SC 109.5 . . ?
H1SA C1S H1SB 109.5 . . ?
H1SA C1S H1SC 109.5 . . ?
H1SB C1S H1SC 109.5 . . ?
C87 C88 C70 123.0(14) . . ?
C87 C88 C89 113.9(13) . . ?
C89 C88 C70 113.5(12) . . ?
C1R C1Q H1QA 108.6 . . ?
C1R C1Q H1QB 108.6 . . ?
C229 C1Q C1R 115(2) . . ?
C229 C1Q H1QA 108.6 . . ?
C229 C1Q H1QB 108.6 . . ?
H1QA C1Q H1QB 107.6 . . ?
C231 C230 H23H 108.7 . . ?
C231 C230 H23I 108.7 . . ?
C229 C230 C231 114(2) . . ?
C229 C230 H23H 108.7 . . ?
C229 C230 H23I 108.7 . . ?
H23H C230 H23I 107.6 . . ?
C1P C1K H1KA 109.7 . . ?
C1P C1K H1KB 109.7 . . ?
C1J C1K C1P 110(2) . . ?
C1J C1K H1KA 109.7 . . ?
C1J C1K H1KB 109.7 . . ?
H1KA C1K H1KB 108.2 . . ?
O2 C1I C1J 109(2) . . ?
O2 C1I H1IA 109.8 . . ?
O2 C1I H1IB 109.8 . . ?
C1J C1I H1IA 109.8 . . ?
C1J C1I H1IB 109.8 . . ?
H1IA C1I H1IB 108.3 . . ?
C171 C170 C179 106.7(9) . . ?
C169 C170 C179 118.8(12) . . ?
C169 C170 C171 120.2(12) . . ?
C179 C180 C166 118.8(19) . . ?
C179 C180 C148 124.8(13) . . ?
C148 C180 C166 103.9(15) . . ?
C167 C166 C180 99.3(15) . . ?
C165 C166 C180 121.0(17) . . ?
C165 C166 C167 126(2) . . ?
C147 C167 C166 117.7(16) . . ?
C168 C167 C166 111.1(17) . . ?
C168 C167 C147 125.4(12) . . ?
C180 C179 C170 119.3(17) . . ?
C180 C179 C151 127.2(12) . . ?
C151 C179 C170 101.9(12) . . ?
C148 C149 C131 103.9(12) . . ?
C150 C149 C148 129.9(19) . . ?
C150 C149 C131 103.8(15) . . ?
C149 C148 C180 107.5(14) . . ?
C147 C148 C180 117.9(17) . . ?
C147 C148 C149 124.9(11) . . ?
C148 C147 C167 101.2(15) . . ?
C148 C147 C146 127.5(11) . . ?
C146 C147 C167 111.1(11) . . ?
C147 C146 C130 117.3(8) . . ?
C147 C146 C145 122.2(7) . . ?
C130 C146 C145 120.5(8) . . ?
C146 C130 C131 114.9(11) . . ?
C146 C130 C129 98.5(12) . . ?
C131 C130 C129 119.0(14) . . ?
C130 C131 C149 124.1(11) . . ?
C130 C131 C132 125.4(11) . . ?
C132 C131 C149 102.1(8) . . ?
C132 C133 C150 104.5(11) . . ?
C134 C133 C132 129.1(10) . . ?
C134 C133 C150 108.1(18) . . ?
C131 C132 C133 111.3(10) . . ?
C122 C132 C131 115.9(9) . . ?
C122 C132 C133 113.5(10) . . ?
C132 C122 C123 124.8(9) . . ?
C132 C122 C121 115.2(8) . . ?
C121 C122 C123 111.3(12) . . ?
C135 C123 C122 115.1(9) . . ?
C135 C123 C124 119.9(9) . . ?
C124 C123 C122 104.0(12) . . ?
C123 C135 C134 128.3(9) . . ?
C123 C135 C136 117.8(11) . . ?
C136 C135 C134 103.3(14) . . ?
C133 C134 C135 108.1(9) . . ?
C133 C134 C153 122.0(19) . . ?
C153 C134 C135 116.8(15) . . ?
C149 C150 C133 116.1(12) . . ?
C149 C150 C151 116.5(11) . . ?
C151 C150 C133 126.8(10) . . ?
C151 C152 C171 106.3(10) . . ?
C153 C152 C151 124.6(9) . . ?
C153 C152 C171 128.0(8) . . ?
C179 C151 C150 107.3(13) . . ?
C179 C151 C152 112.1(13) . . ?
C152 C151 C150 106.2(13) . . ?
C152 C153 C134 125.8(16) . . ?
C152 C153 C154 127.2(10) . . ?
C154 C153 C134 94.4(12) . . ?
C136 C154 C153 119.9(15) . . ?
C155 C154 C153 117.2(9) . . ?
C155 C154 C136 119.8(10) . . ?
C154 C136 C135 105.0(16) . . ?
C137 C136 C135 128.2(15) . . ?
C137 C136 C154 117.5(8) . . ?
C170 C171 C172 127.7(17) . . ?
C152 C171 C170 107.0(11) . . ?
C152 C171 C172 101.2(11) . . ?
C155 C172 C171 128.6(10) . . ?
C155 C172 C173 119.7(15) . . ?
C173 C172 C171 102.3(14) . . ?
C154 C155 C172 113.6(11) . . ?
C154 C155 C156 121.2(9) . . ?
C156 C155 C172 100.6(13) . . ?
C174 C156 C155 108.5(13) . . ?
C157 C156 C155 114.0(8) . . ?
C157 C156 C174 115.7(8) . . ?
C156 C174 C173 115.4(13) . . ?
C156 C174 C175 122.6(9) . . ?
C175 C174 C173 112.1(13) . . ?
C172 C173 C174 95.4(12) . . ?
C178 C173 C172 127.5(16) . . ?
C178 C173 C174 125.9(12) . . ?
C178 C177 C164 107.3(13) . . ?
C176 C177 C164 116.3(10) . . ?
C176 C177 C178 121.5(8) . . ?
C177 C164 C165 116.7(14) . . ?
C163 C164 C177 128.6(13) . . ?
C163 C164 C165 112.3(14) . . ?
C166 C165 C164 123.9(18) . . ?
C166 C165 C169 127.8(15) . . ?
C169 C165 C164 94.5(13) . . ?
C170 C169 C165 114.2(9) . . ?
C170 C169 C178 112.6(9) . . ?
C165 C169 C178 119.8(13) . . ?
C173 C178 C177 116.7(9) . . ?
C173 C178 C169 128.1(13) . . ?
C177 C178 C169 101.2(12) . . ?
C127 C126 C140 110.3(13) . . ?
C125 C126 C140 122.0(12) . . ?
C125 C126 C127 122.2(10) . . ?
C139 C140 C126 122.5(15) . . ?
C139 C140 C141 126.0(15) . . ?
C141 C140 C126 98.8(13) . . ?
C126 C127 C142 110.7(13) . . ?
C128 C127 C126 125.8(9) . . ?
C128 C127 C142 116.9(9) . . ?
C143 C142 C127 119.9(8) . . ?
C143 C142 C141 125.7(14) . . ?
C141 C142 C127 104.3(14) . . ?
C142 C143 C144 121.9(9) . . ?
C142 C143 C162 118.3(10) . . ?
C144 C143 C162 109.2(8) . . ?
C145 C144 C143 118.4(9) . . ?
C168 C144 C143 110.4(9) . . ?
C168 C144 C145 125.1(11) . . ?
C146 C145 C128 98.8(8) . . ?
C144 C145 C146 114.5(10) . . ?
C144 C145 C128 118.3(8) . . ?
C127 C128 C145 122.7(9) . . ?
C127 C128 C129 108.8(9) . . ?
C145 C128 C129 108.8(9) . . ?
C140 C139 C138 119.9(16) . . ?
C140 C139 C158 116.2(14) . . ?
C138 C139 C158 110.2(11) . . ?
C142 C141 C140 115.8(17) . . ?
C142 C141 C160 121.3(14) . . ?
C160 C141 C140 112.0(13) . . ?
C130 C129 C128 108.4(10) . . ?
C121 C129 C130 113.4(11) . . ?
C121 C129 C128 128.1(9) . . ?
C139 C138 C137 104.7(12) . . ?
C124 C138 C139 111.4(16) . . ?
C124 C138 C137 127.9(15) . . ?
C159 C158 C139 122.1(14) . . ?
C157 C158 C139 103.6(11) . . ?
C157 C158 C159 120.4(8) . . ?
C141 C160 C159 128.5(14) . . ?
C141 C160 C161 111.9(12) . . ?
C161 C160 C159 109.9(12) . . ?
C129 C121 C122 129.9(13) . . ?
C129 C121 C125 115.4(8) . . ?
C125 C121 C122 105.8(11) . . ?
C126 C125 C121 117.7(8) . . ?
C126 C125 C124 111.2(9) . . ?
C121 C125 C124 108.5(12) . . ?
C123 C124 C125 109.5(12) . . ?
C138 C124 C123 114.1(9) . . ?
C138 C124 C125 131.8(13) . . ?
C136 C137 C138 109.2(18) . . ?
C136 C137 C157 120.6(14) . . ?
C157 C137 C138 106.9(13) . . ?
C158 C159 C160 115.1(14) . . ?
C175 C159 C158 123.3(8) . . ?
C175 C159 C160 107.7(13) . . ?
C156 C157 C137 120.9(10) . . ?
C158 C157 C156 120.4(7) . . ?
C158 C157 C137 114.3(12) . . ?
C160 C161 C176 103.5(11) . . ?
C162 C161 C160 129.0(12) . . ?
C162 C161 C176 116.5(10) . . ?
C143 C162 C163 105.9(9) . . ?
C161 C162 C143 113.6(11) . . ?
C161 C162 C163 128.0(13) . . ?
C167 C168 C163 122.4(18) . . ?
C144 C168 C167 113.9(12) . . ?
C144 C168 C163 110.7(10) . . ?
C164 C163 C162 107.3(16) . . ?
C164 C163 C168 117.5(18) . . ?
C162 C163 C168 103.4(8) . . ?
C159 C175 C174 116.1(9) . . ?
C159 C175 C176 111.0(13) . . ?
C176 C175 C174 121.2(12) . . ?
C177 C176 C161 120.8(10) . . ?
C177 C176 C175 122.6(10) . . ?
C175 C176 C161 107.7(12) . . ?
O12 C193 H19H 110.1 . . ?
O12 C193 H19I 110.1 . . ?
O12 C193 C194 108.2(12) . . ?
H19H C193 H19I 108.4 . . ?
C194 C193 H19H 110.1 . . ?
C194 C193 H19I 110.1 . . ?
H19J C196 H19K 109.5 . . ?
H19J C196 H19L 109.5 . . ?
H19K C196 H19L 109.5 . . ?
C195 C196 H19J 109.5 . . ?
C195 C196 H19K 109.5 . . ?
C195 C196 H19L 109.5 . . ?
C196 C195 H19M 110.3 . . ?
C196 C195 H19N 110.3 . . ?
H19M C195 H19N 108.6 . . ?
C194 C195 C196 106.9(14) . . ?
C194 C195 H19M 110.3 . . ?
C194 C195 H19N 110.3 . . ?
C193 C194 C195 100.7(14) . . ?
C193 C194 H19O 111.6 . . ?
C193 C194 H19P 111.6 . . ?
C195 C194 H19O 111.6 . . ?
C195 C194 H19P 111.6 . . ?
H19O C194 H19P 109.4 . . ?
H1VA C1V H1VB 109.5 . . ?
H1VA C1V H1VC 109.5 . . ?
H1VB C1V H1VC 109.5 . . ?
C1W C1V H1VA 109.5 . . ?
C1W C1V H1VB 109.5 . . ?
C1W C1V H1VC 109.5 . . ?
C1V C1W H1WA 109.3 . . ?
C1V C1W H1WB 109.3 . . ?
H1WA C1W H1WB 107.9 . . ?
C1X C1W C1V 112(2) . . ?
C1X C1W H1WA 109.3 . . ?
C1X C1W H1WB 109.3 . . ?
C1W C1X H1XA 111.3 . . ?
C1W C1X H1XB 111.3 . . ?
C1W C1X C1Y 102.3(18) . . ?
H1XA C1X H1XB 109.2 . . ?
C1Y C1X H1XA 111.3 . . ?
C1Y C1X H1XB 111.3 . . ?
O12 C1Y C1X 113(2) . . ?
O12 C1Y H1YA 109.1 . . ?
O12 C1Y H1YB 109.1 . . ?
C1X C1Y H1YA 109.1 . . ?
C1X C1Y H1YB 109.1 . . ?
H1YA C1Y H1YB 107.8 . . ?
O1 C1L H1LA 109.1 . . ?
O1 C1L H1LB 109.1 . . ?
O1 C1L C1M 112.6(18) . . ?
H1LA C1L H1LB 107.8 . . ?
C1M C1L H1LA 109.1 . . ?
C1M C1L H1LB 109.1 . . ?
C1L C1M H1MA 108.1 . . ?
C1L C1M H1MB 108.1 . . ?
C1L C1M C1N 117(2) . . ?
H1MA C1M H1MB 107.3 . . ?
C1N C1M H1MA 108.1 . . ?
C1N C1M H1MB 108.1 . . ?
C1M C1N H1NA 109.6 . . ?
C1M C1N H1NB 109.5 . . ?
H1NA C1N H1NB 108.1 . . ?
C1O C1N C1M 110(2) . . ?
C1O C1N H1NA 109.5 . . ?
C1O C1N H1NB 109.6 . . ?
C1N C1O H1OA 109.5 . . ?
C1N C1O H1OB 109.5 . . ?
C1N C1O H1OC 109.5 . . ?
H1OA C1O H1OB 109.5 . . ?
H1OA C1O H1OC 109.5 . . ?
H1OB C1O H1OC 109.5 . . ?
C316 C315 H315 120.0 . . ?
C316 C315 C314 120.0 . . ?
C314 C315 H315 120.0 . . ?
C315 C316 H316 120.0 . . ?
C315 C316 C311 120.0 . . ?
C311 C316 H316 120.0 . . ?
C316 C311 C310 119.6(8) . . ?
C312 C311 C316 120.0 . . ?
C312 C311 C310 120.4(8) . . ?
C311 C312 H312 120.0 . . ?
C311 C312 C313 120.0 . . ?
C313 C312 H312 120.0 . . ?
C312 C313 H313 120.0 . . ?
C314 C313 C312 120.0 . . ?
C314 C313 H313 120.0 . . ?
C315 C314 H314 120.0 . . ?
C313 C314 C315 120.0 . . ?
C313 C314 H314 120.0 . . ?
C311 C310 H31A 109.8 . . ?
C311 C310 H31B 109.0 . . ?
C311 C310 H31C 109.7 . . ?
H31A C310 H31B 109.4 . . ?
H31A C310 H31C 109.5 . . ?
H31B C310 H31C 109.4 . . ?
S7 C235 S8 171(7) . . ?

loop_
_geom_bond_atom_site_label_1
_geom_bond_atom_site_label_2
_geom_bond_distance
_geom_bond_site_symmetry_2
_geom_bond_publ_flag
S3 C221 1.743(6) . ?
S3 C224 1.737(7) . ?
S5 C261 1.723(8) . ?
S5 C264 1.751(6) . ?
S2 C198 1.719(9) . ?
S2 C185 1.739(6) . ?
S6 C265 1.737(7) . ?
S6 C279 1.749(6) . ?
S1 C181 1.753(7) . ?
S1 C184 1.759(9) . ?
S4 C238 1.752(7) . ?
S4 C225 1.737(6) . ?
O5 C245 1.370(8) . ?
O5 C246 1.444(9) . ?
O6 C251 1.441(9) . ?
O6 C250 1.389(7) . ?
O2 C286 1.363(10) . ?
O2 C287 1.408(12) . ?
O2 C1I 1.423(18) . ?
O4 C211 1.431(13) . ?
O4 C210 1.389(8) . ?
O4 C1A 1.44(2) . ?
O8 C229 1.438(11) . ?
O8 C228 1.373(8) . ?
O9 C268 1.386(9) . ?
O9 C269 1.410(11) . ?
O10 C267 1.383(7) . ?
O10 C273 1.437(10) . ?
O1 C291 1.356(11) . ?
O1 C292 1.508(17) . ?
O1 C1L 1.472(17) . ?
O3 C206 1.445(8) . ?
O3 C205 1.396(8) . ?
O12 C187 1.351(11) . ?
O12 C193 1.331(13) . ?
O12 C1Y 1.404(17) . ?
O7 C227 1.381(8) . ?
O7 C233 1.36(5) . ?
O7 C2A 1.423(17) . ?
O11 C188 1.390(8) . ?
O11 C189 1.341(11) . ?
C1 C2 1.45(2) . ?
C1 C10 1.40(2) . ?
C1 C6 1.31(2) . ?
C2 C3 1.38(2) . ?
C2 C12 1.60(2) . ?
C3 C4 1.453(8) . ?
C3 C15 1.450(9) . ?
C4 C17 1.444(8) . ?
C4 C5 1.399(12) . ?
C17 C16 1.453(10) . ?
C17 C18 1.402(17) . ?
C16 C15 1.445(8) . ?
C16 C34 1.341(14) . ?
C15 C14 1.301(17) . ?
C8 C9 1.47(2) . ?
C8 C7 1.352(10) . ?
C8 C24 1.49(2) . ?
C9 C10 1.26(2) . ?
C9 C26 1.49(2) . ?
C10 C11 1.56(2) . ?
C11 C28 1.301(18) . ?
C11 C12 1.42(2) . ?
C28 C27 1.472(9) . ?
C28 C29 1.465(9) . ?
C27 C26 1.312(19) . ?
C27 C45 1.469(9) . ?
C26 C25 1.44(2) . ?
C12 C13 1.238(18) . ?
C20 C5 1.489(9) . ?
C20 C21 1.470(9) . ?
C20 C19 1.373(9) . ?
C5 C6 1.467(10) . ?
C6 C7 1.465(10) . ?
C7 C21 1.459(9) . ?
C21 C22 1.263(17) . ?
C22 C23 1.36(2) . ?
C22 C39 1.47(2) . ?
C25 C24 1.35(2) . ?
C25 C43 1.43(2) . ?
C24 C23 1.55(2) . ?
C23 C41 1.52(2) . ?
C41 C42 1.36(2) . ?
C41 C40 1.396(9) . ?
C42 C43 1.58(2) . ?
C42 C56 1.44(2) . ?
C43 C44 1.401(10) . ?
C29 C30 1.345(18) . ?
C29 C46 1.463(9) . ?
C30 C13 1.469(9) . ?
C30 C31 1.467(10) . ?
C13 C14 1.472(9) . ?
C14 C32 1.466(9) . ?
C32 C31 1.468(10) . ?
C32 C33 1.30(2) . ?
C31 C48 1.21(2) . ?
C38 C19 1.462(9) . ?
C38 C37 1.468(9) . ?
C38 C39 1.251(19) . ?
C19 C18 1.471(9) . ?
C18 C36 1.454(9) . ?
C36 C37 1.475(9) . ?
C36 C35 1.147(13) . ?
C37 C53 1.317(18) . ?
C39 C40 1.53(2) . ?
C40 C54 1.365(17) . ?
C48 C49 1.445(15) . ?
C48 C47 1.54(2) . ?
C49 C50 1.368(9) . ?
C49 C59 1.424(15) . ?
C51 C35 1.464(9) . ?
C51 C50 1.481(9) . ?
C51 C52 1.318(19) . ?
C35 C34 1.46348(5) . ?
C34 C33 1.451(9) . ?
C33 C50 1.461(9) . ?
C53 C52 1.481(9) . ?
C53 C54 1.468(9) . ?
C52 C60 1.488(10) . ?
C60 C55 1.473(9) . ?
C60 C59 1.56(2) . ?
C55 C54 1.477(9) . ?
C55 C56 1.34(2) . ?
C56 C57 1.67(2) . ?
C57 C44 1.49(2) . ?
C57 C58 1.44(2) . ?
C44 C45 1.38(2) . ?
C45 C46 1.477(9) . ?
C46 C47 1.34(2) . ?
C47 C58 1.54(2) . ?
C58 C59 1.36(2) . ?
C277 C267 1.405(10) . ?
C277 C278 1.394(10) . ?
C277 C265 1.417(8) . ?
C215 C216 1.434(9) . ?
C215 C220 1.391(10) . ?
C215 C210 1.447(10) . ?
C293 H29A 0.9900 . ?
C293 H29B 0.9900 . ?
C293 C292 1.529(13) . ?
C293 C294 1.541(14) . ?
C216 C201 1.433(10) . ?
C216 C217 1.403(9) . ?
C248 H24A 0.9900 . ?
C248 H24B 0.9900 . ?
C248 C247 1.539(19) . ?
C248 C249 1.53(2) . ?
C187 C188 1.377(11) . ?
C187 C186 1.425(10) . ?
C201 C202 1.409(9) . ?
C201 C200 1.412(10) . ?
C307 H30A 0.9900 . ?
C307 H30B 0.9900 . ?
C307 C308 1.570(18) . ?
C307 C306 1.535(12) . ?
C261 C258 1.506(9) . ?
C261 C262 1.364(10) . ?
C183 C188 1.416(12) . ?
C183 C184 1.394(9) . ?
C183 C182 1.422(11) . ?
C218 C221 1.466(9) . ?
C218 C219 1.402(9) . ?
C218 C217 1.373(10) . ?
C238 C237 1.361(10) . ?
C238 C239 1.469(9) . ?
C271 H27A 0.9900 . ?
C271 H27B 0.9900 . ?
C271 C272 1.55(2) . ?
C271 C270 1.418(17) . ?
C237 H237 0.9500 . ?
C237 C226 1.433(8) . ?
C258 C259 1.395(9) . ?
C258 C257 1.370(10) . ?
C256 C243 1.463(10) . ?
C256 C257 1.412(9) . ?
C256 C255 1.403(8) . ?
C202 C203 1.388(11) . ?
C202 C205 1.453(9) . ?
C243 C242 1.416(10) . ?
C243 C244 1.406(8) . ?
C281 H281 0.9500 . ?
C281 C282 1.345(11) . ?
C281 C280 1.405(10) . ?
C283 C284 1.403(10) . ?
C283 C282 1.406(11) . ?
C283 C286 1.449(11) . ?
C284 C285 1.393(10) . ?
C284 C297 1.447(9) . ?
C200 H200 0.9500 . ?
C200 C199 1.360(11) . ?
C254 H25A 0.9800 . ?
C254 H25B 0.9800 . ?
C254 H25C 0.9800 . ?
C254 C253 1.517(15) . ?
C263 C268 1.422(9) . ?
C263 C262 1.412(10) . ?
C263 C264 1.400(10) . ?
C268 C267 1.374(10) . ?
C92 C93 1.349(15) . ?
C92 C73 1.437(12) . ?
C92 C91 1.396(15) . ?
C100 C79 1.45(2) . ?
C100 C99 1.37(2) . ?
C100 C101 1.44(2) . ?
C206 H20A 0.9900 . ?
C206 H20B 0.9900 . ?
C206 C207 1.491(11) . ?
C227 C226 1.378(10) . ?
C227 C228 1.388(9) . ?
C1E H1EA 0.9900 . ?
C1E H1EB 0.9900 . ?
C1E C1F 1.531(14) . ?
C1E C247 1.502(14) . ?
C204 H204 0.9500 . ?
C204 C203 1.360(10) . ?
C204 C199 1.401(10) . ?
C253 H25D 0.9900 . ?
C253 H25E 0.9900 . ?
C253 C252 1.426(13) . ?
C251 H25F 0.9900 . ?
C251 H25G 0.9900 . ?
C251 C252 1.494(9) . ?
C260 H260 0.9500 . ?
C260 C259 1.362(10) . ?
C260 C255 1.434(9) . ?
C223 C222 1.415(9) . ?
C223 C228 1.434(10) . ?
C223 C224 1.385(9) . ?
C181 C299 1.474(12) . ?
C181 C182 1.370(12) . ?
C245 C242 1.421(8) . ?
C245 C250 1.366(9) . ?
C291 C296 1.404(13) . ?
C291 C286 1.410(13) . ?
C222 H222 0.9500 . ?
C222 C221 1.359(10) . ?
C79 C78 1.52(2) . ?
C79 C80 1.29(2) . ?
C296 C301 1.433(12) . ?
C296 C297 1.419(11) . ?
C275 H27C 0.9900 . ?
C275 H27D 0.9900 . ?
C275 C274 1.498(16) . ?
C275 C276 1.532(18) . ?
C282 H282 0.9500 . ?
C93 C110 1.52(2) . ?
C93 C94 1.442(15) . ?
C262 H262 0.9500 . ?
C2B H2BA 0.9900 . ?
C2B H2BB 0.9900 . ?
C2B C2A 1.545(13) . ?
C2B C2C 1.547(8) . ?
C280 C285 1.385(9) . ?
C280 C279 1.465(10) . ?
C240 H240 0.9500 . ?
C240 C241 1.367(9) . ?
C240 C239 1.410(11) . ?
C299 C300 1.403(12) . ?
C299 C298 1.383(10) . ?
C203 H203 0.9500 . ?
C1F H1FA 0.9800 . ?
C1F H1FB 0.9800 . ?
C1F H1FC 0.9800 . ?
C292 H29C 0.9900 . ?
C292 H29D 0.9900 . ?
C186 C185 1.360(11) . ?
C186 C197 1.459(10) . ?
C1D H1DA 0.9797 . ?
C1D H1DB 0.9799 . ?
C1D H1DC 0.9801 . ?
C1D C1C 1.54(2) . ?
C241 H241 0.9500 . ?
C241 C242 1.402(10) . ?
C294 H29E 0.9900 . ?
C294 H29F 0.9900 . ?
C294 C295 1.554(18) . ?
C184 C185 1.403(11) . ?
C198 C197 1.379(10) . ?
C198 C199 1.496(9) . ?
C231 H23A 0.9900 . ?
C231 H23B 0.9900 . ?
C231 C232 1.547(17) . ?
C231 C230 1.536(14) . ?
C246 H24C 0.9900 . ?
C246 H24D 0.9900 . ?
C246 C247 1.522(12) . ?
C233 H23C 0.9900 . ?
C233 H23D 0.9900 . ?
C233 C306 1.52(2) . ?
C259 H259 0.9500 . ?
C1R H1RA 0.9900 . ?
C1R H1RB 0.9900 . ?
C1R C1S 1.542(18) . ?
C1R C1Q 1.537(14) . ?
C1P H1PA 0.9801 . ?
C1P H1PB 0.9800 . ?
C1P H1PC 0.9800 . ?
C1P C1K 1.54(2) . ?
C207 H20C 0.9900 . ?
C207 H20D 0.9900 . ?
C207 C208 1.527(10) . ?
C197 H197 0.9500 . ?
C278 H278 0.9500 . ?
C278 C279 1.377(9) . ?
C273 H27E 0.9900 . ?
C273 H27F 0.9900 . ?
C273 C274 1.420(12) . ?
C301 H301 0.9500 . ?
C301 C300 1.382(15) . ?
C110 C109 1.344(15) . ?
C110 C111 1.35(2) . ?
C109 C108 1.47(2) . ?
C109 C90 1.424(15) . ?
C252 H25J 0.9900 . ?
C252 H25K 0.9900 . ?
C252 H25H 0.9900 . ?
C252 H25I 0.9900 . ?
C252 C1G 1.459(12) . ?
C300 H300 0.9500 . ?
C1H H1HA 0.9800 . ?
C1H H1HB 0.9800 . ?
C1H H1HC 0.9800 . ?
C1H C1G 1.536(13) . ?
C208 H20E 0.9900 . ?
C208 H20F 0.9900 . ?
C208 C209 1.546(14) . ?
C274 H27G 0.9900 . ?
C274 H27H 0.9900 . ?
C274 H27I 0.9900 . ?
C274 H27J 0.9900 . ?
C274 C2E 1.473(17) . ?
C120 C114 1.403(9) . ?
C120 C119 1.416(14) . ?
C120 C98 1.428(14) . ?
C247 H24E 0.9900 . ?
C247 H24F 0.9900 . ?
C247 H24G 0.9900 . ?
C247 H24H 0.9900 . ?
C272 H27K 0.9800 . ?
C272 H27L 0.9800 . ?
C272 H27M 0.9800 . ?
C191 H19A 0.9900 . ?
C191 H19B 0.9900 . ?
C191 C190 1.459(14) . ?
C191 C192 1.479(9) . ?
C94 C112 1.44(2) . ?
C94 C95 1.355(15) . ?
C219 H219 0.9500 . ?
C219 C220 1.374(10) . ?
C190 H19C 0.9900 . ?
C190 H19D 0.9900 . ?
C190 C189 1.462(9) . ?
C209 H20G 0.9800 . ?
C209 H20H 0.9800 . ?
C209 H20I 0.9800 . ?
C87 C86 1.420(12) . ?
C87 C90 1.379(15) . ?
C87 C88 1.341(14) . ?
C226 C225 1.422(10) . ?
C229 H22A 0.9900 . ?
C229 H22B 0.9900 . ?
C229 H22C 0.9900 . ?
C229 H22D 0.9900 . ?
C229 C1Q 1.499(17) . ?
C229 C230 1.520(17) . ?
C212 H21A 0.9900 . ?
C212 H21B 0.9900 . ?
C212 C213 1.554(13) . ?
C212 C211 1.523(13) . ?
C298 H298 0.9500 . ?
C298 C297 1.397(10) . ?
C270 H27N 0.9900 . ?
C270 H27O 0.9900 . ?
C270 C269 1.593(19) . ?
C2A H2AA 0.9900 . ?
C2A H2AB 0.9900 . ?
C115 C116 1.39(2) . ?
C115 C114 1.35(2) . ?
C115 C117 1.55(2) . ?
C116 C111 1.396(10) . ?
C116 C107 1.39(2) . ?
C111 C112 1.31(2) . ?
C112 C113 1.54(2) . ?
C113 C114 1.473(10) . ?
C113 C97 1.400(14) . ?
C189 H18A 0.9900 . ?
C189 H18B 0.9900 . ?
C119 C101 1.228(19) . ?
C119 C118 1.516(19) . ?
C2E H2EA 0.9900 . ?
C2E H2EB 0.9900 . ?
C2E C2F 1.554(17) . ?
C99 C98 1.39(2) . ?
C99 C77 1.51(2) . ?
C257 H257 0.9500 . ?
C269 H26A 0.9900 . ?
C269 H26B 0.9900 . ?
C101 C102 1.48(2) . ?
C98 C97 1.462(14) . ?
C95 C74 1.429(12) . ?
C95 C96 1.405(12) . ?
C288 H28A 0.9900 . ?
C288 H28B 0.9900 . ?
C288 C287 1.545(15) . ?
C288 C289 1.537(15) . ?
C290 H29G 0.9800 . ?
C290 H29H 0.9800 . ?
C290 H29I 0.9800 . ?
C290 C289 1.577(17) . ?
C239 C244 1.389(10) . ?
C287 H28C 0.9900 . ?
C287 H28D 0.9900 . ?
C255 C250 1.428(9) . ?
C285 H285 0.9500 . ?
C182 H182 0.9500 . ?
C118 C103 1.415(14) . ?
C118 C117 1.393(14) . ?
C62 C72 1.313(19) . ?
C62 C61 1.477(10) . ?
C62 C63 1.486(9) . ?
C72 C71 1.42(2) . ?
C72 C73 1.45(2) . ?
C71 C70 1.413(19) . ?
C71 C91 1.327(19) . ?
C70 C69 1.68(2) . ?
C70 C88 1.470(14) . ?
C69 C61 1.49(2) . ?
C69 C68 1.413(10) . ?
C61 C65 1.483(10) . ?
C75 C63 1.282(13) . ?
C75 C76 1.495(8) . ?
C75 C74 1.506(16) . ?
C63 C64 1.469(10) . ?
C64 C78 1.59(2) . ?
C64 C65 1.457(10) . ?
C78 C77 1.38(2) . ?
C77 C76 1.379(10) . ?
C76 C96 1.40(2) . ?
C74 C73 1.365(14) . ?
C103 C104 1.426(19) . ?
C103 C102 1.37(2) . ?
C104 C105 1.462(9) . ?
C104 C83 1.469(9) . ?
C105 C85 1.472(9) . ?
C105 C106 1.220(19) . ?
C85 C84 1.456(9) . ?
C85 C86 1.302(15) . ?
C84 C83 1.449(9) . ?
C84 C89 1.454(19) . ?
C83 C82 1.362(19) . ?
C89 C68 1.370(14) . ?
C89 C88 1.418(12) . ?
C68 C67 1.33(2) . ?
C81 C82 1.480(10) . ?
C81 C80 1.477(10) . ?
C81 C102 1.365(9) . ?
C82 C67 1.448(10) . ?
C67 C66 1.457(10) . ?
C66 C80 1.465(10) . ?
C66 C65 1.52(2) . ?
C192 H19E 0.9800 . ?
C192 H19F 0.9800 . ?
C192 H19G 0.9800 . ?
C264 C265 1.387(9) . ?
C244 H244 0.9500 . ?
C117 C106 1.450(15) . ?
C217 H217 0.9500 . ?
C106 C107 1.405(15) . ?
C107 C108 1.35(2) . ?
C108 C86 1.432(15) . ?
C213 H21C 0.9900 . ?
C213 H21D 0.9900 . ?
C213 C214 1.532(17) . ?
C1J H1JA 0.9900 . ?
C1J H1JB 0.9900 . ?
C1J C1K 1.53(2) . ?
C1J C1I 1.54(2) . ?
C205 C210 1.324(11) . ?
C1C H1CA 0.9900 . ?
C1C H1CB 0.9900 . ?
C1C C1B 1.547(14) . ?
C96 C97 1.404(14) . ?
C2F H2FA 0.9801 . ?
C2F H2FB 0.9801 . ?
C2F H2FC 0.9799 . ?
C211 H21E 0.9900 . ?
C211 H21F 0.9900 . ?
C220 H220 0.9500 . ?
C2C H2CA 0.9900 . ?
C2C H2CB 0.9900 . ?
C2C C2D 1.548(17) . ?
C224 C225 1.396(9) . ?
C1G H1GA 0.9900 . ?
C1G H1GB 0.9900 . ?
C289 H28E 0.9900 . ?
C289 H28F 0.9900 . ?
C249 H24I 0.9801 . ?
C249 H24J 0.9800 . ?
C249 H24K 0.9798 . ?
C232 H23E 0.9800 . ?
C232 H23F 0.9800 . ?
C232 H23G 0.9800 . ?
C214 H21G 0.9800 . ?
C214 H21H 0.9800 . ?
C214 H21I 0.9800 . ?
C1B H1BA 0.9900 . ?
C1B H1BB 0.9900 . ?
C1B C1A 1.538(15) . ?
C1A H1AA 0.9900 . ?
C1A H1AB 0.9900 . ?
C295 H29J 0.9800 . ?
C295 H29K 0.9800 . ?
C295 H29L 0.9800 . ?
C91 C90 1.39(2) . ?
C2D H2DA 0.9800 . ?
C2D H2DB 0.9800 . ?
C2D H2DC 0.9800 . ?
C308 H30C 0.9798 . ?
C308 H30D 0.9804 . ?
C308 H30E 0.9804 . ?
C306 H30F 0.9900 . ?
C306 H30G 0.9900 . ?
C276 H27P 0.9800 . ?
C276 H27Q 0.9800 . ?
C276 H27R 0.9800 . ?
C1S H1SA 0.9800 . ?
C1S H1SB 0.9800 . ?
C1S H1SC 0.9800 . ?
C1Q H1QA 0.9900 . ?
C1Q H1QB 0.9900 . ?
C230 H23H 0.9900 . ?
C230 H23I 0.9900 . ?
C1K H1KA 0.9900 . ?
C1K H1KB 0.9900 . ?
C1I H1IA 0.9900 . ?
C1I H1IB 0.9900 . ?
C170 C179 1.63(2) . ?
C170 C171 1.497(10) . ?
C170 C169 1.379(9) . ?
C180 C166 1.57(3) . ?
C180 C179 1.215(16) . ?
C180 C148 1.463(17) . ?
C166 C167 1.457(16) . ?
C166 C165 1.19(2) . ?
C167 C147 1.454(15) . ?
C167 C168 1.361(10) . ?
C179 C151 1.442(10) . ?
C149 C148 1.353(10) . ?
C149 C131 1.76(3) . ?
C149 C150 1.257(19) . ?
C148 C147 1.339(12) . ?
C147 C146 1.345(8) . ?
C146 C130 1.351(12) . ?
C146 C145 1.387(11) . ?
C130 C131 1.361(10) . ?
C130 C129 1.424(16) . ?
C131 C132 1.445(10) . ?
C133 C132 1.478(10) . ?
C133 C134 1.403(10) . ?
C133 C150 1.55(2) . ?
C132 C122 1.360(9) . ?
C122 C123 1.4700(11) . ?
C122 C121 1.458(7) . ?
C123 C135 1.348(9) . ?
C123 C124 1.440(11) . ?
C135 C134 1.508(9) . ?
C135 C136 1.458(14) . ?
C134 C153 1.504(10) . ?
C150 C151 1.54(2) . ?
C152 C151 1.474(14) . ?
C152 C153 1.200(11) . ?
C152 C171 1.476(9) . ?
C153 C154 1.4699(11) . ?
C154 C136 1.450(19) . ?
C154 C155 1.326(9) . ?
C136 C137 1.31(2) . ?
C171 C172 1.62(3) . ?
C172 C155 1.469(9) . ?
C172 C173 1.474(10) . ?
C155 C156 1.453(8) . ?
C156 C174 1.447(9) . ?
C156 C157 1.388(7) . ?
C174 C173 1.483(9) . ?
C174 C175 1.455(10) . ?
C173 C178 1.373(9) . ?
C177 C164 1.455(10) . ?
C177 C178 1.431(8) . ?
C177 C176 1.340(7) . ?
C164 C165 1.478(10) . ?
C164 C163 1.343(10) . ?
C165 C169 1.460(9) . ?
C169 C178 1.484(9) . ?
C126 C140 1.465(10) . ?
C126 C127 1.363(13) . ?
C126 C125 1.330(7) . ?
C140 C139 1.376(10) . ?
C140 C141 1.46(2) . ?
C127 C142 1.410(13) . ?
C127 C128 1.336(9) . ?
C142 C143 1.320(16) . ?
C142 C141 1.334(18) . ?
C143 C144 1.402(13) . ?
C143 C162 1.461(14) . ?
C144 C145 1.344(9) . ?
C144 C168 1.328(17) . ?
C145 C128 1.403(12) . ?
C128 C129 1.476(8) . ?
C139 C138 1.468(9) . ?
C139 C158 1.486(12) . ?
C141 C160 1.40(2) . ?
C129 C121 1.326(9) . ?
C138 C124 1.383(10) . ?
C138 C137 1.472(13) . ?
C158 C159 1.413(9) . ?
C158 C157 1.387(9) . ?
C160 C159 1.421(15) . ?
C160 C161 1.417(16) . ?
C121 C125 1.422(8) . ?
C125 C124 1.474(8) . ?
C137 C157 1.417(9) . ?
C159 C175 1.316(14) . ?
C161 C162 1.348(9) . ?
C161 C176 1.452(9) . ?
C162 C163 1.488(10) . ?
C168 C163 1.505(17) . ?
C175 C176 1.405(13) . ?
C193 H19H 0.9900 . ?
C193 H19I 0.9900 . ?
C193 C194 1.525(16) . ?
C196 H19J 0.9800 . ?
C196 H19K 0.9800 . ?
C196 H19L 0.9800 . ?
C196 C195 1.550(16) . ?
C195 H19M 0.9900 . ?
C195 H19N 0.9900 . ?
C195 C194 1.545(16) . ?
C194 H19O 0.9900 . ?
C194 H19P 0.9900 . ?
C1V H1VA 0.9800 . ?
C1V H1VB 0.9800 . ?
C1V H1VC 0.9800 . ?
C1V C1W 1.53(2) . ?
C1W H1WA 0.9900 . ?
C1W H1WB 0.9900 . ?
C1W C1X 1.523(19) . ?
C1X H1XA 0.9900 . ?
C1X H1XB 0.9900 . ?
C1X C1Y 1.532(19) . ?
C1Y H1YA 0.9900 . ?
C1Y H1YB 0.9900 . ?
C1L H1LA 0.9900 . ?
C1L H1LB 0.9900 . ?
C1L C1M 1.516(18) . ?
C1M H1MA 0.9900 . ?
C1M H1MB 0.9900 . ?
C1M C1N 1.561(19) . ?
C1N H1NA 0.9900 . ?
C1N H1NB 0.9900 . ?
C1N C1O 1.53(2) . ?
C1O H1OA 0.9800 . ?
C1O H1OB 0.9800 . ?
C1O H1OC 0.9800 . ?
C315 H315 0.9500 . ?
C315 C316 1.3900 . ?
C315 C314 1.3900 . ?
C316 H316 0.9500 . ?
C316 C311 1.3900 . ?
C311 C312 1.3900 . ?
C311 C310 1.500(10) . ?
C312 H312 0.9500 . ?
C312 C313 1.3900 . ?
C313 H313 0.9500 . ?
C313 C314 1.3900 . ?
C314 H314 0.9500 . ?
C310 H31A 0.9797 . ?
C310 H31B 0.9804 . ?
C310 H31C 0.9803 . ?
C235 S8 1.578(19) . ?
C235 S7 1.567(19) . ?

loop_
_geom_torsion_atom_site_label_1
_geom_torsion_atom_site_label_2
_geom_torsion_atom_site_label_3
_geom_torsion_atom_site_label_4
_geom_torsion
_geom_torsion_site_symmetry_1
_geom_torsion_site_symmetry_2
_geom_torsion_site_symmetry_3
_geom_torsion_site_symmetry_4
_geom_torsion_publ_flag
S3 C224 C225 S4 -2.3(11) . . . . ?
S3 C224 C225 C226 174.0(6) . . . . ?
S5 C261 C258 C259 54.3(9) . . . . ?
S5 C261 C258 C257 -125.1(7) . . . . ?
S5 C261 C262 C263 2.0(7) . . . . ?
S5 C264 C265 S6 -0.8(9) . . . . ?
S5 C264 C265 C277 171.3(5) . . . . ?
S2 C198 C197 C186 -2.7(7) . . . . ?
S2 C198 C199 C200 132.5(6) . . . . ?
S2 C198 C199 C204 -48.2(9) . . . . ?
S1 C181 C299 C300 54.5(9) . . . . ?
S1 C181 C299 C298 -129.3(6) . . . . ?
S1 C181 C182 C183 1.0(7) . . . . ?
S1 C184 C185 S2 0.5(10) . . . . ?
S1 C184 C185 C186 175.2(5) . . . . ?
S4 C238 C237 C226 -0.7(9) . . . . ?
S4 C238 C239 C240 -54.2(11) . . . . ?
S4 C238 C239 C244 127.7(7) . . . . ?
O5 C245 C242 C243 176.6(6) . . . . ?
O5 C245 C242 C241 -3.0(11) . . . . ?
O5 C245 C250 O6 2.2(10) . . . . ?
O5 C245 C250 C255 -178.5(6) . . . . ?
O5 C246 C247 C248 -77.0(16) . . . . ?
O5 C246 C247 C1E 64.2(12) . . . . ?
O6 C251 C252 C253 -162.9(10) . . . . ?
O6 C251 C252 C1G -91.5(10) . . . . ?
O8 C229 C1Q C1R -77(3) . . . . ?
O8 C229 C230 C231 -79(3) . . . . ?
O9 C268 C267 O10 1.8(10) . . . . ?
O9 C268 C267 C277 -177.0(6) . . . . ?
O10 C273 C274 C275 -164.3(14) . . . . ?
O10 C273 C274 C2E -56.8(18) . . . . ?
O1 C291 C296 C301 1.7(15) . . . . ?
O1 C291 C296 C297 179.4(9) . . . . ?
O1 C291 C286 O2 -3.4(14) . . . . ?
O1 C291 C286 C283 -179.0(8) . . . . ?
O1 C1L C1M C1N -146(3) . . . . ?
O3 C206 C207 C208 -174.1(6) . . . . ?
O3 C205 C210 O4 -2.2(10) . . . . ?
O3 C205 C210 C215 175.4(6) . . . . ?
O12 C187 C188 O11 5.4(10) . . . . ?
O12 C187 C188 C183 178.9(6) . . . . ?
O12 C187 C186 C185 177.7(6) . . . . ?
O12 C187 C186 C197 -7.9(10) . . . . ?
O12 C193 C194 C195 53.4(17) . . . . ?
O7 C227 C226 C237 -4.4(12) . . . . ?
O7 C227 C226 C225 176.8(7) . . . . ?
O7 C227 C228 O8 -1.7(11) . . . . ?
O7 C227 C228 C223 -179.4(7) . . . . ?
O7 C233 C306 C307 6(10) . . . . ?
C1 C2 C3 C4 9(3) . . . . ?
C1 C2 C3 C15 -132(2) . . . . ?
C1 C2 C12 C11 -5.1(17) . . . . ?
C1 C2 C12 C13 146.4(15) . . . . ?
C1 C10 C11 C28 -142.8(15) . . . . ?
C1 C10 C11 C12 -3.3(18) . . . . ?
C1 C6 C7 C8 7(3) . . . . ?
C1 C6 C7 C21 -142.6(17) . . . . ?
C2 C1 C10 C9 -135(2) . . . . ?
C2 C1 C10 C11 0(2) . . . . ?
C2 C1 C6 C5 14(3) . . . . ?
C2 C1 C6 C7 138.2(17) . . . . ?
C2 C3 C4 C17 -142.7(17) . . . . ?
C2 C3 C4 C5 -5(3) . . . . ?
C2 C3 C15 C16 143.9(17) . . . . ?
C2 C3 C15 C14 2(2) . . . . ?
C2 C12 C13 C30 -144.4(11) . . . . ?
C2 C12 C13 C14 -9(2) . . . . ?
C3 C2 C12 C11 -143.1(14) . . . . ?
C3 C2 C12 C13 8(2) . . . . ?
C3 C4 C17 C16 -9(2) . . . . ?
C3 C4 C17 C18 142.4(14) . . . . ?
C3 C4 C5 C20 -147.5(17) . . . . ?
C3 C4 C5 C6 6(3) . . . . ?
C3 C15 C14 C13 -1.2(17) . . . . ?
C3 C15 C14 C32 143.0(12) . . . . ?
C4 C3 C15 C16 -2(2) . . . . ?
C4 C3 C15 C14 -143.7(13) . . . . ?
C4 C17 C16 C15 7.7(19) . . . . ?
C4 C17 C16 C34 145.6(14) . . . . ?
C4 C17 C18 C19 -0.6(19) . . . . ?
C4 C17 C18 C36 -145.9(15) . . . . ?
C4 C5 C6 C1 -12(3) . . . . ?
C4 C5 C6 C7 -143.3(19) . . . . ?
C17 C4 C5 C20 -13(3) . . . . ?
C17 C4 C5 C6 140.8(19) . . . . ?
C17 C16 C15 C3 -4(2) . . . . ?
C17 C16 C15 C14 134.1(15) . . . . ?
C17 C16 C34 C35 6.2(15) . . . . ?
C17 C16 C34 C33 -139.7(13) . . . . ?
C17 C18 C36 C37 149.1(10) . . . . ?
C17 C18 C36 C35 1.9(15) . . . . ?
C16 C17 C18 C19 144.9(15) . . . . ?
C16 C17 C18 C36 -0.4(19) . . . . ?
C16 C15 C14 C13 -138.3(13) . . . . ?
C16 C15 C14 C32 5.9(19) . . . . ?
C16 C34 C33 C32 13.1(18) . . . . ?
C16 C34 C33 C50 143.5(12) . . . . ?
C15 C3 C4 C17 7(2) . . . . ?
C15 C3 C4 C5 144.7(17) . . . . ?
C15 C16 C34 C35 138.1(12) . . . . ?
C15 C16 C34 C33 -7.8(18) . . . . ?
C15 C14 C32 C31 -147.3(12) . . . . ?
C15 C14 C32 C33 -0.8(18) . . . . ?
C8 C9 C10 C1 -10(3) . . . . ?
C8 C9 C10 C11 -141.9(16) . . . . ?
C8 C9 C26 C27 140.9(16) . . . . ?
C8 C9 C26 C25 -2.3(18) . . . . ?
C8 C7 C21 C20 -152.5(16) . . . . ?
C8 C7 C21 C22 -11(2) . . . . ?
C8 C24 C23 C22 1(2) . . . . ?
C8 C24 C23 C41 134.2(15) . . . . ?
C9 C8 C7 C6 -8(3) . . . . ?
C9 C8 C7 C21 143.1(15) . . . . ?
C9 C8 C24 C25 -6.8(19) . . . . ?
C9 C8 C24 C23 -144.6(14) . . . . ?
C9 C10 C11 C28 -1(2) . . . . ?
C9 C10 C11 C12 138.3(16) . . . . ?
C9 C26 C25 C24 -2.2(18) . . . . ?
C9 C26 C25 C43 142.4(14) . . . . ?
C10 C1 C2 C3 133.8(19) . . . . ?
C10 C1 C2 C12 3(2) . . . . ?
C10 C1 C6 C5 -132(2) . . . . ?
C10 C1 C6 C7 -7(3) . . . . ?
C10 C9 C26 C27 -5(3) . . . . ?
C10 C9 C26 C25 -148.8(18) . . . . ?
C10 C11 C28 C27 1(2) . . . . ?
C10 C11 C28 C29 137.9(14) . . . . ?
C10 C11 C12 C2 5.1(16) . . . . ?
C10 C11 C12 C13 -141.3(15) . . . . ?
C11 C28 C27 C26 -2(2) . . . . ?
C11 C28 C27 C45 141.8(14) . . . . ?
C11 C28 C29 C30 -2.6(18) . . . . ?
C11 C28 C29 C46 -142.7(13) . . . . ?
C11 C12 C13 C30 -1(2) . . . . ?
C11 C12 C13 C14 134.9(14) . . . . ?
C28 C11 C12 C2 147.4(12) . . . . ?
C28 C11 C12 C13 1(2) . . . . ?
C28 C27 C26 C9 4(2) . . . . ?
C28 C27 C26 C25 140.2(14) . . . . ?
C28 C27 C45 C44 -141.0(13) . . . . ?
C28 C27 C45 C46 0.1(16) . . . . ?
C28 C29 C30 C13 3.0(16) . . . . ?
C28 C29 C30 C31 -138.5(13) . . . . ?
C28 C29 C46 C45 -0.3(16) . . . . ?
C28 C29 C46 C47 143.0(15) . . . . ?
C27 C28 C29 C30 140.6(12) . . . . ?
C27 C28 C29 C46 0.4(15) . . . . ?
C27 C26 C25 C24 -144.8(16) . . . . ?
C27 C26 C25 C43 0(2) . . . . ?
C27 C45 C46 C29 0.1(16) . . . . ?
C27 C45 C46 C47 -144.8(15) . . . . ?
C26 C9 C10 C1 135.1(19) . . . . ?
C26 C9 C10 C11 3(2) . . . . ?
C26 C27 C45 C44 0(2) . . . . ?
C26 C27 C45 C46 141.5(14) . . . . ?
C26 C25 C24 C8 6(2) . . . . ?
C26 C25 C24 C23 138.0(15) . . . . ?
C26 C25 C43 C42 -138.4(14) . . . . ?
C26 C25 C43 C44 -2(2) . . . . ?
C12 C2 C3 C4 135.9(15) . . . . ?
C12 C2 C3 C15 -5(2) . . . . ?
C12 C11 C28 C27 -136.8(13) . . . . ?
C12 C11 C28 C29 0.5(17) . . . . ?
C12 C13 C14 C15 5.7(18) . . . . ?
C12 C13 C14 C32 -140.6(15) . . . . ?
C20 C5 C6 C1 146.3(17) . . . . ?
C20 C5 C6 C7 15(2) . . . . ?
C20 C21 C22 C23 141.1(16) . . . . ?
C20 C21 C22 C39 -6.9(18) . . . . ?
C20 C19 C18 C17 -1(2) . . . . ?
C20 C19 C18 C36 140.1(17) . . . . ?
C5 C4 C17 C16 -144.5(17) . . . . ?
C5 C4 C17 C18 7(3) . . . . ?
C5 C20 C21 C7 11.8(16) . . . . ?
C5 C20 C21 C22 -127.7(14) . . . . ?
C5 C20 C19 C38 136.7(13) . . . . ?
C5 C20 C19 C18 -3(2) . . . . ?
C5 C6 C7 C8 140.7(18) . . . . ?
C5 C6 C7 C21 -9(2) . . . . ?
C6 C1 C2 C3 -13(3) . . . . ?
C6 C1 C2 C12 -144.0(16) . . . . ?
C6 C1 C10 C9 10(3) . . . . ?
C6 C1 C10 C11 144.9(18) . . . . ?
C6 C7 C21 C20 -1.6(18) . . . . ?
C6 C7 C21 C22 139.9(16) . . . . ?
C7 C8 C9 C10 9(3) . . . . ?
C7 C8 C9 C26 -140.7(17) . . . . ?
C7 C8 C24 C25 136(2) . . . . ?
C7 C8 C24 C23 -2(3) . . . . ?
C7 C21 C22 C23 11(2) . . . . ?
C7 C21 C22 C39 -137.0(13) . . . . ?
C21 C20 C5 C4 139.6(17) . . . . ?
C21 C20 C5 C6 -18(2) . . . . ?
C21 C20 C19 C38 8(2) . . . . ?
C21 C20 C19 C18 -131.4(14) . . . . ?
C21 C22 C23 C24 -6(2) . . . . ?
C21 C22 C23 C41 -143.0(14) . . . . ?
C21 C22 C39 C38 12(2) . . . . ?
C21 C22 C39 C40 148.5(11) . . . . ?
C22 C23 C41 C42 141.9(14) . . . . ?
C22 C23 C41 C40 -5.0(15) . . . . ?
C22 C39 C40 C41 0.8(13) . . . . ?
C22 C39 C40 C54 -141.0(11) . . . . ?
C25 C24 C23 C22 -132.1(18) . . . . ?
C25 C24 C23 C41 1(2) . . . . ?
C25 C43 C44 C57 -145.0(15) . . . . ?
C25 C43 C44 C45 4(2) . . . . ?
C24 C8 C9 C10 155.2(16) . . . . ?
C24 C8 C9 C26 5.4(19) . . . . ?
C24 C8 C7 C6 -144.0(18) . . . . ?
C24 C8 C7 C21 7(3) . . . . ?
C24 C25 C43 C42 3(2) . . . . ?
C24 C25 C43 C44 138.9(16) . . . . ?
C24 C23 C41 C42 4(2) . . . . ?
C24 C23 C41 C40 -142.9(13) . . . . ?
C23 C22 C39 C38 -141.0(16) . . . . ?
C23 C22 C39 C40 -4.2(15) . . . . ?
C23 C41 C42 C43 -6(2) . . . . ?
C23 C41 C42 C56 -141.2(14) . . . . ?
C23 C41 C40 C39 2.3(14) . . . . ?
C23 C41 C40 C54 143.5(12) . . . . ?
C41 C42 C43 C25 2(2) . . . . ?
C41 C42 C43 C44 -137.7(15) . . . . ?
C41 C42 C56 C55 1(2) . . . . ?
C41 C42 C56 C57 143.6(14) . . . . ?
C41 C40 C54 C53 -139.2(13) . . . . ?
C41 C40 C54 C55 2.2(18) . . . . ?
C42 C41 C40 C39 -142.8(15) . . . . ?
C42 C41 C40 C54 -2(2) . . . . ?
C42 C43 C44 C57 -4.3(19) . . . . ?
C42 C43 C44 C45 145.0(15) . . . . ?
C42 C56 C57 C44 -6.0(17) . . . . ?
C42 C56 C57 C58 -147.3(16) . . . . ?
C43 C25 C24 C8 -136.7(16) . . . . ?
C43 C25 C24 C23 -5(2) . . . . ?
C43 C42 C56 C55 -138.6(17) . . . . ?
C43 C42 C56 C57 3.7(17) . . . . ?
C43 C44 C45 C27 -3(2) . . . . ?
C43 C44 C45 C46 -136.7(16) . . . . ?
C29 C28 C27 C26 -144.4(13) . . . . ?
C29 C28 C27 C45 -0.3(15) . . . . ?
C29 C30 C13 C12 -1.5(16) . . . . ?
C29 C30 C13 C14 -145.6(9) . . . . ?
C29 C30 C31 C32 144.4(13) . . . . ?
C29 C30 C31 C48 1(2) . . . . ?
C29 C46 C47 C48 0(2) . . . . ?
C29 C46 C47 C58 -138.0(16) . . . . ?
C30 C29 C46 C45 -143.1(12) . . . . ?
C30 C29 C46 C47 0(2) . . . . ?
C30 C13 C14 C15 145.9(11) . . . . ?
C30 C13 C14 C32 -0.4(11) . . . . ?
C30 C31 C48 C49 128.4(18) . . . . ?
C30 C31 C48 C47 -1(3) . . . . ?
C13 C30 C31 C32 1.6(15) . . . . ?
C13 C30 C31 C48 -141.5(17) . . . . ?
C13 C14 C32 C31 1.3(14) . . . . ?
C13 C14 C32 C33 147.9(13) . . . . ?
C14 C32 C31 C30 -1.7(15) . . . . ?
C14 C32 C31 C48 143.6(15) . . . . ?
C14 C32 C33 C34 -9(2) . . . . ?
C14 C32 C33 C50 -127.8(14) . . . . ?
C32 C31 C48 C49 -10(3) . . . . ?
C32 C31 C48 C47 -140.0(15) . . . . ?
C32 C33 C50 C49 -12(2) . . . . ?
C32 C33 C50 C51 139.1(15) . . . . ?
C31 C30 C13 C12 143.4(13) . . . . ?
C31 C30 C13 C14 -0.8(13) . . . . ?
C31 C32 C33 C34 133.1(13) . . . . ?
C31 C32 C33 C50 14(2) . . . . ?
C31 C48 C49 C50 11(3) . . . . ?
C31 C48 C49 C59 -141.8(19) . . . . ?
C31 C48 C47 C46 1(2) . . . . ?
C31 C48 C47 C58 144.9(17) . . . . ?
C38 C19 C18 C17 -145.9(11) . . . . ?
C38 C19 C18 C36 -4.6(15) . . . . ?
C38 C37 C53 C52 -132.8(13) . . . . ?
C38 C37 C53 C54 2.7(18) . . . . ?
C38 C39 C40 C41 141.2(14) . . . . ?
C38 C39 C40 C54 -0.6(18) . . . . ?
C19 C20 C5 C4 10(3) . . . . ?
C19 C20 C5 C6 -147.3(15) . . . . ?
C19 C20 C21 C7 136.9(15) . . . . ?
C19 C20 C21 C22 -3(2) . . . . ?
C19 C38 C37 C36 6.3(19) . . . . ?
C19 C38 C37 C53 141.1(14) . . . . ?
C19 C38 C39 C22 -6(2) . . . . ?
C19 C38 C39 C40 -137.8(13) . . . . ?
C19 C18 C36 C37 7.5(14) . . . . ?
C19 C18 C36 C35 -139.7(11) . . . . ?
C18 C17 C16 C15 -142.0(15) . . . . ?
C18 C17 C16 C34 -4(2) . . . . ?
C18 C36 C37 C38 -7.8(15) . . . . ?
C18 C36 C37 C53 -148.5(11) . . . . ?
C18 C36 C35 C51 142.9(10) . . . . ?
C18 C36 C35 C34 1.3(17) . . . . ?
C36 C37 C53 C52 6.4(18) . . . . ?
C36 C37 C53 C54 142.0(11) . . . . ?
C36 C35 C34 C16 -5.9(12) . . . . ?
C36 C35 C34 C33 138.0(13) . . . . ?
C37 C38 C19 C20 -152.3(15) . . . . ?
C37 C38 C19 C18 -1.1(14) . . . . ?
C37 C38 C39 C22 135.6(16) . . . . ?
C37 C38 C39 C40 4(2) . . . . ?
C37 C36 C35 C51 15(2) . . . . ?
C37 C36 C35 C34 -127.0(12) . . . . ?
C37 C53 C52 C51 -6(2) . . . . ?
C37 C53 C52 C60 142.8(14) . . . . ?
C37 C53 C54 C40 0.4(17) . . . . ?
C37 C53 C54 C55 -144.5(13) . . . . ?
C39 C22 C23 C24 143.2(14) . . . . ?
C39 C22 C23 C41 5.7(16) . . . . ?
C39 C38 C19 C20 -4(2) . . . . ?
C39 C38 C19 C18 146.9(13) . . . . ?
C39 C38 C37 C36 -140.0(16) . . . . ?
C39 C38 C37 C53 -5(2) . . . . ?
C39 C40 C54 C53 -1.5(16) . . . . ?
C39 C40 C54 C55 139.9(12) . . . . ?
C40 C41 C42 C43 135.4(15) . . . . ?
C40 C41 C42 C56 0(2) . . . . ?
C48 C49 C50 C51 -148.9(17) . . . . ?
C48 C49 C50 C33 0(3) . . . . ?
C48 C49 C59 C60 152.5(15) . . . . ?
C48 C49 C59 C58 2(2) . . . . ?
C48 C47 C58 C57 -140.5(15) . . . . ?
C48 C47 C58 C59 -7(2) . . . . ?
C49 C48 C47 C46 -136.1(17) . . . . ?
C49 C48 C47 C58 7.8(19) . . . . ?
C51 C35 C34 C16 -151.4(10) . . . . ?
C51 C35 C34 C33 -7.6(11) . . . . ?
C51 C52 C60 C55 147.2(15) . . . . ?
C51 C52 C60 C59 12(2) . . . . ?
C35 C36 C37 C38 128.0(16) . . . . ?
C35 C36 C37 C53 -13(2) . . . . ?
C35 C51 C50 C49 136.2(16) . . . . ?
C35 C51 C50 C33 -12(2) . . . . ?
C35 C51 C52 C53 7(2) . . . . ?
C35 C51 C52 C60 -138.4(13) . . . . ?
C35 C34 C33 C32 -129.7(13) . . . . ?
C35 C34 C33 C50 0.7(14) . . . . ?
C34 C16 C15 C3 -139.1(15) . . . . ?
C34 C16 C15 C14 -1(2) . . . . ?
C34 C33 C50 C49 -144.4(15) . . . . ?
C34 C33 C50 C51 6.9(18) . . . . ?
C33 C32 C31 C30 -147.7(14) . . . . ?
C33 C32 C31 C48 -2(2) . . . . ?
C50 C49 C59 C60 -1(3) . . . . ?
C50 C49 C59 C58 -151.8(18) . . . . ?
C50 C51 C35 C36 -143.0(12) . . . . ?
C50 C51 C35 C34 10.4(12) . . . . ?
C50 C51 C52 C53 133.1(14) . . . . ?
C50 C51 C52 C60 -12(2) . . . . ?
C53 C52 C60 C55 -2.7(18) . . . . ?
C53 C52 C60 C59 -137.9(14) . . . . ?
C52 C51 C35 C36 -10.1(17) . . . . ?
C52 C51 C35 C34 143.3(12) . . . . ?
C52 C51 C50 C49 6(2) . . . . ?
C52 C51 C50 C33 -142.2(15) . . . . ?
C52 C53 C54 C40 141.9(12) . . . . ?
C52 C53 C54 C55 -3.0(15) . . . . ?
C52 C60 C55 C54 0.8(18) . . . . ?
C52 C60 C55 C56 -139.9(16) . . . . ?
C52 C60 C59 C49 -5(2) . . . . ?
C52 C60 C59 C58 143.7(18) . . . . ?
C60 C55 C54 C40 -144.4(13) . . . . ?
C60 C55 C54 C53 1.4(17) . . . . ?
C60 C55 C56 C42 136.8(17) . . . . ?
C60 C55 C56 C57 0(3) . . . . ?
C55 C60 C59 C49 -136.2(16) . . . . ?
C55 C60 C59 C58 12(3) . . . . ?
C55 C56 C57 C44 138.7(16) . . . . ?
C55 C56 C57 C58 -3(2) . . . . ?
C54 C53 C52 C51 -145.7(15) . . . . ?
C54 C53 C52 C60 3.5(16) . . . . ?
C54 C55 C56 C42 -1(2) . . . . ?
C54 C55 C56 C57 -137.7(15) . . . . ?
C56 C42 C43 C25 140.2(15) . . . . ?
C56 C42 C43 C44 0.0(18) . . . . ?
C56 C55 C54 C40 -1(2) . . . . ?
C56 C55 C54 C53 144.6(14) . . . . ?
C56 C57 C44 C43 6.4(18) . . . . ?
C56 C57 C44 C45 -146.3(13) . . . . ?
C56 C57 C58 C47 135.7(15) . . . . ?
C56 C57 C58 C59 11(3) . . . . ?
C57 C44 C45 C27 145.6(13) . . . . ?
C57 C44 C45 C46 12(2) . . . . ?
C57 C58 C59 C49 132.4(19) . . . . ?
C57 C58 C59 C60 -16(3) . . . . ?
C44 C57 C58 C47 3(2) . . . . ?
C44 C57 C58 C59 -122(2) . . . . ?
C44 C45 C46 C29 136.2(15) . . . . ?
C44 C45 C46 C47 -9(2) . . . . ?
C45 C27 C26 C9 -134.6(15) . . . . ?
C45 C27 C26 C25 1(2) . . . . ?
C45 C46 C47 C48 139.1(15) . . . . ?
C45 C46 C47 C58 1(3) . . . . ?
C46 C29 C30 C13 140.8(11) . . . . ?
C46 C29 C30 C31 -0.6(17) . . . . ?
C46 C47 C58 C57 1(2) . . . . ?
C46 C47 C58 C59 134.5(19) . . . . ?
C47 C48 C49 C50 147.3(18) . . . . ?
C47 C48 C49 C59 -6(2) . . . . ?
C47 C58 C59 C49 3(2) . . . . ?
C47 C58 C59 C60 -145.1(16) . . . . ?
C58 C57 C44 C43 143.4(17) . . . . ?
C58 C57 C44 C45 -9(2) . . . . ?
C59 C49 C50 C51 1(3) . . . . ?
C59 C49 C50 C33 150.0(17) . . . . ?
C59 C60 C55 C54 136.9(14) . . . . ?
C59 C60 C55 C56 -4(2) . . . . ?
C277 C278 C279 S6 -0.5(7) . . . . ?
C277 C278 C279 C280 173.4(6) . . . . ?
C215 C216 C201 C202 -4.5(9) . . . . ?
C215 C216 C201 C200 178.4(6) . . . . ?
C215 C216 C217 C218 0.2(10) . . . . ?
C216 C215 C220 C219 -1.3(10) . . . . ?
C216 C215 C210 O4 -177.7(5) . . . . ?
C216 C215 C210 C205 4.5(9) . . . . ?
C216 C201 C202 C203 -178.6(6) . . . . ?
C216 C201 C202 C205 2.3(9) . . . . ?
C216 C201 C200 C199 177.5(6) . . . . ?
C187 O12 C193 C194 -169.0(11) . . . . ?
C187 O12 C1Y C1X -162(2) . . . . ?
C187 C186 C185 S2 177.5(5) . . . . ?
C187 C186 C185 C184 1.8(9) . . . . ?
C187 C186 C197 C198 -174.8(6) . . . . ?
C201 C216 C217 C218 -179.2(6) . . . . ?
C201 C202 C203 C204 1.5(10) . . . . ?
C201 C202 C205 O3 -178.8(5) . . . . ?
C201 C202 C205 C210 3.4(9) . . . . ?
C201 C200 C199 C204 0.5(10) . . . . ?
C201 C200 C199 C198 179.9(6) . . . . ?
C261 S5 C264 C263 0.6(5) . . . . ?
C261 S5 C264 C265 -172.2(6) . . . . ?
C261 C258 C259 C260 179.7(7) . . . . ?
C261 C258 C257 C256 -179.9(6) . . . . ?
C183 C184 C185 S2 -172.2(5) . . . . ?
C183 C184 C185 C186 2.5(9) . . . . ?
C218 C219 C220 C215 2.3(11) . . . . ?
C238 S4 C225 C226 -1.5(6) . . . . ?
C238 S4 C225 C224 175.0(7) . . . . ?
C238 C237 C226 C227 -179.3(8) . . . . ?
C238 C237 C226 C225 -0.4(9) . . . . ?
C238 C239 C244 C243 176.7(7) . . . . ?
C271 C270 C269 O9 -66.3(16) . . . . ?
C237 C238 C239 C240 132.1(9) . . . . ?
C237 C238 C239 C244 -46.0(12) . . . . ?
C237 C226 C225 S4 1.4(8) . . . . ?
C237 C226 C225 C224 -175.5(7) . . . . ?
C258 C261 C262 C263 -172.0(6) . . . . ?
C256 C243 C242 C245 1.6(11) . . . . ?
C256 C243 C242 C241 -178.8(7) . . . . ?
C256 C243 C244 C239 -179.7(7) . . . . ?
C256 C255 C250 O6 -178.4(6) . . . . ?
C256 C255 C250 C245 2.2(11) . . . . ?
C202 C201 C200 C199 0.3(10) . . . . ?
C202 C205 C210 O4 175.5(6) . . . . ?
C202 C205 C210 C215 -6.8(10) . . . . ?
C243 C256 C257 C258 179.0(7) . . . . ?
C243 C256 C255 C260 179.0(6) . . . . ?
C243 C256 C255 C250 0.2(10) . . . . ?
C281 C280 C285 C284 -0.4(9) . . . . ?
C281 C280 C279 S6 -52.3(8) . . . . ?
C281 C280 C279 C278 134.4(7) . . . . ?
C283 C284 C285 C280 -1.6(9) . . . . ?
C283 C284 C297 C296 -1.4(9) . . . . ?
C283 C284 C297 C298 179.8(6) . . . . ?
C284 C283 C282 C281 -0.6(11) . . . . ?
C284 C283 C286 O2 -179.4(6) . . . . ?
C284 C283 C286 C291 -3.8(11) . . . . ?
C200 C201 C202 C203 -1.3(9) . . . . ?
C200 C201 C202 C205 179.6(6) . . . . ?
C254 C253 C252 C251 -179.6(12) . . . . ?
C263 C268 C267 O10 175.4(6) . . . . ?
C263 C268 C267 C277 -3.5(10) . . . . ?
C263 C264 C265 S6 -172.9(5) . . . . ?
C263 C264 C265 C277 -0.8(8) . . . . ?
C268 O9 C269 C270 -68.1(11) . . . . ?
C268 C263 C262 C261 177.2(6) . . . . ?
C268 C263 C264 S5 -178.5(5) . . . . ?
C268 C263 C264 C265 -5.0(9) . . . . ?
C92 C93 C110 C109 3(2) . . . . ?
C92 C93 C110 C111 145.3(14) . . . . ?
C92 C93 C94 C112 -144.3(16) . . . . ?
C92 C93 C94 C95 -2(3) . . . . ?
C92 C91 C90 C109 5(2) . . . . ?
C92 C91 C90 C87 -137.2(16) . . . . ?
C267 O10 C273 C274 175.6(9) . . . . ?
C267 C277 C278 C279 -176.3(6) . . . . ?
C267 C277 C265 S6 177.9(5) . . . . ?
C267 C277 C265 C264 4.6(9) . . . . ?
C100 C79 C78 C64 -149.4(13) . . . . ?
C100 C79 C78 C77 -4.2(18) . . . . ?
C100 C79 C80 C81 8(3) . . . . ?
C100 C79 C80 C66 135.5(16) . . . . ?
C100 C99 C98 C120 0(2) . . . . ?
C100 C99 C98 C97 -140.3(14) . . . . ?
C100 C99 C77 C78 -1.8(17) . . . . ?
C100 C99 C77 C76 141.4(15) . . . . ?
C100 C101 C102 C103 -142.4(13) . . . . ?
C100 C101 C102 C81 -3(2) . . . . ?
C206 O3 C205 C202 120.2(6) . . . . ?
C206 O3 C205 C210 -61.9(9) . . . . ?
C206 C207 C208 C209 176.9(7) . . . . ?
C227 O7 C233 C306 -156(6) . . . . ?
C227 O7 C2A C2B 179.3(13) . . . . ?
C227 C226 C225 S4 -179.7(6) . . . . ?
C227 C226 C225 C224 3.5(11) . . . . ?
C251 O6 C250 C245 -75.6(8) . . . . ?
C251 O6 C250 C255 105.0(7) . . . . ?
C251 C252 C1G C1H -174.2(11) . . . . ?
C260 C255 C250 O6 2.9(10) . . . . ?
C260 C255 C250 C245 -176.5(7) . . . . ?
C223 C222 C221 S3 2.3(9) . . . . ?
C223 C222 C221 C218 -170.8(7) . . . . ?
C223 C224 C225 S4 -176.5(6) . . . . ?
C223 C224 C225 C226 -0.2(11) . . . . ?
C181 S1 C184 C183 2.2(5) . . . . ?
C181 S1 C184 C185 -171.1(6) . . . . ?
C181 C299 C300 C301 177.8(9) . . . . ?
C181 C299 C298 C297 -177.7(6) . . . . ?
C245 O5 C246 C247 -175.2(6) . . . . ?
C291 O1 C292 C293 172.0(16) . . . . ?
C291 O1 C1L C1M 171(2) . . . . ?
C291 C296 C301 C300 178.3(10) . . . . ?
C291 C296 C297 C284 3.1(11) . . . . ?
C291 C296 C297 C298 -178.0(8) . . . . ?
C222 C223 C228 O8 6.5(12) . . . . ?
C222 C223 C228 C227 -175.8(7) . . . . ?
C222 C223 C224 S3 0.4(8) . . . . ?
C222 C223 C224 C225 175.5(7) . . . . ?
C79 C100 C99 C98 140.5(15) . . . . ?
C79 C100 C99 C77 -1.0(19) . . . . ?
C79 C100 C101 C119 -138.4(17) . . . . ?
C79 C100 C101 C102 -1(2) . . . . ?
C79 C78 C77 C99 3.8(19) . . . . ?
C79 C78 C77 C76 -138.5(17) . . . . ?
C296 C291 C286 O2 -179.0(8) . . . . ?
C296 C291 C286 C283 5.4(14) . . . . ?
C296 C301 C300 C299 -1.2(16) . . . . ?
C282 C281 C280 C285 1.9(10) . . . . ?
C282 C281 C280 C279 -176.5(6) . . . . ?
C282 C283 C284 C285 2.1(9) . . . . ?
C282 C283 C284 C297 -179.1(6) . . . . ?
C282 C283 C286 O2 1.5(11) . . . . ?
C282 C283 C286 C291 177.1(8) . . . . ?
C93 C92 C73 C72 146.7(13) . . . . ?
C93 C92 C73 C74 7(2) . . . . ?
C93 C92 C91 C71 -144.7(15) . . . . ?
C93 C92 C91 C90 -1(2) . . . . ?
C93 C110 C109 C108 136.8(15) . . . . ?
C93 C110 C109 C90 1(3) . . . . ?
C93 C110 C111 C116 -144.7(15) . . . . ?
C93 C110 C111 C112 2.6(18) . . . . ?
C93 C94 C112 C111 5.6(18) . . . . ?
C93 C94 C112 C113 145.7(12) . . . . ?
C93 C94 C95 C74 7(2) . . . . ?
C93 C94 C95 C96 -137.8(16) . . . . ?
C262 C261 C258 C259 -132.3(8) . . . . ?
C262 C261 C258 C257 48.3(10) . . . . ?
C262 C263 C268 O9 2.3(10) . . . . ?
C262 C263 C268 C267 -171.5(7) . . . . ?
C262 C263 C264 S5 0.4(7) . . . . ?
C262 C263 C264 C265 173.9(5) . . . . ?
C188 O11 C189 C190 -49.0(16) . . . . ?
C188 C187 C186 C185 -2.7(10) . . . . ?
C188 C187 C186 C197 171.6(6) . . . . ?
C188 C183 C184 S1 -179.8(5) . . . . ?
C188 C183 C184 C185 -5.9(9) . . . . ?
C188 C183 C182 C181 178.2(7) . . . . ?
C280 C281 C282 C283 -1.5(11) . . . . ?
C240 C241 C242 C243 -1.5(13) . . . . ?
C240 C241 C242 C245 178.0(8) . . . . ?
C240 C239 C244 C243 -1.5(12) . . . . ?
C299 C181 C182 C183 -174.0(6) . . . . ?
C299 C298 C297 C284 179.5(6) . . . . ?
C299 C298 C297 C296 0.7(10) . . . . ?
C203 C202 C205 O3 2.2(9) . . . . ?
C203 C202 C205 C210 -175.7(6) . . . . ?
C203 C204 C199 C200 -0.4(10) . . . . ?
C203 C204 C199 C198 -179.7(7) . . . . ?
C1F C1E C247 C246 174.3(12) . . . . ?
C221 S3 C224 C223 0.7(6) . . . . ?
C221 S3 C224 C225 -173.9(7) . . . . ?
C221 C218 C219 C220 179.2(6) . . . . ?
C221 C218 C217 C216 179.7(6) . . . . ?
C292 O1 C291 C296 -111.9(14) . . . . ?
C292 O1 C291 C286 72.6(14) . . . . ?
C292 C293 C294 C295 173(2) . . . . ?
C186 C187 C188 O11 -174.2(6) . . . . ?
C186 C187 C188 C183 -0.7(10) . . . . ?
C1D C1C C1B C1A 85(6) . . . . ?
C241 C240 C239 C238 -178.0(8) . . . . ?
C241 C240 C239 C244 0.0(13) . . . . ?
C294 C293 C292 O1 167.6(19) . . . . ?
C184 S1 C181 C299 173.5(6) . . . . ?
C184 S1 C181 C182 -1.8(5) . . . . ?
C184 C183 C188 O11 178.7(6) . . . . ?
C184 C183 C188 C187 4.9(10) . . . . ?
C184 C183 C182 C181 0.6(8) . . . . ?
C198 S2 C185 C186 -3.3(5) . . . . ?
C198 S2 C185 C184 171.7(6) . . . . ?
C246 O5 C245 C242 104.1(7) . . . . ?
C246 O5 C245 C250 -80.1(8) . . . . ?
C233 O7 C227 C226 114(4) . . . . ?
C233 O7 C227 C228 -65(4) . . . . ?
C259 C258 C257 C256 0.7(11) . . . . ?
C259 C260 C255 C256 3.3(11) . . . . ?
C259 C260 C255 C250 -177.9(7) . . . . ?
C286 O2 C287 C288 -82.3(13) . . . . ?
C286 O2 C1I C1J -77(3) . . . . ?
C286 C283 C284 C285 -177.0(6) . . . . ?
C286 C283 C284 C297 1.7(10) . . . . ?
C286 C283 C282 C281 178.5(7) . . . . ?
C286 C291 C296 C301 177.1(9) . . . . ?
C286 C291 C296 C297 -5.1(14) . . . . ?
C185 S2 C198 C197 3.4(5) . . . . ?
C185 S2 C198 C199 -171.7(6) . . . . ?
C185 C186 C197 C198 0.1(8) . . . . ?
C197 C186 C185 S2 2.5(7) . . . . ?
C197 C186 C185 C184 -173.2(6) . . . . ?
C197 C198 C199 C200 -42.1(9) . . . . ?
C197 C198 C199 C204 137.2(7) . . . . ?
C278 C277 C267 O10 -6.4(10) . . . . ?
C278 C277 C267 C268 172.5(6) . . . . ?
C278 C277 C265 S6 2.3(6) . . . . ?
C278 C277 C265 C264 -171.1(5) . . . . ?
C273 O10 C267 C277 100.8(8) . . . . ?
C273 O10 C267 C268 -78.1(9) . . . . ?
C273 C274 C2E C2F -177.9(14) . . . . ?
C301 C296 C297 C284 -179.1(8) . . . . ?
C301 C296 C297 C298 -0.2(11) . . . . ?
C110 C93 C94 C112 -3.9(16) . . . . ?
C110 C93 C94 C95 138.2(15) . . . . ?
C110 C109 C108 C107 4(2) . . . . ?
C110 C109 C108 C86 -145.4(15) . . . . ?
C110 C109 C90 C87 142.0(17) . . . . ?
C110 C109 C90 C91 -5(2) . . . . ?
C110 C111 C112 C94 -6(2) . . . . ?
C110 C111 C112 C113 -138.0(16) . . . . ?
C109 C110 C111 C116 -5(3) . . . . ?
C109 C110 C111 C112 142.5(18) . . . . ?
C109 C108 C86 C87 2.0(18) . . . . ?
C109 C108 C86 C85 151.6(14) . . . . ?
C300 C299 C298 C297 -1.3(11) . . . . ?
C120 C119 C101 C100 -1(2) . . . . ?
C120 C119 C101 C102 -142.1(13) . . . . ?
C120 C119 C118 C103 146.5(10) . . . . ?
C120 C119 C118 C117 2.8(16) . . . . ?
C120 C98 C97 C113 -0.2(15) . . . . ?
C120 C98 C97 C96 -139.2(13) . . . . ?
C272 C271 C270 C269 -169.1(15) . . . . ?
C191 C190 C189 O11 -170.0(11) . . . . ?
C94 C93 C110 C109 -141.2(16) . . . . ?
C94 C93 C110 C111 1.2(17) . . . . ?
C94 C112 C113 C114 -140.5(13) . . . . ?
C94 C112 C113 C97 -6(2) . . . . ?
C94 C95 C74 C75 -146.2(12) . . . . ?
C94 C95 C74 C73 -4.0(19) . . . . ?
C94 C95 C96 C76 146.0(15) . . . . ?
C94 C95 C96 C97 4(2) . . . . ?
C219 C218 C221 S3 56.6(9) . . . . ?
C219 C218 C221 C222 -130.9(8) . . . . ?
C219 C218 C217 C216 0.8(10) . . . . ?
C242 C243 C244 C239 1.5(11) . . . . ?
C242 C245 C250 O6 177.8(6) . . . . ?
C242 C245 C250 C255 -2.8(11) . . . . ?
C226 C227 C228 O8 179.3(7) . . . . ?
C226 C227 C228 C223 1.6(11) . . . . ?
C229 O8 C228 C227 -91.1(10) . . . . ?
C229 O8 C228 C223 86.6(9) . . . . ?
C298 C299 C300 C301 1.6(13) . . . . ?
C2A O7 C227 C226 107(2) . . . . ?
C2A O7 C227 C228 -72(2) . . . . ?
C2A C2B C2C C2D 174(2) . . . . ?
C115 C116 C111 C110 139.1(18) . . . . ?
C115 C116 C111 C112 -9(2) . . . . ?
C115 C116 C107 C106 -2.2(18) . . . . ?
C115 C116 C107 C108 -135.0(17) . . . . ?
C115 C117 C106 C105 149.2(13) . . . . ?
C115 C117 C106 C107 1.8(16) . . . . ?
C116 C115 C114 C120 -139.5(15) . . . . ?
C116 C115 C114 C113 5(2) . . . . ?
C116 C115 C117 C118 139.7(14) . . . . ?
C116 C115 C117 C106 -3.0(15) . . . . ?
C116 C111 C112 C94 144.2(15) . . . . ?
C116 C111 C112 C113 12(2) . . . . ?
C116 C107 C108 C109 -13(3) . . . . ?
C116 C107 C108 C86 126(2) . . . . ?
C111 C110 C109 C108 4(2) . . . . ?
C111 C110 C109 C90 -131.2(19) . . . . ?
C111 C116 C107 C106 145.2(14) . . . . ?
C111 C116 C107 C108 12(2) . . . . ?
C111 C112 C113 C114 -7(2) . . . . ?
C111 C112 C113 C97 127.7(19) . . . . ?
C112 C94 C95 C74 140.0(15) . . . . ?
C112 C94 C95 C96 -4(2) . . . . ?
C112 C113 C114 C120 144.0(12) . . . . ?
C112 C113 C114 C115 -2.3(18) . . . . ?
C112 C113 C97 C98 -137.8(14) . . . . ?
C112 C113 C97 C96 6(2) . . . . ?
C114 C120 C119 C101 130.1(17) . . . . ?
C114 C120 C119 C118 -9.9(18) . . . . ?
C114 C120 C98 C99 -142.1(14) . . . . ?
C114 C120 C98 C97 -0.5(14) . . . . ?
C114 C115 C116 C111 0(3) . . . . ?
C114 C115 C116 C107 142.3(16) . . . . ?
C114 C115 C117 C118 -2(2) . . . . ?
C114 C115 C117 C106 -144.6(13) . . . . ?
C114 C113 C97 C98 0.9(14) . . . . ?
C114 C113 C97 C96 144.7(12) . . . . ?
C189 O11 C188 C187 -66.2(12) . . . . ?
C189 O11 C188 C183 120.2(10) . . . . ?
C119 C120 C114 C115 11(2) . . . . ?
C119 C120 C114 C113 -134.8(15) . . . . ?
C119 C120 C98 C99 3.1(19) . . . . ?
C119 C120 C98 C97 144.7(11) . . . . ?
C119 C101 C102 C103 3.2(15) . . . . ?
C119 C101 C102 C81 143.0(16) . . . . ?
C119 C118 C103 C104 -148.9(10) . . . . ?
C119 C118 C103 C102 -0.3(13) . . . . ?
C119 C118 C117 C115 2.3(19) . . . . ?
C119 C118 C117 C106 136.0(15) . . . . ?
C228 O8 C229 C1Q -168.3(17) . . . . ?
C228 O8 C229 C230 177.0(15) . . . . ?
C228 C227 C226 C237 174.6(7) . . . . ?
C228 C227 C226 C225 -4.2(11) . . . . ?
C228 C223 C222 C221 175.8(7) . . . . ?
C228 C223 C224 S3 -177.4(6) . . . . ?
C228 C223 C224 C225 -2.3(11) . . . . ?
C99 C100 C79 C78 3.0(18) . . . . ?
C99 C100 C79 C80 -143.5(16) . . . . ?
C99 C100 C101 C119 4(2) . . . . ?
C99 C100 C101 C102 141.3(14) . . . . ?
C99 C98 C97 C113 145.1(12) . . . . ?
C99 C98 C97 C96 6.1(19) . . . . ?
C99 C77 C76 C75 -139.4(13) . . . . ?
C99 C77 C76 C96 2(2) . . . . ?
C257 C258 C259 C260 -0.9(12) . . . . ?
C257 C256 C243 C242 -179.6(7) . . . . ?
C257 C256 C243 C244 1.6(11) . . . . ?
C257 C256 C255 C260 -3.5(10) . . . . ?
C257 C256 C255 C250 177.7(7) . . . . ?
C269 O9 C268 C263 125.8(8) . . . . ?
C269 O9 C268 C267 -60.5(10) . . . . ?
C101 C100 C79 C78 144.9(14) . . . . ?
C101 C100 C79 C80 -2(2) . . . . ?
C101 C100 C99 C98 -3(2) . . . . ?
C101 C100 C99 C77 -144.5(13) . . . . ?
C101 C119 C118 C103 2.6(14) . . . . ?
C101 C119 C118 C117 -141.2(13) . . . . ?
C98 C120 C114 C115 146.8(13) . . . . ?
C98 C120 C114 C113 1.1(15) . . . . ?
C98 C120 C119 C101 -2.6(19) . . . . ?
C98 C120 C119 C118 -142.6(11) . . . . ?
C98 C99 C77 C78 -142.7(14) . . . . ?
C98 C99 C77 C76 0(2) . . . . ?
C95 C94 C112 C111 -135.5(17) . . . . ?
C95 C94 C112 C113 5(2) . . . . ?
C95 C74 C73 C92 -3(2) . . . . ?
C95 C74 C73 C72 -139.2(12) . . . . ?
C95 C96 C97 C113 -5(2) . . . . ?
C95 C96 C97 C98 132.8(16) . . . . ?
C239 C238 C237 C226 173.4(8) . . . . ?
C239 C240 C241 C242 1.5(14) . . . . ?
C287 O2 C286 C283 -77.9(11) . . . . ?
C287 O2 C286 C291 106.4(11) . . . . ?
C287 C288 C289 C290 -170.7(14) . . . . ?
C255 C256 C243 C242 -2.1(11) . . . . ?
C255 C256 C243 C244 179.1(7) . . . . ?
C255 C256 C257 C258 1.5(11) . . . . ?
C255 C260 C259 C258 -1.1(12) . . . . ?
C285 C284 C297 C296 177.3(6) . . . . ?
C285 C284 C297 C298 -1.5(9) . . . . ?
C285 C280 C279 S6 129.3(5) . . . . ?
C285 C280 C279 C278 -44.0(9) . . . . ?
C182 C183 C188 O11 1.2(10) . . . . ?
C182 C183 C188 C187 -172.6(6) . . . . ?
C182 C183 C184 S1 -2.0(7) . . . . ?
C182 C183 C184 C185 171.9(6) . . . . ?
C182 C181 C299 C300 -130.9(8) . . . . ?
C182 C181 C299 C298 45.3(10) . . . . ?
C118 C119 C101 C100 138.0(15) . . . . ?
C118 C119 C101 C102 -3.4(15) . . . . ?
C118 C103 C104 C105 6.7(16) . . . . ?
C118 C103 C104 C83 143.9(11) . . . . ?
C118 C103 C102 C101 -1.5(15) . . . . ?
C118 C103 C102 C81 -145.8(13) . . . . ?
C118 C117 C106 C105 8(2) . . . . ?
C118 C117 C106 C107 -139.9(15) . . . . ?
C62 C72 C71 C70 -2(2) . . . . ?
C62 C72 C71 C91 137.6(16) . . . . ?
C62 C72 C73 C92 -144.7(13) . . . . ?
C62 C72 C73 C74 0.6(17) . . . . ?
C62 C61 C65 C64 -14.9(17) . . . . ?
C62 C61 C65 C66 126.9(18) . . . . ?
C62 C63 C64 C78 -142.7(11) . . . . ?
C62 C63 C64 C65 -8.2(17) . . . . ?
C72 C62 C61 C69 -12(2) . . . . ?
C72 C62 C61 C65 -136.7(14) . . . . ?
C72 C62 C63 C75 -6.9(19) . . . . ?
C72 C62 C63 C64 142.0(15) . . . . ?
C72 C71 C70 C69 7.3(18) . . . . ?
C72 C71 C70 C88 140.0(12) . . . . ?
C72 C71 C91 C92 5.9(16) . . . . ?
C72 C71 C91 C90 -138.2(15) . . . . ?
C71 C72 C73 C92 1.6(13) . . . . ?
C71 C72 C73 C74 146.8(11) . . . . ?
C71 C70 C69 C61 -12.1(17) . . . . ?
C71 C70 C69 C68 139.3(14) . . . . ?
C71 C70 C88 C87 -0.2(19) . . . . ?
C71 C70 C88 C89 -144.1(13) . . . . ?
C71 C91 C90 C109 141.8(15) . . . . ?
C71 C91 C90 C87 0(2) . . . . ?
C70 C71 C91 C92 144.8(13) . . . . ?
C70 C71 C91 C90 1(2) . . . . ?
C70 C69 C61 C62 13.6(17) . . . . ?
C70 C69 C61 C65 147.2(10) . . . . ?
C70 C69 C68 C89 -0.2(15) . . . . ?
C70 C69 C68 C67 -142.6(12) . . . . ?
C69 C70 C88 C87 144.7(13) . . . . ?
C69 C70 C88 C89 0.8(13) . . . . ?
C69 C61 C65 C64 -153.8(11) . . . . ?
C69 C61 C65 C66 -12.0(19) . . . . ?
C69 C68 C67 C82 142.0(14) . . . . ?
C69 C68 C67 C66 2(2) . . . . ?
C61 C62 C72 C71 4(2) . . . . ?
C61 C62 C72 C73 141.2(13) . . . . ?
C61 C62 C63 C75 -150.3(10) . . . . ?
C61 C62 C63 C64 -1.4(14) . . . . ?
C61 C69 C68 C89 131.6(19) . . . . ?
C61 C69 C68 C67 -11(3) . . . . ?
C75 C63 C64 C78 -4(2) . . . . ?
C75 C63 C64 C65 130.4(16) . . . . ?
C75 C76 C96 C95 -1.4(16) . . . . ?
C75 C76 C96 C97 141.3(11) . . . . ?
C75 C74 C73 C92 134.9(14) . . . . ?
C75 C74 C73 C72 -1.1(15) . . . . ?
C63 C62 C72 C71 -133.3(16) . . . . ?
C63 C62 C72 C73 4(2) . . . . ?
C63 C62 C61 C69 135.8(14) . . . . ?
C63 C62 C61 C65 11.0(17) . . . . ?
C63 C75 C76 C77 2.7(17) . . . . ?
C63 C75 C76 C96 -140.6(12) . . . . ?
C63 C75 C74 C95 137.8(11) . . . . ?
C63 C75 C74 C73 -2.9(14) . . . . ?
C63 C64 C78 C79 143.5(13) . . . . ?
C63 C64 C78 C77 4(2) . . . . ?
C63 C64 C65 C61 13.2(16) . . . . ?
C63 C64 C65 C66 -134.8(14) . . . . ?
C64 C78 C77 C99 141.9(16) . . . . ?
C64 C78 C77 C76 0(3) . . . . ?
C78 C79 C80 C81 -127(2) . . . . ?
C78 C79 C80 C66 1(3) . . . . ?
C78 C64 C65 C61 138.8(14) . . . . ?
C78 C64 C65 C66 -9(2) . . . . ?
C78 C77 C76 C75 -3(2) . . . . ?
C78 C77 C76 C96 138.4(17) . . . . ?
C77 C99 C98 C120 136.0(15) . . . . ?
C77 C99 C98 C97 -4.2(19) . . . . ?
C77 C76 C96 C95 -142.9(13) . . . . ?
C77 C76 C96 C97 0(2) . . . . ?
C76 C75 C63 C62 139.2(10) . . . . ?
C76 C75 C63 C64 1(2) . . . . ?
C76 C75 C74 C95 -3.1(11) . . . . ?
C76 C75 C74 C73 -143.8(11) . . . . ?
C76 C96 C97 C113 -141.5(13) . . . . ?
C76 C96 C97 C98 -4(2) . . . . ?
C74 C95 C96 C76 -0.8(16) . . . . ?
C74 C95 C96 C97 -142.5(14) . . . . ?
C74 C75 C63 C62 6.1(14) . . . . ?
C74 C75 C63 C64 -131.8(14) . . . . ?
C74 C75 C76 C77 146.1(13) . . . . ?
C74 C75 C76 C96 2.7(13) . . . . ?
C73 C92 C93 C110 -143.5(13) . . . . ?
C73 C92 C93 C94 -4(2) . . . . ?
C73 C92 C91 C71 -4.5(16) . . . . ?
C73 C92 C91 C90 139.7(14) . . . . ?
C73 C72 C71 C70 -144.8(11) . . . . ?
C73 C72 C71 C91 -4.9(15) . . . . ?
C103 C118 C117 C115 -133.3(14) . . . . ?
C103 C118 C117 C106 0(2) . . . . ?
C103 C104 C105 C85 143.6(12) . . . . ?
C103 C104 C105 C106 2(2) . . . . ?
C103 C104 C83 C84 -146.2(11) . . . . ?
C103 C104 C83 C82 1.3(17) . . . . ?
C104 C103 C102 C101 136.5(15) . . . . ?
C104 C103 C102 C81 -8(2) . . . . ?
C104 C105 C85 C84 -6.6(16) . . . . ?
C104 C105 C85 C86 -141.5(15) . . . . ?
C104 C105 C106 C117 -9(2) . . . . ?
C104 C105 C106 C107 133.6(18) . . . . ?
C104 C83 C82 C81 -6(2) . . . . ?
C104 C83 C82 C67 -139.7(13) . . . . ?
C105 C104 C83 C84 -5.8(16) . . . . ?
C105 C104 C83 C82 141.6(14) . . . . ?
C105 C85 C84 C83 3.6(17) . . . . ?
C105 C85 C84 C89 -132.3(15) . . . . ?
C105 C85 C86 C87 134.1(17) . . . . ?
C105 C85 C86 C108 -9(2) . . . . ?
C105 C106 C107 C116 -140.5(17) . . . . ?
C105 C106 C107 C108 2(2) . . . . ?
C85 C105 C106 C117 -144.6(13) . . . . ?
C85 C105 C106 C107 -2(2) . . . . ?
C85 C84 C83 C104 1.3(15) . . . . ?
C85 C84 C83 C82 -143.7(14) . . . . ?
C85 C84 C89 C68 133.9(15) . . . . ?
C85 C84 C89 C88 -5(2) . . . . ?
C84 C85 C86 C87 -4(2) . . . . ?
C84 C85 C86 C108 -147.1(13) . . . . ?
C84 C83 C82 C81 135.0(15) . . . . ?
C84 C83 C82 C67 2(2) . . . . ?
C84 C89 C68 C69 -140.5(13) . . . . ?
C84 C89 C68 C67 -3(2) . . . . ?
C84 C89 C88 C87 -5.6(18) . . . . ?
C84 C89 C88 C70 141.7(12) . . . . ?
C83 C104 C105 C85 7.3(15) . . . . ?
C83 C104 C105 C106 -134.7(17) . . . . ?
C83 C84 C89 C68 1.5(18) . . . . ?
C83 C84 C89 C88 -137.0(13) . . . . ?
C83 C82 C67 C68 -3(2) . . . . ?
C83 C82 C67 C66 144.4(13) . . . . ?
C89 C84 C83 C104 144.2(12) . . . . ?
C89 C84 C83 C82 -1(2) . . . . ?
C89 C68 C67 C82 4(2) . . . . ?
C89 C68 C67 C66 -135.4(16) . . . . ?
C68 C69 C61 C62 -119(2) . . . . ?
C68 C69 C61 C65 14(2) . . . . ?
C68 C89 C88 C87 -148.3(13) . . . . ?
C68 C89 C88 C70 -1.0(16) . . . . ?
C68 C67 C66 C80 139.0(17) . . . . ?
C68 C67 C66 C65 -2(2) . . . . ?
C81 C82 C67 C68 -144.5(15) . . . . ?
C81 C82 C67 C66 3.4(16) . . . . ?
C82 C81 C80 C79 135.1(18) . . . . ?
C82 C81 C80 C66 -3.0(17) . . . . ?
C82 C81 C102 C101 -137.3(16) . . . . ?
C82 C81 C102 C103 2(2) . . . . ?
C82 C67 C66 C80 -6.2(19) . . . . ?
C82 C67 C66 C65 -147.2(13) . . . . ?
C67 C66 C80 C79 -135.4(18) . . . . ?
C67 C66 C80 C81 5.6(18) . . . . ?
C67 C66 C65 C61 9(2) . . . . ?
C67 C66 C65 C64 143.2(14) . . . . ?
C80 C79 C78 C64 -9(3) . . . . ?
C80 C79 C78 C77 137(2) . . . . ?
C80 C81 C82 C83 -138.1(16) . . . . ?
C80 C81 C82 C67 -0.2(19) . . . . ?
C80 C81 C102 C101 7(2) . . . . ?
C80 C81 C102 C103 146.1(13) . . . . ?
C80 C66 C65 C61 -133.7(16) . . . . ?
C80 C66 C65 C64 1(2) . . . . ?
C102 C103 C104 C105 -130.8(16) . . . . ?
C102 C103 C104 C83 6(2) . . . . ?
C102 C81 C82 C83 5(2) . . . . ?
C102 C81 C82 C67 143.0(15) . . . . ?
C102 C81 C80 C79 -10(2) . . . . ?
C102 C81 C80 C66 -148.5(14) . . . . ?
C65 C64 C78 C79 12(2) . . . . ?
C65 C64 C78 C77 -127.8(19) . . . . ?
C65 C66 C80 C79 4(2) . . . . ?
C65 C66 C80 C81 144.9(13) . . . . ?
C250 O6 C251 C252 169.4(6) . . . . ?
C250 C245 C242 C243 0.9(11) . . . . ?
C250 C245 C242 C241 -178.7(8) . . . . ?
C192 C191 C190 C189 169.9(12) . . . . ?
C264 S5 C261 C258 172.7(5) . . . . ?
C264 S5 C261 C262 -1.5(5) . . . . ?
C264 C263 C268 O9 -179.0(6) . . . . ?
C264 C263 C268 C267 7.2(10) . . . . ?
C264 C263 C262 C261 -1.5(8) . . . . ?
C244 C243 C242 C245 -179.5(7) . . . . ?
C244 C243 C242 C241 0.1(11) . . . . ?
C117 C115 C116 C111 -138.7(16) . . . . ?
C117 C115 C116 C107 3.4(18) . . . . ?
C117 C115 C114 C120 -3.8(19) . . . . ?
C117 C115 C114 C113 141.0(13) . . . . ?
C117 C118 C103 C104 -7.3(17) . . . . ?
C117 C118 C103 C102 141.3(14) . . . . ?
C117 C106 C107 C116 0.1(18) . . . . ?
C117 C106 C107 C108 142.1(15) . . . . ?
C199 C204 C203 C202 -0.7(11) . . . . ?
C199 C198 C197 C186 172.5(6) . . . . ?
C217 C216 C201 C202 174.9(6) . . . . ?
C217 C216 C201 C200 -2.2(10) . . . . ?
C217 C218 C221 S3 -122.2(6) . . . . ?
C217 C218 C221 C222 50.4(11) . . . . ?
C217 C218 C219 C220 -2.1(10) . . . . ?
C106 C105 C85 C84 141.7(15) . . . . ?
C106 C105 C85 C86 7(2) . . . . ?
C106 C107 C108 C109 -144.3(14) . . . . ?
C106 C107 C108 C86 -5(3) . . . . ?
C107 C116 C111 C110 -3(2) . . . . ?
C107 C116 C111 C112 -150.9(15) . . . . ?
C107 C108 C86 C87 -140.9(19) . . . . ?
C107 C108 C86 C85 9(3) . . . . ?
C108 C109 C90 C87 3.7(18) . . . . ?
C108 C109 C90 C91 -143.4(14) . . . . ?
C86 C87 C90 C109 -2.4(18) . . . . ?
C86 C87 C90 C91 141.0(15) . . . . ?
C86 C87 C88 C70 -133.0(16) . . . . ?
C86 C87 C88 C89 11(2) . . . . ?
C86 C85 C84 C83 145.1(13) . . . . ?
C86 C85 C84 C89 9(2) . . . . ?
C297 C284 C285 C280 179.7(6) . . . . ?
C297 C296 C301 C300 0.5(15) . . . . ?
C213 C212 C211 O4 -176(2) . . . . ?
C205 O3 C206 C207 -63.8(9) . . . . ?
C205 C202 C203 C204 -179.4(6) . . . . ?
C1C C1B C1A O4 -139(3) . . . . ?
C96 C95 C74 C75 2.6(14) . . . . ?
C96 C95 C74 C73 144.8(13) . . . . ?
C211 O4 C210 C215 104.8(14) . . . . ?
C211 O4 C210 C205 -77.4(15) . . . . ?
C211 C212 C213 C214 170(3) . . . . ?
C265 S6 C279 C280 -172.7(5) . . . . ?
C265 S6 C279 C278 1.6(5) . . . . ?
C265 C277 C267 O10 178.8(5) . . . . ?
C265 C277 C267 C268 -2.4(9) . . . . ?
C265 C277 C278 C279 -1.2(8) . . . . ?
C220 C215 C216 C201 179.4(6) . . . . ?
C220 C215 C216 C217 0.0(9) . . . . ?
C220 C215 C210 O4 4.2(9) . . . . ?
C220 C215 C210 C205 -173.6(7) . . . . ?
C2C C2B C2A O7 -58(3) . . . . ?
C224 S3 C221 C218 171.9(7) . . . . ?
C224 S3 C221 C222 -1.7(6) . . . . ?
C224 C223 C222 C221 -1.8(10) . . . . ?
C224 C223 C228 O8 -176.1(7) . . . . ?
C224 C223 C228 C227 1.6(11) . . . . ?
C289 C288 C287 O2 -75.4(15) . . . . ?
C210 O4 C211 C212 169.5(19) . . . . ?
C210 O4 C1A C1B -126(3) . . . . ?
C210 C215 C216 C201 1.2(9) . . . . ?
C210 C215 C216 C217 -178.2(6) . . . . ?
C210 C215 C220 C219 176.8(6) . . . . ?
C249 C248 C247 C246 109(3) . . . . ?
C232 C231 C230 C229 -165(3) . . . . ?
C97 C113 C114 C120 -1.3(16) . . . . ?
C97 C113 C114 C115 -147.6(13) . . . . ?
C1A O4 C210 C215 128(2) . . . . ?
C1A O4 C210 C205 -54(3) . . . . ?
C225 S4 C238 C237 1.3(6) . . . . ?
C225 S4 C238 C239 -173.3(7) . . . . ?
C91 C92 C93 C110 -3(2) . . . . ?
C91 C92 C93 C94 135.9(16) . . . . ?
C91 C92 C73 C72 1.8(15) . . . . ?
C91 C92 C73 C74 -137.7(15) . . . . ?
C91 C71 C70 C69 -133.2(14) . . . . ?
C91 C71 C70 C88 -0.5(19) . . . . ?
C90 C109 C108 C107 146.0(15) . . . . ?
C90 C109 C108 C86 -3.4(18) . . . . ?
C90 C87 C86 C85 -142.5(17) . . . . ?
C90 C87 C86 C108 0.1(19) . . . . ?
C90 C87 C88 C70 1(2) . . . . ?
C90 C87 C88 C89 144.5(13) . . . . ?
C308 C307 C306 C233 -142(5) . . . . ?
C276 C275 C274 C273 48(3) . . . . ?
C279 S6 C265 C277 -2.2(5) . . . . ?
C279 S6 C265 C264 170.4(6) . . . . ?
C279 C280 C285 C284 178.1(5) . . . . ?
C1S C1R C1Q C229 168(3) . . . . ?
C88 C87 C86 C85 -6(3) . . . . ?
C88 C87 C86 C108 136.6(16) . . . . ?
C88 C87 C90 C109 -143.9(14) . . . . ?
C88 C87 C90 C91 -1(2) . . . . ?
C88 C70 C69 C61 -151.7(10) . . . . ?
C88 C70 C69 C68 -0.3(13) . . . . ?
C88 C89 C68 C69 0.7(16) . . . . ?
C88 C89 C68 C67 137.8(15) . . . . ?
C1K C1J C1I O2 -96(4) . . . . ?
C1I O2 C286 C283 112.1(18) . . . . ?
C1I O2 C286 C291 -63.5(19) . . . . ?
C1I C1J C1K C1P 103(5) . . . . ?
C170 C179 C151 C150 134.5(14) . . . . ?
C170 C179 C151 C152 18(2) . . . . ?
C170 C171 C172 C155 131.7(18) . . . . ?
C170 C171 C172 C173 -14(2) . . . . ?
C170 C169 C178 C173 -9(2) . . . . ?
C170 C169 C178 C177 -146.3(14) . . . . ?
C180 C166 C167 C147 0(3) . . . . ?
C180 C166 C167 C168 154.3(19) . . . . ?
C180 C166 C165 C164 -131(2) . . . . ?
C180 C166 C165 C169 -1(3) . . . . ?
C180 C179 C151 C150 -7(3) . . . . ?
C180 C179 C151 C152 -124(3) . . . . ?
C180 C148 C147 C167 0(2) . . . . ?
C180 C148 C147 C146 -128(2) . . . . ?
C166 C180 C179 C170 1(3) . . . . ?
C166 C180 C179 C151 137(2) . . . . ?
C166 C180 C148 C149 -147.9(19) . . . . ?
C166 C180 C148 C147 0(2) . . . . ?
C166 C167 C147 C148 0(2) . . . . ?
C166 C167 C147 C146 138.0(19) . . . . ?
C166 C167 C168 C144 -145.3(19) . . . . ?
C166 C167 C168 C163 -8(3) . . . . ?
C166 C165 C169 C170 4(3) . . . . ?
C166 C165 C169 C178 -134(2) . . . . ?
C167 C166 C165 C164 1(4) . . . . ?
C167 C166 C165 C169 131(2) . . . . ?
C167 C147 C146 C130 -156.4(17) . . . . ?
C167 C147 C146 C145 25(2) . . . . ?
C167 C168 C163 C164 -14(3) . . . . ?
C167 C168 C163 C162 -132(2) . . . . ?
C179 C170 C171 C152 -11(2) . . . . ?
C179 C170 C171 C172 -130.4(15) . . . . ?
C179 C170 C169 C165 -3.6(19) . . . . ?
C179 C170 C169 C178 137.5(14) . . . . ?
C179 C180 C166 C167 -144(2) . . . . ?
C179 C180 C166 C165 -1(3) . . . . ?
C179 C180 C148 C149 -7(4) . . . . ?
C179 C180 C148 C147 141(2) . . . . ?
C149 C148 C147 C167 142(2) . . . . ?
C149 C148 C147 C146 14(4) . . . . ?
C149 C131 C132 C133 6.5(19) . . . . ?
C149 C131 C132 C122 138.2(15) . . . . ?
C149 C150 C151 C179 21(3) . . . . ?
C149 C150 C151 C152 141.5(19) . . . . ?
C148 C180 C166 C167 0(2) . . . . ?
C148 C180 C166 C165 143(2) . . . . ?
C148 C180 C179 C170 -135(2) . . . . ?
C148 C180 C179 C151 1(4) . . . . ?
C148 C149 C131 C130 -2(3) . . . . ?
C148 C149 C131 C132 -151.0(17) . . . . ?
C148 C149 C150 C133 137(3) . . . . ?
C148 C149 C150 C151 -35(4) . . . . ?
C148 C147 C146 C130 -32(3) . . . . ?
C148 C147 C146 C145 149.4(18) . . . . ?
C147 C167 C168 C144 7(4) . . . . ?
C147 C167 C168 C163 144(2) . . . . ?
C147 C146 C130 C131 30(2) . . . . ?
C147 C146 C130 C129 157.3(13) . . . . ?
C147 C146 C145 C144 -32.7(17) . . . . ?
C147 C146 C145 C128 -159.5(13) . . . . ?
C146 C130 C131 C149 -15(3) . . . . ?
C146 C130 C131 C132 127.6(16) . . . . ?
C146 C130 C129 C128 15.0(17) . . . . ?
C146 C130 C129 C121 -133.5(15) . . . . ?
C146 C145 C128 C127 119.4(14) . . . . ?
C146 C145 C128 C129 -9.0(13) . . . . ?
C130 C146 C145 C144 149.2(14) . . . . ?
C130 C146 C145 C128 22.4(16) . . . . ?
C130 C131 C132 C133 -142.2(18) . . . . ?
C130 C131 C132 C122 -11(2) . . . . ?
C130 C129 C121 C122 7(3) . . . . ?
C130 C129 C121 C125 149.4(16) . . . . ?
C131 C149 C148 C180 148.0(17) . . . . ?
C131 C149 C148 C147 3(3) . . . . ?
C131 C149 C150 C133 15(2) . . . . ?
C131 C149 C150 C151 -156.8(17) . . . . ?
C131 C130 C129 C128 139.7(15) . . . . ?
C131 C130 C129 C121 -9(2) . . . . ?
C131 C132 C122 C123 -137.5(17) . . . . ?
C131 C132 C122 C121 7(2) . . . . ?
C133 C132 C122 C123 -7(2) . . . . ?
C133 C132 C122 C121 137.9(19) . . . . ?
C133 C134 C153 C152 1(4) . . . . ?
C133 C134 C153 C154 145(2) . . . . ?
C133 C150 C151 C179 -149.2(19) . . . . ?
C133 C150 C151 C152 -29(2) . . . . ?
C132 C133 C134 C135 10(4) . . . . ?
C132 C133 C134 C153 -130(2) . . . . ?
C132 C133 C150 C149 -11(2) . . . . ?
C132 C133 C150 C151 159.1(18) . . . . ?
C132 C122 C123 C135 9(2) . . . . ?
C132 C122 C123 C124 142.0(16) . . . . ?
C132 C122 C121 C129 -7(3) . . . . ?
C132 C122 C121 C125 -151.7(14) . . . . ?
C122 C123 C135 C134 -1(3) . . . . ?
C122 C123 C135 C136 137.6(19) . . . . ?
C122 C123 C124 C138 -150.2(17) . . . . ?
C122 C123 C124 C125 8.6(18) . . . . ?
C122 C121 C125 C126 134.9(16) . . . . ?
C122 C121 C125 C124 7.6(18) . . . . ?
C123 C122 C121 C129 142.5(17) . . . . ?
C123 C122 C121 C125 -2(2) . . . . ?
C123 C135 C134 C133 -8(3) . . . . ?
C123 C135 C134 C153 135(2) . . . . ?
C123 C135 C136 C154 -143.6(17) . . . . ?
C123 C135 C136 C137 1(3) . . . . ?
C135 C123 C124 C138 -20(2) . . . . ?
C135 C123 C124 C125 139.0(15) . . . . ?
C135 C134 C153 C152 -135.4(17) . . . . ?
C135 C134 C153 C154 8(3) . . . . ?
C135 C136 C137 C138 -5(3) . . . . ?
C135 C136 C137 C157 -130(2) . . . . ?
C134 C133 C132 C131 129(3) . . . . ?
C134 C133 C132 C122 -4(3) . . . . ?
C134 C133 C150 C149 -152(2) . . . . ?
C134 C133 C150 C151 19(3) . . . . ?
C134 C135 C136 C154 4(2) . . . . ?
C134 C135 C136 C137 149(2) . . . . ?
C134 C153 C154 C136 -5(3) . . . . ?
C134 C153 C154 C155 -166(2) . . . . ?
C150 C149 C148 C180 26(4) . . . . ?
C150 C149 C148 C147 -119(3) . . . . ?
C150 C149 C131 C130 136.1(19) . . . . ?
C150 C149 C131 C132 -13.1(19) . . . . ?
C150 C133 C132 C131 0.7(19) . . . . ?
C150 C133 C132 C122 -132.2(16) . . . . ?
C150 C133 C134 C135 137.1(17) . . . . ?
C150 C133 C134 C153 -3(3) . . . . ?
C152 C153 C154 C136 137(2) . . . . ?
C152 C153 C154 C155 -23(4) . . . . ?
C152 C171 C172 C155 10(3) . . . . ?
C152 C171 C172 C173 -135.7(15) . . . . ?
C151 C152 C153 C134 -15(3) . . . . ?
C151 C152 C153 C154 -147(2) . . . . ?
C151 C152 C171 C170 22(2) . . . . ?
C151 C152 C171 C172 157.2(14) . . . . ?
C153 C152 C151 C179 143.1(19) . . . . ?
C153 C152 C151 C150 26.2(19) . . . . ?
C153 C152 C171 C170 -147.1(18) . . . . ?
C153 C152 C171 C172 -12(2) . . . . ?
C153 C154 C136 C135 1(3) . . . . ?
C153 C154 C136 C137 -148(2) . . . . ?
C153 C154 C155 C172 18(3) . . . . ?
C153 C154 C155 C156 138(2) . . . . ?
C154 C136 C137 C138 136(2) . . . . ?
C154 C136 C137 C157 12(3) . . . . ?
C154 C155 C156 C174 -121.0(18) . . . . ?
C154 C155 C156 C157 9(2) . . . . ?
C136 C135 C134 C133 -150(2) . . . . ?
C136 C135 C134 C153 -8(3) . . . . ?
C136 C154 C155 C172 -142.1(18) . . . . ?
C136 C154 C155 C156 -22(3) . . . . ?
C136 C137 C157 C156 -25(3) . . . . ?
C136 C137 C157 C158 132(2) . . . . ?
C171 C170 C179 C180 141.6(19) . . . . ?
C171 C170 C179 C151 -4(2) . . . . ?
C171 C170 C169 C165 -138.0(15) . . . . ?
C171 C170 C169 C178 3(2) . . . . ?
C171 C152 C151 C179 -26(2) . . . . ?
C171 C152 C151 C150 -143.1(14) . . . . ?
C171 C152 C153 C134 151.7(19) . . . . ?
C171 C152 C153 C154 20(3) . . . . ?
C171 C172 C155 C154 -15(3) . . . . ?
C171 C172 C155 C156 -145.9(19) . . . . ?
C171 C172 C173 C174 152.7(14) . . . . ?
C171 C172 C173 C178 8(3) . . . . ?
C172 C155 C156 C174 5.1(15) . . . . ?
C172 C155 C156 C157 135.6(14) . . . . ?
C172 C173 C178 C177 134.2(19) . . . . ?
C172 C173 C178 C169 2(3) . . . . ?
C155 C154 C136 C135 160.7(18) . . . . ?
C155 C154 C136 C137 11(3) . . . . ?
C155 C172 C173 C174 4(2) . . . . ?
C155 C172 C173 C178 -141.1(16) . . . . ?
C155 C156 C174 C173 -3.7(19) . . . . ?
C155 C156 C174 C175 139.1(16) . . . . ?
C155 C156 C157 C158 -141.5(17) . . . . ?
C155 C156 C157 C137 13(2) . . . . ?
C156 C174 C173 C172 0(2) . . . . ?
C156 C174 C173 C178 145.7(18) . . . . ?
C156 C174 C175 C159 0(3) . . . . ?
C156 C174 C175 C176 -140.4(18) . . . . ?
C174 C156 C157 C158 -15(2) . . . . ?
C174 C156 C157 C137 140.3(19) . . . . ?
C174 C173 C178 C177 0(3) . . . . ?
C174 C173 C178 C169 -132.5(18) . . . . ?
C174 C175 C176 C177 -5(3) . . . . ?
C174 C175 C176 C161 142.3(15) . . . . ?
C173 C172 C155 C154 125.3(18) . . . . ?
C173 C172 C155 C156 -6(2) . . . . ?
C173 C174 C175 C159 143.5(16) . . . . ?
C173 C174 C175 C176 4(2) . . . . ?
C177 C164 C165 C166 141(2) . . . . ?
C177 C164 C165 C169 -1.7(19) . . . . ?
C177 C164 C163 C162 -18(3) . . . . ?
C177 C164 C163 C168 -134.0(19) . . . . ?
C164 C177 C178 C173 -138.0(17) . . . . ?
C164 C177 C178 C169 5.4(16) . . . . ?
C164 C177 C176 C161 -6(3) . . . . ?
C164 C177 C176 C175 137.2(18) . . . . ?
C164 C165 C169 C170 143.8(15) . . . . ?
C164 C165 C169 C178 5.8(18) . . . . ?
C165 C166 C167 C147 -140(2) . . . . ?
C165 C166 C167 C168 14(4) . . . . ?
C165 C164 C163 C162 143.6(16) . . . . ?
C165 C164 C163 C168 28(2) . . . . ?
C165 C169 C178 C173 129.8(17) . . . . ?
C165 C169 C178 C177 -7.7(18) . . . . ?
C169 C170 C179 C180 2(2) . . . . ?
C169 C170 C179 C151 -144.0(15) . . . . ?
C169 C170 C171 C152 128.4(16) . . . . ?
C169 C170 C171 C172 9(2) . . . . ?
C178 C177 C164 C165 -3(2) . . . . ?
C178 C177 C164 C163 158(2) . . . . ?
C178 C177 C176 C161 -139.8(18) . . . . ?
C178 C177 C176 C175 3(3) . . . . ?
C126 C140 C139 C138 -2(3) . . . . ?
C126 C140 C139 C158 135.0(18) . . . . ?
C126 C140 C141 C142 -0.6(18) . . . . ?
C126 C140 C141 C160 -145.4(13) . . . . ?
C126 C127 C142 C143 143.7(16) . . . . ?
C126 C127 C142 C141 -3.6(18) . . . . ?
C126 C127 C128 C145 -135.6(18) . . . . ?
C126 C127 C128 C129 -7(2) . . . . ?
C126 C125 C124 C123 -141.5(15) . . . . ?
C126 C125 C124 C138 12(3) . . . . ?
C140 C126 C127 C142 3(2) . . . . ?
C140 C126 C127 C128 153.9(17) . . . . ?
C140 C126 C125 C121 -138.6(18) . . . . ?
C140 C126 C125 C124 -13(2) . . . . ?
C140 C139 C138 C124 0(3) . . . . ?
C140 C139 C138 C137 141.8(18) . . . . ?
C140 C139 C158 C159 0(2) . . . . ?
C140 C139 C158 C157 -139.9(16) . . . . ?
C140 C141 C160 C159 5(2) . . . . ?
C140 C141 C160 C161 146.6(12) . . . . ?
C127 C126 C140 C139 -145.2(17) . . . . ?
C127 C126 C140 C141 -1.8(17) . . . . ?
C127 C126 C125 C121 13(2) . . . . ?
C127 C126 C125 C124 138.7(19) . . . . ?
C127 C142 C143 C144 -2(2) . . . . ?
C127 C142 C143 C162 -143.1(15) . . . . ?
C127 C142 C141 C140 2.5(18) . . . . ?
C127 C142 C141 C160 143.9(14) . . . . ?
C127 C128 C129 C130 -139.7(16) . . . . ?
C127 C128 C129 C121 3(2) . . . . ?
C142 C127 C128 C145 13(2) . . . . ?
C142 C127 C128 C129 141.7(15) . . . . ?
C142 C143 C144 C145 11(2) . . . . ?
C142 C143 C144 C168 -143.0(17) . . . . ?
C142 C143 C162 C161 4(2) . . . . ?
C142 C143 C162 C163 148.9(15) . . . . ?
C142 C141 C160 C159 -138.0(16) . . . . ?
C142 C141 C160 C161 4(2) . . . . ?
C143 C142 C141 C140 -142.3(16) . . . . ?
C143 C142 C141 C160 -1(2) . . . . ?
C143 C144 C145 C146 -123.3(14) . . . . ?
C143 C144 C145 C128 -7(2) . . . . ?
C143 C144 C168 C167 137.6(19) . . . . ?
C143 C144 C168 C163 -5(2) . . . . ?
C143 C162 C163 C164 -130.8(15) . . . . ?
C143 C162 C163 C168 -5.9(19) . . . . ?
C144 C143 C162 C161 -141.9(15) . . . . ?
C144 C143 C162 C163 3.4(18) . . . . ?
C144 C145 C128 C127 -5(2) . . . . ?
C144 C145 C128 C129 -133.2(15) . . . . ?
C144 C168 C163 C164 124.9(19) . . . . ?
C144 C168 C163 C162 7(2) . . . . ?
C145 C146 C130 C131 -152.1(13) . . . . ?
C145 C146 C130 C129 -24.5(18) . . . . ?
C145 C144 C168 C167 -14(3) . . . . ?
C145 C144 C168 C163 -156.7(17) . . . . ?
C145 C128 C129 C130 -3.8(18) . . . . ?
C145 C128 C129 C121 138.6(19) . . . . ?
C128 C127 C142 C143 -10(2) . . . . ?
C128 C127 C142 C141 -157.0(15) . . . . ?
C128 C129 C121 C122 -133.6(18) . . . . ?
C128 C129 C121 C125 9(3) . . . . ?
C139 C140 C141 C142 141.0(18) . . . . ?
C139 C140 C141 C160 -4(2) . . . . ?
C139 C138 C124 C123 146.9(16) . . . . ?
C139 C138 C124 C125 -6(3) . . . . ?
C139 C138 C137 C136 -137.3(18) . . . . ?
C139 C138 C137 C157 -5(2) . . . . ?
C139 C158 C159 C160 0(2) . . . . ?
C139 C158 C159 C175 -134.8(17) . . . . ?
C139 C158 C157 C156 152.1(17) . . . . ?
C139 C158 C157 C137 -4(2) . . . . ?
C141 C140 C139 C138 -135.0(17) . . . . ?
C141 C140 C139 C158 2(2) . . . . ?
C141 C142 C143 C144 137.8(16) . . . . ?
C141 C142 C143 C162 -3(2) . . . . ?
C141 C160 C159 C158 -3(2) . . . . ?
C141 C160 C159 C175 138.7(15) . . . . ?
C141 C160 C161 C162 -3(2) . . . . ?
C141 C160 C161 C176 -145.1(13) . . . . ?
C129 C130 C131 C149 -130.9(17) . . . . ?
C129 C130 C131 C132 11(3) . . . . ?
C129 C121 C125 C126 -16(2) . . . . ?
C129 C121 C125 C124 -143.2(17) . . . . ?
C138 C139 C158 C159 140.8(15) . . . . ?
C138 C139 C158 C157 1(2) . . . . ?
C138 C137 C157 C156 -150.0(17) . . . . ?
C138 C137 C157 C158 6(2) . . . . ?
C158 C139 C138 C124 -138.9(17) . . . . ?
C158 C139 C138 C137 3(2) . . . . ?
C158 C159 C175 C174 -4(2) . . . . ?
C158 C159 C175 C176 139.9(16) . . . . ?
C160 C159 C175 C174 -141.9(15) . . . . ?
C160 C159 C175 C176 2.0(18) . . . . ?
C160 C161 C162 C143 0(2) . . . . ?
C160 C161 C162 C163 -136.2(18) . . . . ?
C160 C161 C176 C177 145.2(16) . . . . ?
C160 C161 C176 C175 -2.8(17) . . . . ?
C121 C122 C123 C135 -137.1(16) . . . . ?
C121 C122 C123 C124 -3.9(19) . . . . ?
C121 C125 C124 C123 -10.5(18) . . . . ?
C121 C125 C124 C138 143(2) . . . . ?
C125 C126 C140 C139 9(3) . . . . ?
C125 C126 C140 C141 152.5(16) . . . . ?
C125 C126 C127 C142 -150.7(16) . . . . ?
C125 C126 C127 C128 0(3) . . . . ?
C124 C123 C135 C134 -126(2) . . . . ?
C124 C123 C135 C136 12(2) . . . . ?
C124 C138 C137 C136 -4(3) . . . . ?
C124 C138 C137 C157 128(2) . . . . ?
C137 C138 C124 C123 16(3) . . . . ?
C137 C138 C124 C125 -136(2) . . . . ?
C159 C158 C157 C156 11(2) . . . . ?
C159 C158 C157 C137 -145.3(17) . . . . ?
C159 C160 C161 C162 145.7(16) . . . . ?
C159 C160 C161 C176 4.0(15) . . . . ?
C159 C175 C176 C177 -146.8(17) . . . . ?
C159 C175 C176 C161 0.6(19) . . . . ?
C157 C156 C174 C173 -133.3(16) . . . . ?
C157 C156 C174 C175 10(2) . . . . ?
C157 C158 C159 C160 134.1(15) . . . . ?
C157 C158 C159 C175 -1(2) . . . . ?
C161 C160 C159 C158 -145.7(13) . . . . ?
C161 C160 C159 C175 -3.9(16) . . . . ?
C161 C162 C163 C164 8(3) . . . . ?
C161 C162 C163 C168 133(2) . . . . ?
C162 C143 C144 C145 154.8(15) . . . . ?
C162 C143 C144 C168 1(2) . . . . ?
C162 C161 C176 C177 -2(3) . . . . ?
C162 C161 C176 C175 -150.3(16) . . . . ?
C168 C167 C147 C148 -150(2) . . . . ?
C168 C167 C147 C146 -12(3) . . . . ?
C168 C144 C145 C146 26(2) . . . . ?
C168 C144 C145 C128 142.3(19) . . . . ?
C163 C164 C165 C166 -23(3) . . . . ?
C163 C164 C165 C169 -165.8(16) . . . . ?
C175 C174 C173 C172 -146.4(15) . . . . ?
C175 C174 C173 C178 -1(3) . . . . ?
C176 C177 C164 C165 -142.4(17) . . . . ?
C176 C177 C164 C163 19(3) . . . . ?
C176 C177 C178 C173 -1(3) . . . . ?
C176 C177 C178 C169 142.7(17) . . . . ?
C176 C161 C162 C143 137.4(16) . . . . ?
C176 C161 C162 C163 1(3) . . . . ?
C193 O12 C187 C188 -68.7(12) . . . . ?
C193 O12 C187 C186 110.9(11) . . . . ?
C196 C195 C194 C193 74.4(17) . . . . ?
C1V C1W C1X C1Y 118(3) . . . . ?
C1W C1X C1Y O12 -28(4) . . . . ?
C1Y O12 C187 C188 110(2) . . . . ?
C1Y O12 C187 C186 -70(2) . . . . ?
C1L O1 C291 C296 95.8(16) . . . . ?
C1L O1 C291 C286 -79.7(18) . . . . ?
C1L C1M C1N C1O 125(4) . . . . ?
C315 C316 C311 C312 0.0 . . . . ?
C315 C316 C311 C310 179.6(13) . . . . ?
C316 C315 C314 C313 0.0 . . . . ?
C316 C311 C312 C313 0.0 . . . . ?
C311 C312 C313 C314 0.0 . . . . ?
C312 C313 C314 C315 0.0 . . . . ?
C314 C315 C316 C311 0.0 . . . . ?
C310 C311 C312 C313 -179.6(13) . . . . ?
